data_4063392
loop_
_publ_author_name
'Hu, Jiurong'
'Wen, Jialin'
'Wu, Dehong'
'Zhang, Rui'
'Liu, Guifeng'
'Jiang, Qibai'
'Li, Yizhi'
'Yan, Hong'

_publ_section_title
;
 Multinuclear Self-Assembly via a (p-Cymene)ruthenium Unit and
 ano-Carborane Selenolate Ligand
;
_journal_issue 2
_journal_name_full Organometallics
_journal_page_first 298
_journal_page_last 304
_journal_paper_doi 10.1021/om1010275
_journal_volume 30
_journal_year 2011
_chemical_formula_sum 'C29 H69 B39 Cl2 O Ru4 Se8'
_chemical_formula_weight 1962.29
_chemical_name_systematic
; 
 ? 
;
_space_group_IT_number 14
_symmetry_cell_setting monoclinic
_symmetry_space_group_name_Hall '-P 2ybc'
_symmetry_space_group_name_H-M 'P 1 21/c 1'
_atom_sites_solution_hydrogens geom
_atom_sites_solution_primary direct
_atom_sites_solution_secondary difmap
_audit_creation_method SHELXL-97
_cell_angle_alpha 90.00
_cell_angle_beta 104.1200(10)
_cell_angle_gamma 90.00
_cell_formula_units_Z 4
_cell_length_a 17.2935(9)
_cell_length_b 16.6292(8)
_cell_length_c 24.1302(12)
_cell_measurement_reflns_used 1980
_cell_measurement_temperature 291(2)
_cell_measurement_theta_max 22.56
_cell_measurement_theta_min 2.22
_cell_volume 6729.6(6)
_computing_cell_refinement 'Bruker XSCANS'
_computing_data_collection 'Bruker XSCANS'
_computing_data_reduction 'Bruker SHELXTL'
_computing_molecular_graphics 'Bruker SHELXTL'
_computing_publication_material 'Bruker SHELXTL'
_computing_structure_refinement 'Bruker SHELXTL'
_computing_structure_solution 'Bruker SHELXTL'
_diffrn_ambient_temperature 291(2)
_diffrn_measured_fraction_theta_full 0.997
_diffrn_measured_fraction_theta_max 0.997
_diffrn_measurement_device_type 'CCD area detector'
_diffrn_measurement_method 'phi and omega scans'
_diffrn_radiation_monochromator graphite
_diffrn_radiation_source 'fine-focus sealed tube'
_diffrn_radiation_type MoK\a
_diffrn_radiation_wavelength 0.71073
_diffrn_reflns_av_R_equivalents 0.0405
_diffrn_reflns_av_sigmaI/netI 0.0480
_diffrn_reflns_limit_h_max 21
_diffrn_reflns_limit_h_min -20
_diffrn_reflns_limit_k_max 11
_diffrn_reflns_limit_k_min -20
_diffrn_reflns_limit_l_max 29
_diffrn_reflns_limit_l_min -29
_diffrn_reflns_number 36233
_diffrn_reflns_theta_full 26.00
_diffrn_reflns_theta_max 26.00
_diffrn_reflns_theta_min 1.72
_exptl_absorpt_coefficient_mu 5.318
_exptl_absorpt_correction_T_max 0.7409
_exptl_absorpt_correction_T_min 0.6184
_exptl_absorpt_correction_type multi-scan
_exptl_absorpt_process_details '(SADABS; Bruker, 2000)'
_exptl_crystal_colour yellow
_exptl_crystal_density_diffrn 1.937
_exptl_crystal_density_method 'not measured'
_exptl_crystal_description block
_exptl_crystal_F_000 3712
_exptl_crystal_size_max 0.20
_exptl_crystal_size_mid 0.18
_exptl_crystal_size_min 0.16
_refine_diff_density_max 0.647
_refine_diff_density_min -0.729
_refine_diff_density_rms 0.134
_refine_ls_extinction_method none
_refine_ls_goodness_of_fit_ref 1.092
_refine_ls_hydrogen_treatment constr
_refine_ls_matrix_type full
_refine_ls_number_parameters 748
_refine_ls_number_reflns 13195
_refine_ls_number_restraints 0
_refine_ls_restrained_S_all 1.092
_refine_ls_R_factor_all 0.0618
_refine_ls_R_factor_gt 0.0486
_refine_ls_shift/su_max 0.000
_refine_ls_shift/su_mean 0.000
_refine_ls_structure_factor_coef Fsqd
_refine_ls_weighting_details 'calc w=1/[\s^2^(Fo^2^)+(0.0600P)^2^+1.9900P] where P=(Fo^2^+2Fc^2^)/3'
_refine_ls_weighting_scheme calc
_refine_ls_wR_factor_gt 0.1082
_refine_ls_wR_factor_ref 0.1115
_reflns_number_gt 10394
_reflns_number_total 13195
_reflns_threshold_expression >2sigma(I)
_cod_data_source_file om1010275_si_001.cif
_cod_data_source_block 5
_cod_depositor_comments
;
The following automatic conversions were performed:

'_symmetry_cell_setting' value 'Monoclinic' changed to 'monoclinic'
according to the built-in table from CIF Core dictionary named
'cif_core.dic' version 2.4.1 from
2010-06-29.

'_exptl_absorpt_correction_type' value 'Multi-scan'
changed to 'multi-scan' according to the built-in table from CIF Core
dictionary named 'cif_core.dic' version 2.4.1 from 2010-06-29.

Automatic conversion script
Id: cif_fix_values 1646 2011-03-28 12:23:43Z adriana 
;
_cod_original_sg_symbol_H-M 'P2(1)/c  '
_cod_database_code 4063392

loop_
_symmetry_equiv_pos_as_xyz
'x, y, z'
'-x, y+1/2, -z+1/2'
'-x, -y, -z'
'x, -y-1/2, z-1/2'

loop_
_atom_site_label
_atom_site_type_symbol
_atom_site_fract_x
_atom_site_fract_y
_atom_site_fract_z
_atom_site_U_iso_or_equiv
_atom_site_adp_type
_atom_site_occupancy
_atom_site_symmetry_multiplicity
_atom_site_calc_flag
_atom_site_refinement_flags
_atom_site_disorder_assembly
_atom_site_disorder_group
B4 B 0.9415(4) 0.4220(5) 0.6095(4) 0.048(2) Uani 1 1 d . . .
H4 H 0.9795 0.3981 0.5828 0.057 Uiso 1 1 calc R . .
B6 B 0.8106(4) 0.5375(4) 0.5975(3) 0.0360(15) Uani 1 1 d . . .
B7 B 0.9170(5) 0.5091(6) 0.7070(3) 0.055(2) Uani 1 1 d . . .
H7 H 0.9392 0.5439 0.7465 0.067 Uiso 1 1 calc R . .
B8 B 0.9435(5) 0.4062(6) 0.6844(4) 0.058(2) Uani 1 1 d . . .
H8 H 0.9980 0.3780 0.7103 0.070 Uiso 1 1 calc R . .
H111 H 1.0001 0.4629 0.6768 0.070 Uiso 1 1 d R . .
B9 B 0.8614(5) 0.3766(6) 0.6308(4) 0.060(3) Uani 1 1 d . . .
H9 H 0.8502 0.3117 0.6244 0.072 Uiso 1 1 calc R . .
B5 B 0.8371(4) 0.4415(5) 0.5704(4) 0.0417(17) Uani 1 1 d . . .
H5 H 0.8119 0.4225 0.5260 0.050 Uiso 1 1 calc R . .
B10 B 0.7807(4) 0.4439(5) 0.6230(4) 0.0475(19) Uani 1 1 d . . .
H10 H 0.7186 0.4225 0.6124 0.057 Uiso 1 1 calc R . .
B11 B 0.8133(5) 0.5262(5) 0.6695(3) 0.0463(19) Uani 1 1 d . . .
H11 H 0.7711 0.5599 0.6881 0.056 Uiso 1 1 calc R . .
B12 B 0.8476(5) 0.4308(6) 0.6923(4) 0.053(2) Uani 1 1 d . . .
H12 H 0.8281 0.4033 0.7281 0.064 Uiso 1 1 calc R . .
B13 B 0.8648(4) 0.8831(5) 0.6236(3) 0.0429(18) Uani 1 1 d . . .
H13 H 0.8837 0.8385 0.6579 0.051 Uiso 1 1 calc R . .
B14 B 0.7796(5) 0.9404(5) 0.6173(3) 0.0469(19) Uani 1 1 d . . .
H14 H 0.7435 0.9341 0.6487 0.056 Uiso 1 1 calc R . .
B15 B 0.7363(5) 0.9569(5) 0.5427(3) 0.045(2) Uani 1 1 d . . .
H15 H 0.6714 0.9610 0.5255 0.054 Uiso 1 1 calc R . .
B16 B 0.7980(4) 0.9112(4) 0.5038(3) 0.0318(14) Uani 1 1 d . . .
H16 H 0.7742 0.8850 0.4612 0.038 Uiso 1 1 calc R . .
B17 B 0.9360(5) 0.9391(4) 0.5975(3) 0.0435(18) Uani 1 1 d . . .
H17 H 1.0006 0.9317 0.6150 0.052 Uiso 1 1 calc R . .
B18 B 0.8709(5) 0.9870(4) 0.6363(4) 0.0447(18) Uani 1 1 d . . .
H18 H 0.8934 1.0125 0.6793 0.054 Uiso 1 1 calc R . .
B19 B 0.7910(5) 1.0319(5) 0.5847(4) 0.052(2) Uani 1 1 d . . .
H19 H 0.7611 1.0869 0.5939 0.063 Uiso 1 1 calc R . .
B20 B 0.8042(6) 1.0175(5) 0.5146(4) 0.056(2) Uani 1 1 d . . .
H20 H 0.7847 1.0615 0.4800 0.067 Uiso 1 1 calc R . .
B21 B 0.8943(5) 0.9576(4) 0.5224(4) 0.0435(18) Uani 1 1 d . . .
H21 H 0.9320 0.9624 0.4918 0.052 Uiso 1 1 calc R . .
B22 B 0.8915(5) 1.0339(5) 0.5748(4) 0.0485(19) Uani 1 1 d . . .
H22 H 0.9280 1.0887 0.5787 0.058 Uiso 1 1 calc R . .
B23 B 0.8006(4) 0.7316(5) 0.3745(3) 0.0377(16) Uani 1 1 d . . .
H23 H 0.8321 0.7702 0.4100 0.045 Uiso 1 1 calc R . .
B24 B 0.7487(5) 0.7725(5) 0.3082(3) 0.0423(17) Uani 1 1 d . . .
H24 H 0.7475 0.8378 0.3010 0.051 Uiso 1 1 calc R . .
B25 B 0.6632(4) 0.7156(5) 0.2792(3) 0.0399(17) Uani 1 1 d . . .
H25 H 0.6077 0.7429 0.2541 0.048 Uiso 1 1 calc R . .
B26 B 0.6643(4) 0.6324(4) 0.3270(3) 0.0360(15) Uani 1 1 d . . .
H26 H 0.6083 0.6058 0.3322 0.043 Uiso 1 1 calc R . .
B27 B 0.8354(5) 0.6334(6) 0.3600(4) 0.051(2) Uani 1 1 d . . .
H27 H 0.8907 0.6072 0.3863 0.062 Uiso 1 1 calc R . .
B28 B 0.8375(5) 0.7138(6) 0.3115(4) 0.052(2) Uani 1 1 d . . .
H28 H 0.8939 0.7391 0.3060 0.062 Uiso 1 1 calc R . .
B29 B 0.7519(5) 0.7062(5) 0.2537(3) 0.0479(19) Uani 1 1 d . . .
H29 H 0.7536 0.7271 0.2107 0.057 Uiso 1 1 calc R . .
B30 B 0.6981(5) 0.6195(5) 0.2646(4) 0.0463(18) Uani 1 1 d . . .
H30 H 0.6652 0.5841 0.2279 0.056 Uiso 1 1 calc R . .
B31 B 0.7467(5) 0.5732(5) 0.3312(3) 0.047(2) Uani 1 1 d . . .
H31 H 0.7437 0.5081 0.3385 0.057 Uiso 1 1 calc R . .
B32 B 0.8047(5) 0.6177(6) 0.2868(4) 0.053(2) Uani 1 1 d . . .
H32 H 0.8407 0.5798 0.2653 0.063 Uiso 1 1 calc R . .
B33 B 0.4303(4) 0.6457(5) 0.5130(3) 0.0411(17) Uani 1 1 d . . .
H33 H 0.4273 0.6137 0.4726 0.049 Uiso 1 1 calc R . .
B34 B 0.3741(4) 0.7331(5) 0.5161(3) 0.0394(16) Uani 1 1 d . . .
H34 H 0.3346 0.7566 0.4766 0.047 Uiso 1 1 calc R . .
B35 B 0.4313(4) 0.7971(5) 0.5725(3) 0.0368(16) Uani 1 1 d . . .
H35 H 0.4271 0.8629 0.5688 0.044 Uiso 1 1 calc R . .
B36 B 0.5215(4) 0.7480(4) 0.6046(3) 0.0350(15) Uani 1 1 d . . .
H36 H 0.5775 0.7806 0.6218 0.042 Uiso 1 1 calc R . .
B37 B 0.4444(4) 0.5973(5) 0.5794(4) 0.0471(19) Uani 1 1 d . . .
H37 H 0.4500 0.5314 0.5809 0.057 Uiso 1 1 calc R . .
B38 B 0.3525(4) 0.6461(5) 0.5500(4) 0.0460(18) Uani 1 1 d . . .
H38 H 0.2970 0.6123 0.5335 0.055 Uiso 1 1 calc R . .
B39 B 0.3503(4) 0.7377(5) 0.5849(3) 0.0396(17) Uani 1 1 d . . .
H39 H 0.2941 0.7641 0.5899 0.048 Uiso 1 1 calc R . .
B40 B 0.4450(4) 0.7492(5) 0.6399(3) 0.0385(17) Uani 1 1 d . . .
H40 H 0.4502 0.7828 0.6799 0.046 Uiso 1 1 calc R . .
B41 B 0.4990(4) 0.6601(5) 0.6360(3) 0.0363(16) Uani 1 1 d . . .
H41 H 0.5391 0.6342 0.6744 0.044 Uiso 1 1 calc R . .
B42 B 0.3937(5) 0.6545(6) 0.6253(4) 0.050(2) Uani 1 1 d . . .
H42 H 0.3656 0.6265 0.6568 0.060 Uiso 1 1 calc R . .
C1 C 0.8961(4) 0.5621(4) 0.6489(3) 0.0372(14) Uani 1 1 d . . .
C2 C 0.9099(3) 0.5160(4) 0.5972(3) 0.0368(14) Uani 1 1 d . . .
C3 C 0.8760(3) 0.8704(3) 0.5549(2) 0.0303(12) Uani 1 1 d . . .
C4 C 0.7830(3) 0.8705(3) 0.5657(2) 0.0298(12) Uani 1 1 d . . .
C5 C 0.7497(3) 0.6437(4) 0.3828(3) 0.0359(13) Uani 1 1 d . . .
C6 C 0.6994(3) 0.7240(4) 0.3530(2) 0.0330(13) Uani 1 1 d . . .
C7 C 0.5180(3) 0.6583(4) 0.5697(2) 0.0292(12) Uani 1 1 d . . .
C8 C 0.4771(4) 0.7403(4) 0.5342(3) 0.0369(14) Uani 1 1 d . . .
C9 C 1.1169(4) 0.7339(5) 0.5592(3) 0.0489(17) Uani 1 1 d . . .
C10 C 1.1246(3) 0.6490(5) 0.5727(3) 0.0436(16) Uani 1 1 d . . .
H10A H 1.1209 0.6096 0.5420 0.052 Uiso 1 1 calc R . .
C11 C 1.1233(3) 0.6228(4) 0.6276(3) 0.0368(13) Uani 1 1 d . . .
H11A H 1.1179 0.5650 0.6338 0.044 Uiso 1 1 calc R . .
C12 C 1.1170(4) 0.6729(4) 0.6693(3) 0.0454(17) Uani 1 1 d . . .
C13 C 1.1060(4) 0.7581(4) 0.6584(3) 0.0452(16) Uani 1 1 d . . .
H13A H 1.0917 0.7945 0.6862 0.054 Uiso 1 1 calc R . .
C14 C 1.1084(4) 0.7838(4) 0.6042(3) 0.0434(16) Uani 1 1 d . . .
H14A H 1.0911 0.8392 0.5941 0.052 Uiso 1 1 calc R . .
C15 C 1.1227(4) 0.6397(4) 0.7301(3) 0.0423(15) Uani 1 1 d . . .
H15A H 1.1007 0.5851 0.7267 0.051 Uiso 1 1 calc R . .
C16 C 1.0799(4) 0.6891(4) 0.7656(3) 0.0463(16) Uani 1 1 d . . .
H16A H 1.0243 0.6923 0.7467 0.069 Uiso 1 1 calc R . .
H16B H 1.1022 0.7423 0.7704 0.069 Uiso 1 1 calc R . .
H16C H 1.0860 0.6643 0.8023 0.069 Uiso 1 1 calc R . .
C17 C 1.2111(4) 0.6352(4) 0.7594(3) 0.0473(17) Uani 1 1 d . . .
H17A H 1.2381 0.6042 0.7363 0.071 Uiso 1 1 calc R . .
H17B H 1.2178 0.6099 0.7960 0.071 Uiso 1 1 calc R . .
H17C H 1.2330 0.6885 0.7643 0.071 Uiso 1 1 calc R . .
C18 C 1.1171(4) 0.7621(4) 0.5009(3) 0.0443(16) Uani 1 1 d . . .
H18A H 1.1708 0.7734 0.4990 0.066 Uiso 1 1 calc R . .
H18B H 1.0856 0.8101 0.4924 0.066 Uiso 1 1 calc R . .
H18C H 1.0950 0.7212 0.4736 0.066 Uiso 1 1 calc R . .
C19 C 0.4121(3) 0.6743(4) 0.3257(3) 0.0357(13) Uani 1 1 d . . .
C20 C 0.4582(4) 0.7162(4) 0.2948(3) 0.0404(15) Uani 1 1 d . . .
H20A H 0.4935 0.6856 0.2764 0.048 Uiso 1 1 calc R . .
C21 C 0.4661(4) 0.7997(4) 0.2983(3) 0.0441(16) Uani 1 1 d . . .
H21A H 0.5070 0.8252 0.2823 0.053 Uiso 1 1 calc R . .
C22 C 0.4306(4) 0.8448(5) 0.3331(3) 0.0504(18) Uani 1 1 d . . .
C23 C 0.3846(4) 0.8047(4) 0.3649(3) 0.0420(15) Uani 1 1 d . . .
H23A H 0.3665 0.8336 0.3948 0.050 Uiso 1 1 calc R . .
C24 C 0.3741(3) 0.7191(4) 0.3595(3) 0.0347(13) Uani 1 1 d . . .
H24A H 0.3510 0.6909 0.3872 0.042 Uiso 1 1 calc R . .
C25 C 0.4353(4) 0.9358(4) 0.3337(3) 0.0481(17) Uani 1 1 d . . .
H25A H 0.3824 0.9550 0.3133 0.058 Uiso 1 1 calc R . .
C26 C 0.4940(4) 0.9702(4) 0.3017(3) 0.0489(18) Uani 1 1 d . . .
H26A H 0.4949 1.0277 0.3047 0.073 Uiso 1 1 calc R . .
H26B H 0.4777 0.9550 0.2622 0.073 Uiso 1 1 calc R . .
H26C H 0.5464 0.9493 0.3181 0.073 Uiso 1 1 calc R . .
C27 C 0.4494(4) 0.9688(5) 0.3942(3) 0.0516(18) Uani 1 1 d . . .
H27A H 0.4119 0.9450 0.4129 0.077 Uiso 1 1 calc R . .
H27B H 0.4425 1.0261 0.3928 0.077 Uiso 1 1 calc R . .
H27C H 0.5026 0.9560 0.4151 0.077 Uiso 1 1 calc R . .
C28 C 0.4093(4) 0.5840(4) 0.3241(3) 0.0454(16) Uani 1 1 d . . .
H28A H 0.3642 0.5668 0.2947 0.068 Uiso 1 1 calc R . .
H28B H 0.4044 0.5639 0.3604 0.068 Uiso 1 1 calc R . .
H28C H 0.4573 0.5636 0.3161 0.068 Uiso 1 1 calc R . .
C29 C 0.2531(4) 0.9924(4) 0.6740(3) 0.0498(17) Uani 1 1 d . . .
H29A H 0.2857 1.0321 0.6610 0.060 Uiso 1 1 calc R . .
H29B H 0.2578 1.0028 0.7142 0.060 Uiso 1 1 calc R . .
Cl1 Cl 0.29323(11) 0.90608(11) 0.66963(8) 0.0526(4) Uani 1 1 d . . .
Cl2' Cl 0.15753(10) 1.01127(11) 0.63965(7) 0.0482(4) Uani 1 1 d . . .
O1 O 0.5605(3) 0.6491(2) 0.42428(18) 0.0376(10) Uani 1 1 d . . .
Ru4 Ru 0.50158(3) 0.75031(3) 0.38427(2) 0.03076(11) Uani 1 1 d . . .
Se1 Se 0.90519(3) 0.67689(3) 0.64302(2) 0.03021(13) Uani 1 1 d . . .
Se2 Se 0.93353(3) 0.58308(4) 0.53800(2) 0.03220(13) Uani 1 1 d . . .
Ru1 Ru 1.01425(3) 0.69303(3) 0.59394(2) 0.03036(11) Uani 1 1 d . . .
Se3 Se 0.90854(3) 0.76929(4) 0.52448(2) 0.03194(13) Uani 1 1 d . . .
Se4 Se 0.72978(3) 0.76606(4) 0.57209(2) 0.03222(13) Uani 1 1 d . . .
Ru2 Ru 0.81457(3) 0.66722(3) 0.54349(2) 0.03178(11) Uani 1 1 d . . .
Se5 Se 0.73696(3) 0.60769(3) 0.45578(2) 0.03030(13) Uani 1 1 d . . .
Se6 Se 0.64620(3) 0.79140(3) 0.39970(2) 0.03059(13) Uani 1 1 d . . .
Ru3 Ru 0.65279(3) 0.70400(3) 0.48702(2) 0.03018(11) Uani 1 1 d . . .
Se7 Se 0.61498(3) 0.61231(3) 0.55801(2) 0.03027(13) Uani 1 1 d . . .
Se8 Se 0.53855(3) 0.79582(3) 0.48690(2) 0.03095(13) Uani 1 1 d . . .

loop_
_atom_site_aniso_label
_atom_site_aniso_U_11
_atom_site_aniso_U_22
_atom_site_aniso_U_33
_atom_site_aniso_U_23
_atom_site_aniso_U_13
_atom_site_aniso_U_12
B4 0.021(3) 0.036(4) 0.081(6) 0.018(4) 0.003(3) 0.006(3)
B6 0.027(3) 0.033(4) 0.054(4) 0.002(3) 0.022(3) -0.008(3)
B7 0.057(5) 0.073(6) 0.026(4) 0.013(4) -0.011(3) 0.008(4)
B8 0.042(4) 0.050(5) 0.078(6) 0.011(5) 0.003(4) -0.013(4)
B9 0.032(4) 0.061(6) 0.077(6) 0.015(5) -0.007(4) 0.001(4)
B5 0.028(3) 0.037(4) 0.062(5) 0.015(3) 0.014(3) -0.010(3)
B10 0.023(3) 0.049(5) 0.071(5) 0.004(4) 0.012(3) -0.012(3)
B11 0.040(4) 0.051(5) 0.045(4) 0.007(4) 0.004(3) -0.014(4)
B12 0.050(5) 0.055(5) 0.053(5) 0.025(4) 0.012(4) 0.000(4)
B13 0.039(4) 0.043(4) 0.036(4) -0.003(3) -0.011(3) -0.003(3)
B14 0.068(5) 0.045(4) 0.030(4) -0.008(3) 0.016(4) 0.011(4)
B15 0.046(4) 0.053(5) 0.030(3) -0.001(3) -0.005(3) 0.036(4)
B16 0.021(3) 0.037(4) 0.031(3) 0.015(3) -0.006(2) 0.002(3)
B17 0.053(4) 0.021(3) 0.047(4) -0.002(3) -0.008(4) -0.011(3)
B18 0.059(5) 0.018(3) 0.052(4) 0.007(3) 0.003(4) 0.009(3)
B19 0.048(5) 0.051(5) 0.054(5) -0.014(4) 0.004(4) 0.014(4)
B20 0.061(5) 0.037(4) 0.060(5) 0.008(4) -0.006(4) 0.004(4)
B21 0.041(4) 0.031(4) 0.054(4) 0.009(3) 0.002(3) -0.022(3)
B22 0.056(5) 0.037(4) 0.047(4) 0.003(3) 0.001(4) -0.003(4)
B23 0.031(3) 0.051(4) 0.033(3) -0.007(3) 0.013(3) -0.010(3)
B24 0.052(4) 0.045(4) 0.036(4) 0.000(3) 0.020(3) -0.004(4)
B25 0.032(3) 0.046(4) 0.038(4) -0.017(3) 0.002(3) -0.009(3)
B26 0.026(3) 0.039(4) 0.041(4) 0.003(3) 0.004(3) 0.005(3)
B27 0.028(4) 0.063(5) 0.060(5) -0.021(4) 0.004(3) 0.014(4)
B28 0.035(4) 0.064(5) 0.064(5) -0.009(4) 0.028(4) -0.008(4)
B29 0.050(4) 0.060(5) 0.035(4) -0.014(4) 0.015(3) -0.007(4)
B30 0.035(4) 0.052(5) 0.045(4) -0.005(4) -0.002(3) 0.004(3)
B31 0.048(4) 0.052(5) 0.032(4) -0.008(3) -0.008(3) 0.022(4)
B32 0.041(4) 0.069(6) 0.043(4) -0.028(4) 0.001(3) 0.007(4)
B33 0.021(3) 0.062(5) 0.040(4) 0.008(4) 0.006(3) 0.003(3)
B34 0.023(3) 0.054(4) 0.043(4) 0.009(3) 0.010(3) 0.002(3)
B35 0.023(3) 0.050(4) 0.038(4) -0.006(3) 0.010(3) 0.010(3)
B36 0.044(4) 0.042(4) 0.018(3) 0.004(3) 0.007(3) -0.004(3)
B37 0.034(4) 0.045(4) 0.066(5) -0.007(4) 0.021(4) -0.018(3)
B38 0.028(3) 0.045(4) 0.063(5) 0.004(4) 0.006(3) -0.013(3)
B39 0.032(3) 0.059(5) 0.027(3) -0.003(3) 0.006(3) -0.013(3)
B40 0.022(3) 0.065(5) 0.031(3) -0.013(3) 0.012(3) 0.002(3)
B41 0.033(3) 0.048(4) 0.028(3) 0.008(3) 0.008(3) -0.015(3)
B42 0.038(4) 0.063(5) 0.051(5) 0.006(4) 0.013(4) -0.019(4)
C1 0.031(3) 0.039(3) 0.035(3) 0.019(3) -0.005(2) -0.003(3)
C2 0.027(3) 0.032(3) 0.045(3) -0.001(3) -0.004(3) -0.008(2)
C3 0.028(3) 0.033(3) 0.028(3) 0.008(2) 0.002(2) 0.006(2)
C4 0.034(3) 0.030(3) 0.021(2) -0.007(2) -0.001(2) 0.001(2)
C5 0.025(3) 0.044(3) 0.038(3) 0.007(3) 0.006(2) 0.015(3)
C6 0.032(3) 0.037(3) 0.028(3) 0.009(2) 0.006(2) 0.004(3)
C7 0.020(2) 0.044(3) 0.024(3) 0.004(2) 0.006(2) -0.004(2)
C8 0.028(3) 0.051(4) 0.031(3) 0.001(3) 0.006(2) -0.001(3)
C9 0.038(4) 0.057(4) 0.047(4) 0.006(3) 0.001(3) -0.005(3)
C10 0.023(3) 0.061(4) 0.045(4) -0.002(3) 0.004(3) -0.002(3)
C11 0.028(3) 0.035(3) 0.049(4) -0.003(3) 0.012(3) -0.003(2)
C12 0.048(4) 0.034(3) 0.041(4) -0.009(3) -0.014(3) -0.010(3)
C13 0.040(3) 0.044(4) 0.048(4) -0.008(3) 0.004(3) -0.023(3)
C14 0.039(3) 0.036(3) 0.054(4) 0.014(3) 0.010(3) -0.013(3)
C15 0.038(3) 0.037(3) 0.041(3) -0.004(3) -0.011(3) 0.006(3)
C16 0.048(4) 0.037(3) 0.044(4) 0.002(3) -0.007(3) 0.002(3)
C17 0.042(4) 0.043(4) 0.045(4) 0.016(3) -0.012(3) 0.010(3)
C18 0.051(4) 0.034(3) 0.048(4) 0.020(3) 0.012(3) 0.012(3)
C19 0.026(3) 0.034(3) 0.040(3) -0.005(3) -0.008(2) -0.005(2)
C20 0.037(3) 0.037(3) 0.039(3) 0.010(3) -0.006(3) 0.013(3)
C21 0.041(4) 0.050(4) 0.037(3) 0.013(3) 0.002(3) 0.006(3)
C22 0.026(3) 0.068(5) 0.056(4) 0.026(4) 0.007(3) 0.007(3)
C23 0.030(3) 0.050(4) 0.041(3) 0.003(3) -0.001(3) 0.014(3)
C24 0.029(3) 0.041(3) 0.031(3) 0.004(3) -0.001(2) -0.008(3)
C25 0.035(3) 0.045(4) 0.059(4) 0.021(3) 0.001(3) 0.002(3)
C26 0.034(3) 0.048(4) 0.064(5) 0.024(4) 0.011(3) 0.014(3)
C27 0.049(4) 0.051(4) 0.057(4) -0.005(3) 0.017(3) -0.003(3)
C28 0.042(4) 0.044(4) 0.043(4) -0.009(3) -0.004(3) -0.012(3)
C29 0.056(4) 0.046(4) 0.046(4) -0.021(3) 0.010(3) 0.004(3)
Cl1 0.0488(9) 0.0510(10) 0.0541(10) -0.0143(8) 0.0050(8) 0.0172(8)
Cl2' 0.0492(9) 0.0492(9) 0.0475(9) -0.0162(7) 0.0145(7) -0.0185(8)
O1 0.042(2) 0.0206(19) 0.039(2) -0.0010(17) -0.0128(19) -0.0022(17)
Ru4 0.0284(2) 0.0280(2) 0.0327(2) 0.00246(18) 0.00136(19) -0.00008(18)
Se1 0.0280(3) 0.0307(3) 0.0284(3) 0.0036(2) 0.0001(2) -0.0025(2)
Se2 0.0317(3) 0.0306(3) 0.0306(3) 0.0034(2) 0.0003(2) -0.0029(2)
Ru1 0.0281(2) 0.0292(2) 0.0302(2) 0.00295(18) 0.00005(18) -0.00261(18)
Se3 0.0320(3) 0.0298(3) 0.0301(3) 0.0036(2) 0.0000(2) -0.0029(2)
Se4 0.0326(3) 0.0314(3) 0.0299(3) 0.0035(2) 0.0023(2) -0.0023(2)
Ru2 0.0317(2) 0.0300(2) 0.0299(2) 0.00330(18) 0.00011(19) -0.00245(19)
Se5 0.0285(3) 0.0266(3) 0.0326(3) 0.0028(2) 0.0013(2) 0.0000(2)
Se6 0.0302(3) 0.0257(3) 0.0328(3) 0.0024(2) 0.0017(2) -0.0004(2)
Ru3 0.0284(2) 0.0263(2) 0.0325(2) 0.00254(18) 0.00122(19) -0.00026(18)
Se7 0.0284(3) 0.0270(3) 0.0323(3) 0.0029(2) 0.0015(2) -0.0002(2)
Se8 0.0299(3) 0.0275(3) 0.0320(3) 0.0022(2) 0.0009(2) 0.0003(2)

loop_
_atom_type_symbol
_atom_type_description
_atom_type_scat_dispersion_real
_atom_type_scat_dispersion_imag
_atom_type_scat_source
C C 0.0033 0.0016 'International Tables Vol C Tables 4.2.6.8 and 6.1.1.4'
H H 0.0000 0.0000 'International Tables Vol C Tables 4.2.6.8 and 6.1.1.4'
B B 0.0013 0.0007 'International Tables Vol C Tables 4.2.6.8 and 6.1.1.4'
Se Se -0.0929 2.2259 'International Tables Vol C Tables 4.2.6.8 and 6.1.1.4'
Ru Ru -1.2594 0.8363 'International Tables Vol C Tables 4.2.6.8 and 6.1.1.4'
O O 0.0106 0.0060 'International Tables Vol C Tables 4.2.6.8 and 6.1.1.4'
Cl Cl 0.1484 0.1585 'International Tables Vol C Tables 4.2.6.8 and 6.1.1.4'

loop_
_geom_angle_atom_site_label_1
_geom_angle_atom_site_label_2
_geom_angle_atom_site_label_3
_geom_angle
_geom_angle_site_symmetry_1
_geom_angle_site_symmetry_3
_geom_angle_publ_flag
C2 B4 B9 102.0(6) . . ?
C2 B4 B8 103.9(6) . . ?
B9 B4 B8 58.3(5) . . ?
C2 B4 H111 84.0 . . ?
B9 B4 H111 101.9 . . ?
B8 B4 H111 45.3 . . ?
C2 B4 B5 60.4(4) . . ?
B9 B4 B5 59.0(4) . . ?
B8 B4 B5 108.1(6) . . ?
H111 B4 B5 130.5 . . ?
C2 B4 H4 116.9 . . ?
B9 B4 H4 129.8 . . ?
B8 B4 H4 131.3 . . ?
H111 B4 H4 112.0 . . ?
B5 B4 H4 114.4 . . ?
C1 B6 B11 60.0(4) . . ?
C1 B6 C2 52.1(4) . . ?
B11 B6 C2 101.2(5) . . ?
C1 B6 B10 103.1(5) . . ?
B11 B6 B10 60.2(5) . . ?
C2 B6 B10 100.9(5) . . ?
C1 B6 B5 102.5(5) . . ?
B11 B6 B5 108.4(6) . . ?
C2 B6 B5 59.2(4) . . ?
B10 B6 B5 58.8(4) . . ?
C1 B6 Ru2 92.4(3) . . ?
B11 B6 Ru2 127.6(5) . . ?
C2 B6 Ru2 91.2(3) . . ?
B10 B6 Ru2 164.2(5) . . ?
B5 B6 Ru2 121.4(4) . . ?
C1 B7 B12 103.4(5) . . ?
C1 B7 B11 60.1(4) . . ?
B12 B7 B11 58.1(5) . . ?
C1 B7 B8 105.1(6) . . ?
B12 B7 B8 57.9(5) . . ?
B11 B7 B8 106.0(6) . . ?
C1 B7 H111 85.3 . . ?
B12 B7 H111 99.5 . . ?
B11 B7 H111 127.6 . . ?
B8 B7 H111 43.2 . . ?
C1 B7 H7 114.9 . . ?
B12 B7 H7 130.2 . . ?
B11 B7 H7 116.3 . . ?
B8 B7 H7 131.9 . . ?
H111 B7 H7 113.7 . . ?
B9 B8 B12 61.9(6) . . ?
B9 B8 B4 59.2(5) . . ?
B12 B8 B4 106.5(6) . . ?
B9 B8 B7 105.0(6) . . ?
B12 B8 B7 57.1(5) . . ?
B4 B8 B7 102.1(6) . . ?
B9 B8 H8 137.0 . . ?
B12 B8 H8 137.3 . . ?
B4 B8 H8 115.6 . . ?
B7 B8 H8 117.2 . . ?
B9 B8 H111 124.2 . . ?
B12 B8 H111 124.2 . . ?
B4 B8 H111 67.6 . . ?
B7 B8 H111 69.8 . . ?
H8 B8 H111 80.3 . . ?
B8 B9 B4 62.5(5) . . ?
B8 B9 B10 112.3(8) . . ?
B4 B9 B10 110.8(6) . . ?
B8 B9 B5 115.0(7) . . ?
B4 B9 B5 63.0(5) . . ?
B10 B9 B5 60.3(5) . . ?
B8 B9 B12 59.6(6) . . ?
B4 B9 B12 107.3(7) . . ?
B10 B9 B12 60.6(5) . . ?
B5 B9 B12 108.6(7) . . ?
B8 B9 H9 117.7 . . ?
B4 B9 H9 120.3 . . ?
B10 B9 H9 120.0 . . ?
B5 B9 H9 118.8 . . ?
B12 B9 H9 123.5 . . ?
C2 B5 B9 97.0(5) . . ?
C2 B5 B10 100.9(6) . . ?
B9 B5 B10 59.5(5) . . ?
C2 B5 B6 58.5(4) . . ?
B9 B5 B6 105.5(6) . . ?
B10 B5 B6 59.7(4) . . ?
C2 B5 B4 54.4(4) . . ?
B9 B5 B4 58.0(4) . . ?
B10 B5 B4 106.1(6) . . ?
B6 B5 B4 105.7(6) . . ?
C2 B5 H5 129.2 . . ?
B9 B5 H5 125.5 . . ?
B10 B5 H5 123.0 . . ?
B6 B5 H5 121.7 . . ?
B4 B5 H5 123.5 . . ?
B9 B10 B11 107.5(6) . . ?
B9 B10 B5 60.2(5) . . ?
B11 B10 B5 108.9(5) . . ?
B9 B10 B6 107.5(5) . . ?
B11 B10 B6 58.3(4) . . ?
B5 B10 B6 61.4(4) . . ?
B9 B10 B12 60.8(5) . . ?
B11 B10 B12 58.1(5) . . ?
B5 B10 B12 108.6(5) . . ?
B6 B10 B12 104.5(5) . . ?
B9 B10 H10 121.4 . . ?
B11 B10 H10 122.6 . . ?
B5 B10 H10 120.1 . . ?
B6 B10 H10 123.2 . . ?
B12 B10 H10 123.1 . . ?
C1 B11 B12 99.4(6) . . ?
C1 B11 B6 59.9(4) . . ?
B12 B11 B6 109.9(7) . . ?
C1 B11 B10 104.0(6) . . ?
B12 B11 B10 61.8(5) . . ?
B6 B11 B10 61.5(5) . . ?
C1 B11 B7 54.2(4) . . ?
B12 B11 B7 58.8(5) . . ?
B6 B11 B7 107.3(6) . . ?
B10 B11 B7 108.5(6) . . ?
C1 B11 H11 128.2 . . ?
B12 B11 H11 123.2 . . ?
B6 B11 H11 119.6 . . ?
B10 B11 H11 120.8 . . ?
B7 B11 H11 123.2 . . ?
B11 B12 B7 63.1(5) . . ?
B11 B12 B8 115.8(6) . . ?
B7 B12 B8 65.1(5) . . ?
B11 B12 B10 60.1(5) . . ?
B7 B12 B10 110.6(5) . . ?
B8 B12 B10 109.6(6) . . ?
B11 B12 B9 107.4(6) . . ?
B7 B12 B9 108.5(6) . . ?
B8 B12 B9 58.5(5) . . ?
B10 B12 B9 58.6(5) . . ?
B11 B12 H12 118.8 . . ?
B7 B12 H12 118.5 . . ?
B8 B12 H12 117.7 . . ?
B10 B12 H12 121.9 . . ?
B9 B12 H12 124.5 . . ?
C3 B13 B14 105.9(5) . . ?
C3 B13 C4 58.3(3) . . ?
B14 B13 C4 59.1(4) . . ?
C3 B13 B18 105.8(6) . . ?
B14 B13 B18 59.1(5) . . ?
C4 B13 B18 105.1(5) . . ?
C3 B13 B17 58.3(4) . . ?
B14 B13 B17 109.2(6) . . ?
C4 B13 B17 106.0(5) . . ?
B18 B13 B17 61.9(5) . . ?
C3 B13 H13 123.9 . . ?
B14 B13 H13 121.9 . . ?
C4 B13 H13 123.9 . . ?
B18 B13 H13 122.6 . . ?
B17 B13 H13 121.1 . . ?
C4 B14 B18 108.0(6) . . ?
C4 B14 B13 60.8(4) . . ?
B18 B14 B13 61.1(5) . . ?
C4 B14 B19 103.7(5) . . ?
B18 B14 B19 61.9(5) . . ?
B13 B14 B19 109.4(6) . . ?
C4 B14 B15 57.0(4) . . ?
B18 B14 B15 109.4(6) . . ?
B13 B14 B15 108.2(5) . . ?
B19 B14 B15 58.7(5) . . ?
C4 B14 H14 124.3 . . ?
B18 B14 H14 119.8 . . ?
B13 B14 H14 120.2 . . ?
B19 B14 H14 122.6 . . ?
B15 B14 H14 122.5 . . ?
C4 B15 B19 105.8(5) . . ?
C4 B15 B16 59.9(4) . . ?
B19 B15 B16 107.8(6) . . ?
C4 B15 B14 59.1(4) . . ?
B19 B15 B14 59.3(5) . . ?
B16 B15 B14 108.0(5) . . ?
C4 B15 B20 107.3(5) . . ?
B19 B15 B20 60.3(5) . . ?
B16 B15 B20 60.2(5) . . ?
B14 B15 B20 108.2(6) . . ?
C4 B15 H15 123.0 . . ?
B19 B15 H15 122.6 . . ?
B16 B15 H15 121.4 . . ?
B14 B15 H15 121.9 . . ?
B20 B15 H15 121.4 . . ?
C4 B16 C3 58.8(3) . . ?
C4 B16 B15 57.6(4) . . ?
C3 B16 B15 105.0(5) . . ?
C4 B16 B20 106.2(5) . . ?
C3 B16 B20 106.0(5) . . ?
B15 B16 B20 61.1(5) . . ?
C4 B16 B21 106.3(5) . . ?
C3 B16 B21 58.3(4) . . ?
B15 B16 B21 109.2(6) . . ?
B20 B16 B21 61.2(5) . . ?
C4 B16 H16 123.7 . . ?
C3 B16 H16 124.1 . . ?
B15 B16 H16 122.1 . . ?
B20 B16 H16 121.6 . . ?
B21 B16 H16 121.3 . . ?
C3 B17 B13 59.4(4) . . ?
C3 B17 B22 104.7(5) . . ?
B13 B17 B22 106.7(6) . . ?
C3 B17 B21 58.3(4) . . ?
B13 B17 B21 107.7(5) . . ?
B22 B17 B21 60.3(5) . . ?
C3 B17 B18 104.0(5) . . ?
B13 B17 B18 58.4(5) . . ?
B22 B17 B18 59.6(5) . . ?
B21 B17 B18 107.3(6) . . ?
C3 B17 H17 124.6 . . ?
B13 B17 H17 122.1 . . ?
B22 B17 H17 122.6 . . ?
B21 B17 H17 121.6 . . ?
B18 B17 H17 123.4 . . ?
B14 B18 B13 59.8(4) . . ?
B14 B18 B19 59.8(5) . . ?
B13 B18 B19 106.7(6) . . ?
B14 B18 B22 109.3(6) . . ?
B13 B18 B22 107.5(6) . . ?
B19 B18 B22 60.9(5) . . ?
B14 B18 B17 108.0(5) . . ?
B13 B18 B17 59.7(4) . . ?
B19 B18 B17 107.2(6) . . ?
B22 B18 B17 59.2(5) . . ?
B14 B18 H18 121.2 . . ?
B13 B18 H18 122.5 . . ?
B19 B18 H18 122.2 . . ?
B22 B18 H18 121.2 . . ?
B17 B18 H18 122.3 . . ?
B15 B19 B14 62.0(5) . . ?
B15 B19 B20 61.7(5) . . ?
B14 B19 B20 111.4(6) . . ?
B15 B19 B18 109.0(6) . . ?
B14 B19 B18 58.2(5) . . ?
B20 B19 B18 110.6(6) . . ?
B15 B19 B22 109.9(6) . . ?
B14 B19 B22 107.0(6) . . ?
B20 B19 B22 61.8(5) . . ?
B18 B19 B22 59.7(5) . . ?
B15 B19 H19 119.9 . . ?
B14 B19 H19 121.6 . . ?
B20 B19 H19 118.7 . . ?
B18 B19 H19 122.0 . . ?
B22 B19 H19 121.7 . . ?
B19 B20 B16 104.8(6) . . ?
B19 B20 B15 58.0(5) . . ?
B16 B20 B15 58.7(4) . . ?
B19 B20 B21 106.3(6) . . ?
B16 B20 B21 59.5(4) . . ?
B15 B20 B21 106.0(5) . . ?
B19 B20 B22 60.0(5) . . ?
B16 B20 B22 105.6(5) . . ?
B15 B20 B22 105.7(6) . . ?
B21 B20 B22 58.9(5) . . ?
B19 B20 H20 123.2 . . ?
B16 B20 H20 123.4 . . ?
B15 B20 H20 123.5 . . ?
B21 B20 H20 122.6 . . ?
B22 B20 H20 122.8 . . ?
C3 B21 B16 59.0(3) . . ?
C3 B21 B22 103.6(5) . . ?
B16 B21 B22 107.3(6) . . ?
C3 B21 B17 58.0(4) . . ?
B16 B21 B17 107.3(5) . . ?
B22 B21 B17 59.2(4) . . ?
C3 B21 B20 105.1(5) . . ?
B16 B21 B20 59.3(4) . . ?
B22 B21 B20 61.1(5) . . ?
B17 B21 B20 108.6(6) . . ?
C3 B21 H21 125.0 . . ?
B16 B21 H21 122.0 . . ?
B22 B21 H21 122.8 . . ?
B17 B21 H21 121.9 . . ?
B20 B21 H21 121.6 . . ?
B17 B22 B18 61.2(5) . . ?
B17 B22 B21 60.5(4) . . ?
B18 B22 B21 108.7(5) . . ?
B17 B22 B19 107.5(6) . . ?
B18 B22 B19 59.4(5) . . ?
B21 B22 B19 105.7(6) . . ?
B17 B22 B20 108.7(6) . . ?
B18 B22 B20 107.4(6) . . ?
B21 B22 B20 60.0(5) . . ?
B19 B22 B20 58.2(5) . . ?
B17 B22 H22 120.8 . . ?
B18 B22 H22 121.2 . . ?
B21 B22 H22 122.0 . . ?
B19 B22 H22 123.6 . . ?
B20 B22 H22 122.2 . . ?
C6 B23 C5 57.5(3) . . ?
C6 B23 B24 59.7(4) . . ?
C5 B23 B24 105.5(5) . . ?
C6 B23 B27 103.9(5) . . ?
C5 B23 B27 57.6(4) . . ?
B24 B23 B27 107.0(5) . . ?
C6 B23 B28 106.1(5) . . ?
C5 B23 B28 104.5(5) . . ?
B24 B23 B28 60.5(5) . . ?
B27 B23 B28 59.1(5) . . ?
C6 B23 H23 123.8 . . ?
C5 B23 H23 124.6 . . ?
B24 B23 H23 121.6 . . ?
B27 B23 H23 123.6 . . ?
B28 B23 H23 122.6 . . ?
B29 B24 C6 106.9(6) . . ?
B29 B24 B25 62.1(5) . . ?
C6 B24 B25 60.1(4) . . ?
B29 B24 B23 109.9(6) . . ?
C6 B24 B23 58.3(4) . . ?
B25 B24 B23 110.3(5) . . ?
B29 B24 B28 60.3(5) . . ?
C6 B24 B28 105.3(5) . . ?
B25 B24 B28 110.6(6) . . ?
B23 B24 B28 60.9(5) . . ?
B29 B24 H24 120.8 . . ?
C6 B24 H24 124.4 . . ?
B25 B24 H24 119.2 . . ?
B23 B24 H24 120.6 . . ?
B28 B24 H24 121.7 . . ?
C6 B25 B24 59.4(4) . . ?
C6 B25 B30 102.7(5) . . ?
B24 B25 B30 105.7(5) . . ?
C6 B25 B29 103.5(5) . . ?
B24 B25 B29 58.3(4) . . ?
B30 B25 B29 59.5(5) . . ?
C6 B25 B26 57.4(4) . . ?
B24 B25 B26 106.4(5) . . ?
B30 B25 B26 58.9(4) . . ?
B29 B25 B26 106.1(6) . . ?
C6 B25 H25 125.3 . . ?
B24 B25 H25 122.4 . . ?
B30 B25 H25 123.8 . . ?
B29 B25 H25 123.4 . . ?
B26 B25 H25 122.8 . . ?
C6 B26 B31 106.0(5) . . ?
C6 B26 C5 57.5(4) . . ?
B31 B26 C5 58.9(4) . . ?
C6 B26 B30 105.2(5) . . ?
B31 B26 B30 62.2(4) . . ?
C5 B26 B30 106.1(5) . . ?
C6 B26 B25 59.6(4) . . ?
B31 B26 B25 110.9(6) . . ?
C5 B26 B25 106.6(5) . . ?
B30 B26 B25 59.9(4) . . ?
C6 B26 H26 124.3 . . ?
B31 B26 H26 120.4 . . ?
C5 B26 H26 123.9 . . ?
B30 B26 H26 122.3 . . ?
B25 B26 H26 120.7 . . ?
C5 B27 B32 105.6(5) . . ?
C5 B27 B28 107.1(5) . . ?
B32 B27 B28 59.6(5) . . ?
C5 B27 B23 59.4(4) . . ?
B32 B27 B23 107.5(6) . . ?
B28 B27 B23 60.7(5) . . ?
C5 B27 B31 57.6(4) . . ?
B32 B27 B31 60.6(5) . . ?
B28 B27 B31 108.1(6) . . ?
B23 B27 B31 106.4(5) . . ?
C5 B27 H27 123.7 . . ?
B32 B27 H27 122.3 . . ?
B28 B27 H27 121.3 . . ?
B23 B27 H27 122.0 . . ?
B31 B27 H27 122.4 . . ?
B32 B28 B29 61.9(5) . . ?
B32 B28 B27 58.8(5) . . ?
B29 B28 B27 108.4(6) . . ?
B32 B28 B24 106.1(6) . . ?
B29 B28 B24 57.7(5) . . ?
B27 B28 B24 106.3(5) . . ?
B32 B28 B23 106.5(6) . . ?
B29 B28 B23 105.9(5) . . ?
B27 B28 B23 60.2(5) . . ?
B24 B28 B23 58.6(4) . . ?
B32 B28 H28 122.1 . . ?
B29 B28 H28 121.8 . . ?
B27 B28 H28 121.8 . . ?
B24 B28 H28 123.9 . . ?
B23 B28 H28 122.9 . . ?
B24 B29 B30 106.9(6) . . ?
B24 B29 B28 62.0(5) . . ?
B30 B29 B28 107.9(6) . . ?
B24 B29 B25 59.6(4) . . ?
B30 B29 B25 59.7(5) . . ?
B28 B29 B25 110.1(5) . . ?
B24 B29 B32 106.8(6) . . ?
B30 B29 B32 59.9(5) . . ?
B28 B29 B32 58.4(5) . . ?
B25 B29 B32 107.5(6) . . ?
B24 B29 H29 122.0 . . ?
B30 B29 H29 122.2 . . ?
B28 B29 H29 120.6 . . ?
B25 B29 H29 121.2 . . ?
B32 B29 H29 123.0 . . ?
B26 B30 B29 109.0(6) . . ?
B26 B30 B25 61.3(5) . . ?
B29 B30 B25 60.8(5) . . ?
B26 B30 B32 106.3(5) . . ?
B29 B30 B32 61.2(5) . . ?
B25 B30 B32 109.4(6) . . ?
B26 B30 B31 57.8(4) . . ?
B29 B30 B31 109.6(6) . . ?
B25 B30 B31 108.5(6) . . ?
B32 B30 B31 60.1(5) . . ?
B26 B30 H30 122.7 . . ?
B29 B30 H30 120.2 . . ?
B25 B30 H30 120.5 . . ?
B32 B30 H30 121.7 . . ?
B31 B30 H30 122.0 . . ?
C5 B31 B26 61.5(4) . . ?
C5 B31 B30 106.5(5) . . ?
B26 B31 B30 60.1(4) . . ?
C5 B31 B32 103.4(6) . . ?
B26 B31 B32 107.8(6) . . ?
B30 B31 B32 59.8(5) . . ?
C5 B31 B27 58.0(4) . . ?
B26 B31 B27 108.5(6) . . ?
B30 B31 B27 105.9(6) . . ?
B32 B31 B27 57.4(5) . . ?
C5 B31 H31 123.6 . . ?
B26 B31 H31 120.1 . . ?
B30 B31 H31 122.4 . . ?
B32 B31 H31 123.9 . . ?
B27 B31 H31 123.2 . . ?
B27 B32 B28 61.5(5) . . ?
B27 B32 B30 109.8(6) . . ?
B28 B32 B30 108.1(6) . . ?
B27 B32 B31 62.0(5) . . ?
B28 B32 B31 110.8(6) . . ?
B30 B32 B31 60.1(5) . . ?
B27 B32 B29 108.8(6) . . ?
B28 B32 B29 59.7(5) . . ?
B30 B32 B29 58.9(5) . . ?
B31 B32 B29 107.6(6) . . ?
B27 B32 H32 119.8 . . ?
B28 B32 H32 120.6 . . ?
B30 B32 H32 121.9 . . ?
B31 B32 H32 120.5 . . ?
B29 B32 H32 122.7 . . ?
B37 B33 B34 107.1(6) . . ?
B37 B33 C8 101.0(5) . . ?
B34 B33 C8 58.4(4) . . ?
B37 B33 B38 60.0(4) . . ?
B34 B33 B38 59.0(4) . . ?
C8 B33 B38 101.4(5) . . ?
B37 B33 C7 56.8(4) . . ?
B34 B33 C7 104.1(6) . . ?
C8 B33 C7 55.8(4) . . ?
B38 B33 C7 102.6(5) . . ?
B37 B33 H33 123.5 . . ?
B34 B33 H33 122.0 . . ?
C8 B33 H33 126.9 . . ?
B38 B33 H33 124.4 . . ?
C7 B33 H33 125.6 . . ?
C8 B34 B38 105.3(5) . . ?
C8 B34 B33 61.5(4) . . ?
B38 B34 B33 61.3(5) . . ?
C8 B34 B39 102.6(5) . . ?
B38 B34 B39 58.8(5) . . ?
B33 B34 B39 109.1(5) . . ?
C8 B34 B35 55.5(4) . . ?
B38 B34 B35 105.9(5) . . ?
B33 B34 B35 108.1(5) . . ?
B39 B34 B35 59.5(4) . . ?
C8 B34 H34 125.3 . . ?
B38 B34 H34 122.7 . . ?
B33 B34 H34 119.2 . . ?
B39 B34 H34 123.2 . . ?
B35 B34 H34 123.4 . . ?
C8 B35 B36 59.2(4) . . ?
C8 B35 B40 106.4(5) . . ?
B36 B35 B40 58.9(4) . . ?
C8 B35 B39 106.2(6) . . ?
B36 B35 B39 108.3(6) . . ?
B40 B35 B39 62.4(4) . . ?
C8 B35 B34 59.6(4) . . ?
B36 B35 B34 108.6(5) . . ?
B40 B35 B34 110.5(6) . . ?
B39 B35 B34 59.9(4) . . ?
C8 B35 H35 123.7 . . ?
B36 B35 H35 122.0 . . ?
B40 B35 H35 120.9 . . ?
B39 B35 H35 121.4 . . ?
B34 B35 H35 120.6 . . ?
C8 B36 C7 59.0(4) . . ?
C8 B36 B41 106.2(5) . . ?
C7 B36 B41 59.5(4) . . ?
C8 B36 B40 106.3(5) . . ?
C7 B36 B40 108.2(5) . . ?
B41 B36 B40 61.1(4) . . ?
C8 B36 B35 57.1(4) . . ?
C7 B36 B35 105.5(5) . . ?
B41 B36 B35 108.3(5) . . ?
B40 B36 B35 60.9(4) . . ?
C8 B36 H36 124.0 . . ?
C7 B36 H36 122.6 . . ?
B41 B36 H36 121.4 . . ?
B40 B36 H36 121.0 . . ?
B35 B36 H36 122.8 . . ?
C7 B37 B33 62.6(4) . . ?
C7 B37 B38 107.6(6) . . ?
B33 B37 B38 60.9(5) . . ?
C7 B37 B41 58.7(4) . . ?
B33 B37 B41 111.0(6) . . ?
B38 B37 B41 107.0(6) . . ?
C7 B37 B42 105.1(5) . . ?
B33 B37 B42 109.4(6) . . ?
B38 B37 B42 59.3(5) . . ?
B41 B37 B42 58.7(4) . . ?
C7 B37 H37 122.6 . . ?
B33 B37 H37 118.6 . . ?
B38 B37 H37 122.2 . . ?
B41 B37 H37 121.9 . . ?
B42 B37 H37 123.2 . . ?
B39 B38 B34 62.3(5) . . ?
B39 B38 B37 109.2(6) . . ?
B34 B38 B37 107.0(5) . . ?
B39 B38 B42 59.5(5) . . ?
B34 B38 B42 109.5(6) . . ?
B37 B38 B42 62.1(5) . . ?
B39 B38 B33 110.6(5) . . ?
B34 B38 B33 59.8(4) . . ?
B37 B38 B33 59.1(4) . . ?
B42 B38 B33 110.2(5) . . ?
B39 B38 H38 120.2 . . ?
B34 B38 H38 121.5 . . ?
B37 B38 H38 121.9 . . ?
B42 B38 H38 120.3 . . ?
B33 B38 H38 120.9 . . ?
B38 B39 B42 61.5(5) . . ?
B38 B39 B35 106.8(5) . . ?
B42 B39 B35 106.3(5) . . ?
B38 B39 B34 58.9(4) . . ?
B42 B39 B34 108.3(6) . . ?
B35 B39 B34 60.6(4) . . ?
B38 B39 B40 108.5(6) . . ?
B42 B39 B40 59.9(4) . . ?
B35 B39 B40 58.2(4) . . ?
B34 B39 B40 107.7(5) . . ?
B38 B39 H39 121.6 . . ?
B42 B39 H39 121.5 . . ?
B35 B39 H39 123.1 . . ?
B34 B39 H39 121.6 . . ?
B40 B39 H39 122.1 . . ?
B36 B40 B41 59.3(4) . . ?
B36 B40 B35 60.2(4) . . ?
B41 B40 B35 106.3(5) . . ?
B36 B40 B42 107.0(5) . . ?
B41 B40 B42 59.9(4) . . ?
B35 B40 B42 105.3(5) . . ?
B36 B40 B39 107.0(5) . . ?
B41 B40 B39 105.2(5) . . ?
B35 B40 B39 59.4(4) . . ?
B42 B40 B39 57.4(4) . . ?
B36 B40 H40 121.7 . . ?
B41 B40 H40 122.9 . . ?
B35 B40 H40 122.7 . . ?
B42 B40 H40 123.3 . . ?
B39 B40 H40 123.4 . . ?
C7 B41 B36 59.5(4) . . ?
C7 B41 B40 106.9(5) . . ?
B36 B41 B40 59.6(4) . . ?
C7 B41 B42 106.7(5) . . ?
B36 B41 B42 108.1(6) . . ?
B40 B41 B42 61.0(5) . . ?
C7 B41 B37 57.6(4) . . ?
B36 B41 B37 106.9(5) . . ?
B40 B41 B37 110.0(5) . . ?
B42 B41 B37 61.9(4) . . ?
C7 B41 H41 123.7 . . ?
B36 B41 H41 122.3 . . ?
B40 B41 H41 121.0 . . ?
B42 B41 H41 120.9 . . ?
B37 B41 H41 121.4 . . ?
B39 B42 B41 108.9(5) . . ?
B39 B42 B38 59.1(5) . . ?
B41 B42 B38 106.9(5) . . ?
B39 B42 B40 62.7(5) . . ?
B41 B42 B40 59.1(4) . . ?
B38 B42 B40 108.8(6) . . ?
B39 B42 B37 106.0(6) . . ?
B41 B42 B37 59.4(4) . . ?
B38 B42 B37 58.5(5) . . ?
B40 B42 B37 106.6(5) . . ?
B39 B42 H42 121.2 . . ?
B41 B42 H42 122.0 . . ?
B38 B42 H42 122.4 . . ?
B40 B42 H42 120.9 . . ?
B37 B42 H42 123.6 . . ?
C2 C1 B7 112.8(6) . . ?
C2 C1 B6 64.9(4) . . ?
B7 C1 B6 117.6(5) . . ?
C2 C1 B11 111.5(5) . . ?
B7 C1 B11 65.7(5) . . ?
B6 C1 B11 60.2(4) . . ?
C2 C1 Se1 113.9(4) . . ?
B7 C1 Se1 126.7(5) . . ?
B6 C1 Se1 104.6(4) . . ?
B11 C1 Se1 116.8(5) . . ?
C1 C2 B4 115.8(6) . . ?
C1 C2 B6 63.0(4) . . ?
B4 C2 B6 118.1(5) . . ?
C1 C2 B5 114.1(5) . . ?
B4 C2 B5 65.2(4) . . ?
B6 C2 B5 62.3(4) . . ?
C1 C2 Se2 114.6(4) . . ?
B4 C2 Se2 123.9(5) . . ?
B6 C2 Se2 105.6(4) . . ?
B5 C2 Se2 113.2(4) . . ?
C4 C3 B17 111.6(5) . . ?
C4 C3 B21 111.0(5) . . ?
B17 C3 B21 63.7(4) . . ?
C4 C3 B16 60.3(3) . . ?
B17 C3 B16 114.9(5) . . ?
B21 C3 B16 62.7(4) . . ?
C4 C3 B13 61.2(4) . . ?
B17 C3 B13 62.3(4) . . ?
B21 C3 B13 114.3(5) . . ?
B16 C3 B13 112.7(5) . . ?
C4 C3 Se3 115.3(4) . . ?
B17 C3 Se3 127.4(4) . . ?
B21 C3 Se3 116.8(4) . . ?
B16 C3 Se3 108.3(4) . . ?
B13 C3 Se3 124.8(4) . . ?
B15 C4 C3 110.5(5) . . ?
B15 C4 B14 63.9(4) . . ?
C3 C4 B14 108.4(5) . . ?
B15 C4 B16 62.5(4) . . ?
C3 C4 B16 60.9(3) . . ?
B14 C4 B16 113.8(5) . . ?
B15 C4 B13 113.3(5) . . ?
C3 C4 B13 60.5(4) . . ?
B14 C4 B13 60.1(4) . . ?
B16 C4 B13 112.7(5) . . ?
B15 C4 Se4 125.4(5) . . ?
C3 C4 Se4 119.1(4) . . ?
B14 C4 Se4 115.9(4) . . ?
B16 C4 Se4 125.6(4) . . ?
B13 C4 Se4 110.1(4) . . ?
C6 C5 B31 108.6(5) . . ?
C6 C5 B27 110.2(5) . . ?
B31 C5 B27 64.5(5) . . ?
C6 C5 B23 60.1(4) . . ?
B31 C5 B23 114.8(5) . . ?
B27 C5 B23 63.0(5) . . ?
C6 C5 B26 59.9(4) . . ?
B31 C5 B26 59.6(4) . . ?
B27 C5 B26 112.2(5) . . ?
B23 C5 B26 111.0(5) . . ?
C6 C5 Se5 118.9(4) . . ?
B31 C5 Se5 117.8(5) . . ?
B27 C5 Se5 124.4(4) . . ?
B23 C5 Se5 122.7(4) . . ?
B26 C5 Se5 114.1(4) . . ?
C5 C6 B26 62.7(4) . . ?
C5 C6 B23 62.4(4) . . ?
B26 C6 B23 115.2(5) . . ?
C5 C6 B24 111.0(5) . . ?
B26 C6 B24 111.9(5) . . ?
B23 C6 B24 61.9(4) . . ?
C5 C6 B25 113.5(5) . . ?
B26 C6 B25 63.0(4) . . ?
B23 C6 B25 113.8(5) . . ?
B24 C6 B25 60.5(4) . . ?
C5 C6 Se6 118.6(4) . . ?
B26 C6 Se6 123.1(4) . . ?
B23 C6 Se6 111.8(4) . . ?
B24 C6 Se6 117.5(4) . . ?
B25 C6 Se6 121.9(4) . . ?
C8 C7 B37 108.7(5) . . ?
C8 C7 B36 60.0(4) . . ?
B37 C7 B36 113.2(5) . . ?
C8 C7 B41 108.1(5) . . ?
B37 C7 B41 63.7(4) . . ?
B36 C7 B41 61.0(4) . . ?
C8 C7 B33 62.0(4) . . ?
B37 C7 B33 60.6(4) . . ?
B36 C7 B33 113.6(5) . . ?
B41 C7 B33 113.4(4) . . ?
C8 C7 Se7 121.5(4) . . ?
B37 C7 Se7 119.7(5) . . ?
B36 C7 Se7 119.5(4) . . ?
B41 C7 Se7 121.2(4) . . ?
B33 C7 Se7 116.6(4) . . ?
B35 C8 C7 112.3(5) . . ?
B35 C8 B36 63.6(4) . . ?
C7 C8 B36 61.0(4) . . ?
B35 C8 B34 64.9(4) . . ?
C7 C8 B34 110.7(5) . . ?
B36 C8 B34 116.4(5) . . ?
B35 C8 B33 114.7(5) . . ?
C7 C8 B33 62.2(4) . . ?
B36 C8 B33 114.7(5) . . ?
B34 C8 B33 60.1(4) . . ?
B35 C8 Se8 117.2(5) . . ?
C7 C8 Se8 117.3(4) . . ?
B36 C8 Se8 111.7(4) . . ?
B34 C8 Se8 123.7(4) . . ?
B33 C8 Se8 121.2(4) . . ?
C14 C9 C10 115.0(6) . . ?
C14 C9 C18 124.9(7) . . ?
C10 C9 C18 120.1(7) . . ?
C14 C9 Ru1 69.4(4) . . ?
C10 C9 Ru1 70.0(4) . . ?
C18 C9 Ru1 129.4(5) . . ?
C11 C10 C9 119.7(7) . . ?
C11 C10 Ru1 70.8(4) . . ?
C9 C10 Ru1 72.1(4) . . ?
C11 C10 H10A 119.7 . . ?
C9 C10 H10A 119.7 . . ?
Ru1 C10 H10A 119.7 . . ?
C12 C11 C10 122.8(7) . . ?
C12 C11 Ru1 74.0(4) . . ?
C10 C11 Ru1 72.2(4) . . ?
C12 C11 H11A 118.2 . . ?
C10 C11 H11A 118.2 . . ?
Ru1 C11 H11A 118.2 . . ?
C11 C12 C13 120.5(7) . . ?
C11 C12 C15 119.6(6) . . ?
C13 C12 C15 119.9(6) . . ?
C11 C12 Ru1 71.1(4) . . ?
C13 C12 Ru1 70.2(4) . . ?
C15 C12 Ru1 132.7(5) . . ?
C14 C13 C12 116.2(7) . . ?
C14 C13 Ru1 70.7(4) . . ?
C12 C13 Ru1 71.9(3) . . ?
C14 C13 H13A 121.7 . . ?
C12 C13 H13A 121.7 . . ?
Ru1 C13 H13A 121.7 . . ?
C13 C14 C9 125.5(7) . . ?
C13 C14 Ru1 72.6(3) . . ?
C9 C14 Ru1 73.7(4) . . ?
C13 C14 H14A 116.5 . . ?
C9 C14 H14A 116.5 . . ?
Ru1 C14 H14A 116.5 . . ?
C16 C15 C17 109.8(6) . . ?
C16 C15 C12 114.7(6) . . ?
C17 C15 C12 106.5(6) . . ?
C16 C15 H15A 108.6 . . ?
C17 C15 H15A 108.6 . . ?
C12 C15 H15A 108.6 . . ?
C15 C16 H16A 109.5 . . ?
C15 C16 H16B 109.5 . . ?
H16A C16 H16B 109.5 . . ?
C15 C16 H16C 109.5 . . ?
H16A C16 H16C 109.5 . . ?
H16B C16 H16C 109.5 . . ?
C15 C17 H17A 109.5 . . ?
C15 C17 H17B 109.5 . . ?
H17A C17 H17B 109.5 . . ?
C15 C17 H17C 109.5 . . ?
H17A C17 H17C 109.5 . . ?
H17B C17 H17C 109.5 . . ?
C9 C18 H18A 109.5 . . ?
C9 C18 H18B 109.5 . . ?
H18A C18 H18B 109.5 . . ?
C9 C18 H18C 109.5 . . ?
H18A C18 H18C 109.5 . . ?
H18B C18 H18C 109.5 . . ?
C24 C19 C20 117.3(6) . . ?
C24 C19 C28 122.5(6) . . ?
C20 C19 C28 120.1(6) . . ?
C24 C19 Ru4 71.1(3) . . ?
C20 C19 Ru4 70.0(3) . . ?
C28 C19 Ru4 126.9(4) . . ?
C21 C20 C19 121.5(7) . . ?
C21 C20 Ru4 71.1(4) . . ?
C19 C20 Ru4 72.9(4) . . ?
C21 C20 H20A 118.7 . . ?
C19 C20 H20A 118.7 . . ?
Ru4 C20 H20A 118.7 . . ?
C22 C21 C20 121.8(7) . . ?
C22 C21 Ru4 71.9(4) . . ?
C20 C21 Ru4 71.5(4) . . ?
C22 C21 H21A 118.4 . . ?
C20 C21 H21A 118.4 . . ?
Ru4 C21 H21A 118.4 . . ?
C21 C22 C23 118.1(7) . . ?
C21 C22 C25 121.4(6) . . ?
C23 C22 C25 120.3(7) . . ?
C21 C22 Ru4 71.3(4) . . ?
C23 C22 Ru4 70.3(4) . . ?
C25 C22 Ru4 133.8(5) . . ?
C22 C23 C24 119.8(7) . . ?
C22 C23 Ru4 72.0(4) . . ?
C24 C23 Ru4 72.3(3) . . ?
C22 C23 H23A 119.8 . . ?
C24 C23 H23A 119.8 . . ?
Ru4 C23 H23A 119.8 . . ?
C19 C24 C23 121.4(6) . . ?
C19 C24 Ru4 72.5(3) . . ?
C23 C24 Ru4 69.3(3) . . ?
C19 C24 H24A 118.4 . . ?
C23 C24 H24A 118.4 . . ?
Ru4 C24 H24A 118.4 . . ?
C22 C25 C27 111.4(6) . . ?
C22 C25 C26 114.0(6) . . ?
C27 C25 C26 112.3(6) . . ?
C22 C25 H25A 106.1 . . ?
C27 C25 H25A 106.1 . . ?
C26 C25 H25A 106.1 . . ?
C25 C26 H26A 109.5 . . ?
C25 C26 H26B 109.5 . . ?
H26A C26 H26B 109.5 . . ?
C25 C26 H26C 109.5 . . ?
H26A C26 H26C 109.5 . . ?
H26B C26 H26C 109.5 . . ?
C25 C27 H27A 109.5 . . ?
C25 C27 H27B 109.5 . . ?
H27A C27 H27B 109.5 . . ?
C25 C27 H27C 109.5 . . ?
H27A C27 H27C 109.5 . . ?
H27B C27 H27C 109.5 . . ?
C19 C28 H28A 109.5 . . ?
C19 C28 H28B 109.5 . . ?
H28A C28 H28B 109.5 . . ?
C19 C28 H28C 109.5 . . ?
H28A C28 H28C 109.5 . . ?
H28B C28 H28C 109.5 . . ?
Cl1 C29 Cl2' 121.4(4) . . ?
Cl1 C29 H29A 107.0 . . ?
Cl2' C29 H29A 107.0 . . ?
Cl1 C29 H29B 107.0 . . ?
Cl2' C29 H29B 107.0 . . ?
H29A C29 H29B 106.7 . . ?
Ru4 O1 Ru3 100.41(16) . . ?
O1 Ru4 C23 140.0(2) . . ?
O1 Ru4 C21 137.8(2) . . ?
C23 Ru4 C21 66.7(3) . . ?
O1 Ru4 C20 105.1(2) . . ?
C23 Ru4 C20 79.5(3) . . ?
C21 Ru4 C20 37.4(3) . . ?
O1 Ru4 C22 171.9(2) . . ?
C23 Ru4 C22 37.7(3) . . ?
C21 Ru4 C22 36.8(3) . . ?
C20 Ru4 C22 67.5(3) . . ?
O1 Ru4 C24 106.3(2) . . ?
C23 Ru4 C24 38.5(2) . . ?
C21 Ru4 C24 78.4(2) . . ?
C20 Ru4 C24 65.7(2) . . ?
C22 Ru4 C24 68.2(2) . . ?
O1 Ru4 C19 91.19(19) . . ?
C23 Ru4 C19 68.3(2) . . ?
C21 Ru4 C19 67.5(3) . . ?
C20 Ru4 C19 37.2(3) . . ?
C22 Ru4 C19 80.9(3) . . ?
C24 Ru4 C19 36.5(2) . . ?
O1 Ru4 Se8 78.97(12) . . ?
C23 Ru4 Se8 94.96(18) . . ?
C21 Ru4 Se8 140.3(2) . . ?
C20 Ru4 Se8 174.40(17) . . ?
C22 Ru4 Se8 108.3(2) . . ?
C24 Ru4 Se8 109.61(16) . . ?
C19 Ru4 Se8 140.16(18) . . ?
O1 Ru4 Se6 78.21(12) . . ?
C23 Ru4 Se6 139.30(19) . . ?
C21 Ru4 Se6 94.41(19) . . ?
C20 Ru4 Se6 107.76(19) . . ?
C22 Ru4 Se6 106.73(18) . . ?
C24 Ru4 Se6 172.70(16) . . ?
C19 Ru4 Se6 139.29(17) . . ?
Se8 Ru4 Se6 76.68(2) . . ?
C1 Se1 Ru1 103.2(2) . . ?
C1 Se1 Ru2 87.93(17) . . ?
Ru1 Se1 Ru2 85.45(2) . . ?
C2 Se2 Ru1 102.42(18) . . ?
C2 Se2 Ru2 87.69(19) . . ?
Ru1 Se2 Ru2 85.45(2) . . ?
C14 Ru1 C11 77.1(2) . . ?
C14 Ru1 C13 36.7(3) . . ?
C11 Ru1 C13 66.2(3) . . ?
C14 Ru1 C10 66.1(3) . . ?
C11 Ru1 C10 37.0(2) . . ?
C13 Ru1 C10 79.3(3) . . ?
C14 Ru1 C12 65.8(2) . . ?
C11 Ru1 C12 34.9(2) . . ?
C13 Ru1 C12 37.9(2) . . ?
C10 Ru1 C12 65.2(3) . . ?
C14 Ru1 C9 36.9(3) . . ?
C11 Ru1 C9 67.3(2) . . ?
C13 Ru1 C9 67.6(3) . . ?
C10 Ru1 C9 37.9(3) . . ?
C12 Ru1 C9 78.8(3) . . ?
C14 Ru1 Se1 130.8(2) . . ?
C11 Ru1 Se1 116.78(17) . . ?
C13 Ru1 Se1 102.49(19) . . ?
C10 Ru1 Se1 150.94(19) . . ?
C12 Ru1 Se1 98.1(2) . . ?
C9 Ru1 Se1 167.4(2) . . ?
C14 Ru1 Se2 150.6(2) . . ?
C11 Ru1 Se2 97.31(16) . . ?
C13 Ru1 Se2 162.0(2) . . ?
C10 Ru1 Se2 91.88(19) . . ?
C12 Ru1 Se2 124.09(17) . . ?
C9 Ru1 Se2 114.2(2) . . ?
Se1 Ru1 Se2 77.74(2) . . ?
C14 Ru1 Se3 97.35(18) . . ?
C11 Ru1 Se3 159.61(17) . . ?
C13 Ru1 Se3 120.3(2) . . ?
C10 Ru1 Se3 122.82(18) . . ?
C12 Ru1 Se3 157.83(17) . . ?
C9 Ru1 Se3 96.39(18) . . ?
Se1 Ru1 Se3 81.83(2) . . ?
Se2 Ru1 Se3 77.74(2) . . ?
C3 Se3 Ru2 104.87(17) . . ?
C3 Se3 Ru1 114.30(16) . . ?
Ru2 Se3 Ru1 86.19(2) . . ?
C4 Se4 Ru3 118.79(15) . . ?
C4 Se4 Ru2 104.33(17) . . ?
Ru3 Se4 Ru2 73.17(2) . . ?
Se4 Ru2 Se5 106.39(3) . . ?
Se4 Ru2 Se3 93.34(3) . . ?
Se5 Ru2 Se3 111.58(3) . . ?
Se4 Ru2 Se2 162.73(3) . . ?
Se5 Ru2 Se2 90.72(3) . . ?
Se3 Ru2 Se2 77.82(2) . . ?
Se4 Ru2 B6 109.78(16) . . ?
Se5 Ru2 B6 91.31(18) . . ?
Se3 Ru2 B6 141.61(16) . . ?
Se2 Ru2 B6 71.27(15) . . ?
Se4 Ru2 Se1 87.95(2) . . ?
Se5 Ru2 Se1 159.51(3) . . ?
Se3 Ru2 Se1 81.34(2) . . ?
Se2 Ru2 Se1 76.15(2) . . ?
B6 Ru2 Se1 69.74(17) . . ?
Se4 Ru2 Ru3 53.069(19) . . ?
Se5 Ru2 Ru3 53.347(19) . . ?
Se3 Ru2 Ru3 112.07(2) . . ?
Se2 Ru2 Ru3 144.06(3) . . ?
B6 Ru2 Ru3 106.32(15) . . ?
Se1 Ru2 Ru3 138.12(3) . . ?
C5 Se5 Ru3 107.02(18) . . ?
C5 Se5 Ru2 120.7(2) . . ?
Ru3 Se5 Ru2 72.72(2) . . ?
C6 Se6 Ru4 110.16(18) . . ?
C6 Se6 Ru3 102.50(17) . . ?
Ru4 Se6 Ru3 79.06(2) . . ?
O1 Ru3 Se4 164.47(13) . . ?
O1 Ru3 Se5 84.08(12) . . ?
Se4 Ru3 Se5 107.67(3) . . ?
O1 Ru3 Se8 78.76(12) . . ?
Se4 Ru3 Se8 90.67(3) . . ?
Se5 Ru3 Se8 161.09(3) . . ?
O1 Ru3 Se7 87.09(12) . . ?
Se4 Ru3 Se7 81.88(2) . . ?
Se5 Ru3 Se7 95.06(2) . . ?
Se8 Ru3 Se7 91.98(2) . . ?
O1 Ru3 Se6 77.32(12) . . ?
Se4 Ru3 Se6 111.60(3) . . ?
Se5 Ru3 Se6 91.67(3) . . ?
Se8 Ru3 Se6 76.92(2) . . ?
Se7 Ru3 Se6 162.30(3) . . ?
O1 Ru3 Ru2 136.53(12) . . ?
Se4 Ru3 Ru2 53.76(2) . . ?
Se5 Ru3 Ru2 53.934(19) . . ?
Se8 Ru3 Ru2 144.33(3) . . ?
Se7 Ru3 Ru2 86.10(2) . . ?
Se6 Ru3 Ru2 110.98(2) . . ?
C7 Se7 Ru3 103.98(17) . . ?
C8 Se8 Ru3 104.57(19) . . ?
C8 Se8 Ru4 112.67(18) . . ?
Ru3 Se8 Ru4 80.11(2) . . ?

loop_
_geom_bond_atom_site_label_1
_geom_bond_atom_site_label_2
_geom_bond_distance
_geom_bond_site_symmetry_2
_geom_bond_publ_flag
B4 C2 1.658(10) . ?
B4 B9 1.760(12) . ?
B4 B8 1.818(14) . ?
B4 H111 1.8237 . ?
B4 B5 1.850(10) . ?
B4 H4 1.1000 . ?
B6 C1 1.731(9) . ?
B6 B11 1.736(11) . ?
B6 C2 1.758(9) . ?
B6 B10 1.795(10) . ?
B6 B5 1.826(11) . ?
B6 Ru2 2.530(7) . ?
B7 C1 1.620(9) . ?
B7 B12 1.747(13) . ?
B7 B11 1.822(11) . ?
B7 B8 1.888(14) . ?
B7 H111 1.9236 . ?
B7 H7 1.1000 . ?
B8 B9 1.742(13) . ?
B8 B12 1.763(13) . ?
B8 H8 1.1000 . ?
B8 H111 1.4030 . ?
B9 B10 1.764(12) . ?
B9 B5 1.778(12) . ?
B9 B12 1.803(15) . ?
B9 H9 1.1000 . ?
B5 C2 1.772(9) . ?
B5 B10 1.779(11) . ?
B5 H5 1.1000 . ?
B10 B11 1.772(12) . ?
B10 B12 1.801(12) . ?
B10 H10 1.1000 . ?
B11 C1 1.732(10) . ?
B11 B12 1.735(12) . ?
B11 H11 1.1000 . ?
B12 H12 1.1000 . ?
B13 C3 1.729(10) . ?
B13 B14 1.730(12) . ?
B13 C4 1.742(8) . ?
B13 B18 1.754(11) . ?
B13 B17 1.778(12) . ?
B13 H13 1.1000 . ?
B14 C4 1.713(9) . ?
B14 B18 1.718(12) . ?
B14 B19 1.747(13) . ?
B14 B15 1.792(10) . ?
B14 H14 1.1000 . ?
B15 C4 1.675(9) . ?
B15 B19 1.736(12) . ?
B15 B16 1.759(10) . ?
B15 B20 1.802(14) . ?
B15 H15 1.1000 . ?
B16 C4 1.716(9) . ?
B16 C3 1.728(8) . ?
B16 B20 1.787(11) . ?
B16 B21 1.790(9) . ?
B16 H16 1.1000 . ?
B17 C3 1.709(9) . ?
B17 B22 1.782(11) . ?
B17 B21 1.806(11) . ?
B17 B18 1.817(12) . ?
B17 H17 1.1000 . ?
B18 B19 1.783(11) . ?
B18 B22 1.789(12) . ?
B18 H18 1.1000 . ?
B19 B20 1.777(13) . ?
B19 B22 1.811(13) . ?
B19 H19 1.1000 . ?
B20 B21 1.821(13) . ?
B20 B22 1.842(12) . ?
B20 H20 1.1000 . ?
B21 C3 1.715(9) . ?
B21 B22 1.801(12) . ?
B21 H21 1.1000 . ?
B22 H22 1.1000 . ?
B23 C6 1.706(9) . ?
B23 C5 1.743(10) . ?
B23 B24 1.769(11) . ?
B23 B27 1.804(11) . ?
B23 B28 1.812(10) . ?
B23 H23 1.1000 . ?
B24 B29 1.728(11) . ?
B24 C6 1.731(9) . ?
B24 B25 1.752(11) . ?
B24 B28 1.805(12) . ?
B24 H24 1.1000 . ?
B25 C6 1.743(9) . ?
B25 B30 1.775(11) . ?
B25 B29 1.794(11) . ?
B25 B26 1.800(11) . ?
B25 H25 1.1000 . ?
B26 C6 1.702(10) . ?
B26 B31 1.715(10) . ?
B26 C5 1.748(9) . ?
B26 B30 1.757(11) . ?
B26 H26 1.1000 . ?
B27 C5 1.711(10) . ?
B27 B32 1.736(12) . ?
B27 B28 1.784(14) . ?
B27 B31 1.820(12) . ?
B27 H27 1.1000 . ?
B28 B32 1.751(13) . ?
B28 B29 1.774(12) . ?
B28 H28 1.1000 . ?
B29 B30 1.770(13) . ?
B29 B32 1.812(13) . ?
B29 H29 1.1000 . ?
B30 B32 1.789(11) . ?
B30 B31 1.794(11) . ?
B30 H30 1.1000 . ?
B31 C5 1.703(10) . ?
B31 B32 1.795(14) . ?
B31 H31 1.1000 . ?
B32 H32 1.1000 . ?
B33 B37 1.756(12) . ?
B33 B34 1.761(11) . ?
B33 C8 1.786(11) . ?
B33 B38 1.788(11) . ?
B33 C7 1.790(9) . ?
B33 H33 1.1000 . ?
B34 C8 1.731(9) . ?
B34 B38 1.747(11) . ?
B34 B39 1.806(10) . ?
B34 B35 1.817(11) . ?
B34 H34 1.1000 . ?
B35 C8 1.653(9) . ?
B35 B36 1.763(10) . ?
B35 B40 1.775(11) . ?
B35 B39 1.797(10) . ?
B35 H35 1.1000 . ?
B36 C8 1.691(9) . ?
B36 C7 1.707(9) . ?
B36 B41 1.733(10) . ?
B36 B40 1.740(9) . ?
B36 H36 1.1000 . ?
B37 C7 1.688(9) . ?
B37 B38 1.772(12) . ?
B37 B41 1.793(11) . ?
B37 B42 1.837(12) . ?
B37 H37 1.1000 . ?
B38 B39 1.745(12) . ?
B38 B42 1.787(12) . ?
B38 H38 1.1000 . ?
B39 B42 1.753(12) . ?
B39 B40 1.850(10) . ?
B39 H39 1.1000 . ?
B40 B41 1.767(11) . ?
B40 B42 1.800(12) . ?
B40 H40 1.1000 . ?
B41 C7 1.709(8) . ?
B41 B42 1.780(10) . ?
B41 H41 1.1000 . ?
B42 H42 1.1000 . ?
C1 C2 1.532(10) . ?
C1 Se1 1.924(6) . ?
C2 Se2 1.933(7) . ?
C3 C4 1.690(8) . ?
C3 Se3 1.970(6) . ?
C4 Se4 1.990(6) . ?
C5 C6 1.659(8) . ?
C5 Se5 1.923(6) . ?
C6 Se6 1.969(6) . ?
C7 C8 1.674(9) . ?
C7 Se7 1.925(6) . ?
C8 Se8 1.968(6) . ?
C9 C14 1.403(11) . ?
C9 C10 1.448(11) . ?
C9 C18 1.484(10) . ?
C9 Ru1 2.245(7) . ?
C10 C11 1.400(9) . ?
C10 Ru1 2.217(6) . ?
C10 H10A 0.9800 . ?
C11 C12 1.331(9) . ?
C11 Ru1 2.199(6) . ?
C11 H11A 0.9800 . ?
C12 C13 1.444(10) . ?
C12 C15 1.547(10) . ?
C12 Ru1 2.235(6) . ?
C13 C14 1.385(10) . ?
C13 Ru1 2.214(6) . ?
C13 H13A 0.9800 . ?
C14 Ru1 2.189(6) . ?
C14 H14A 0.9800 . ?
C15 C16 1.506(10) . ?
C15 C17 1.521(8) . ?
C15 H15A 0.9800 . ?
C16 H16A 0.9600 . ?
C16 H16B 0.9600 . ?
C16 H16C 0.9600 . ?
C17 H17A 0.9600 . ?
C17 H17B 0.9600 . ?
C17 H17C 0.9600 . ?
C18 H18A 0.9600 . ?
C18 H18B 0.9600 . ?
C18 H18C 0.9600 . ?
C19 C24 1.383(9) . ?
C19 C20 1.402(10) . ?
C19 C28 1.503(9) . ?
C19 Ru4 2.218(5) . ?
C20 C21 1.396(10) . ?
C20 Ru4 2.181(7) . ?
C20 H20A 0.9800 . ?
C21 C22 1.377(11) . ?
C21 Ru4 2.176(6) . ?
C21 H21A 0.9800 . ?
C22 C23 1.402(10) . ?
C22 C25 1.516(11) . ?
C22 Ru4 2.183(7) . ?
C23 C24 1.436(9) . ?
C23 Ru4 2.160(6) . ?
C23 H23A 0.9800 . ?
C24 Ru4 2.200(6) . ?
C24 H24A 0.9800 . ?
C25 C27 1.522(11) . ?
C25 C26 1.530(10) . ?
C25 H25A 0.9800 . ?
C26 H26A 0.9600 . ?
C26 H26B 0.9600 . ?
C26 H26C 0.9600 . ?
C27 H27A 0.9600 . ?
C27 H27B 0.9600 . ?
C27 H27C 0.9600 . ?
C28 H28A 0.9600 . ?
C28 H28B 0.9600 . ?
C28 H28C 0.9600 . ?
C29 Cl1 1.609(7) . ?
C29 Cl2' 1.687(7) . ?
C29 H29A 0.9700 . ?
C29 H29B 0.9700 . ?
O1 Ru4 2.080(4) . ?
O1 Ru3 2.120(4) . ?
Ru4 Se8 2.5184(7) . ?
Ru4 Se6 2.5311(7) . ?
Se1 Ru1 2.4742(8) . ?
Se1 Ru2 2.5324(7) . ?
Se2 Ru1 2.4888(7) . ?
Se2 Ru2 2.5179(8) . ?
Ru1 Se3 2.5029(7) . ?
Se3 Ru2 2.4690(7) . ?
Se4 Ru3 2.3912(7) . ?
Se4 Ru2 2.4128(8) . ?
Ru2 Se5 2.4239(7) . ?
Ru2 Ru3 2.8633(7) . ?
Se5 Ru3 2.4057(8) . ?
Se6 Ru3 2.5394(7) . ?
Ru3 Se8 2.4963(7) . ?
Ru3 Se7 2.4966(7) . ?

loop_
_geom_torsion_atom_site_label_1
_geom_torsion_atom_site_label_2
_geom_torsion_atom_site_label_3
_geom_torsion_atom_site_label_4
_geom_torsion
_geom_torsion_site_symmetry_1
_geom_torsion_site_symmetry_2
_geom_torsion_site_symmetry_3
_geom_torsion_site_symmetry_4
_geom_torsion_publ_flag
C2 B4 B8 B9 95.7(6) . . . . ?
H111 B4 B8 B9 162.4 . . . . ?
B5 B4 B8 B9 32.8(6) . . . . ?
C2 B4 B8 B12 54.2(7) . . . . ?
B9 B4 B8 B12 -41.6(6) . . . . ?
H111 B4 B8 B12 120.8 . . . . ?
B5 B4 B8 B12 -8.8(8) . . . . ?
C2 B4 B8 B7 -4.7(6) . . . . ?
B9 B4 B8 B7 -100.5(7) . . . . ?
H111 B4 B8 B7 61.9 . . . . ?
B5 B4 B8 B7 -67.7(6) . . . . ?
C1 B7 B8 B9 -55.6(8) . . . . ?
B12 B7 B8 B9 41.0(6) . . . . ?
B11 B7 B8 B9 7.0(8) . . . . ?
H111 B7 B8 B9 -121.4 . . . . ?
C1 B7 B8 B12 -96.6(6) . . . . ?
B11 B7 B8 B12 -34.0(6) . . . . ?
H111 B7 B8 B12 -162.3 . . . . ?
C1 B7 B8 B4 5.4(7) . . . . ?
B12 B7 B8 B4 102.0(6) . . . . ?
B11 B7 B8 B4 68.0(7) . . . . ?
H111 B7 B8 B4 -60.3 . . . . ?
B12 B8 B9 B4 133.9(6) . . . . ?
B7 B8 B9 B4 95.3(6) . . . . ?
B12 B8 B9 B10 31.2(6) . . . . ?
B4 B8 B9 B10 -102.7(7) . . . . ?
B7 B8 B9 B10 -7.4(9) . . . . ?
B12 B8 B9 B5 97.7(8) . . . . ?
B4 B8 B9 B5 -36.2(7) . . . . ?
B7 B8 B9 B5 59.1(9) . . . . ?
B4 B8 B9 B12 -133.9(6) . . . . ?
B7 B8 B9 B12 -38.6(6) . . . . ?
C2 B4 B9 B8 -99.0(7) . . . . ?
H111 B4 B9 B8 -12.7 . . . . ?
B5 B4 B9 B8 -143.1(7) . . . . ?
C2 B4 B9 B10 6.1(9) . . . . ?
B8 B4 B9 B10 105.1(8) . . . . ?
H111 B4 B9 B10 92.4 . . . . ?
B5 B4 B9 B10 -38.0(6) . . . . ?
C2 B4 B9 B5 44.1(6) . . . . ?
B8 B4 B9 B5 143.1(7) . . . . ?
H111 B4 B9 B5 130.4 . . . . ?
C2 B4 B9 B12 -58.4(7) . . . . ?
B8 B4 B9 B12 40.6(6) . . . . ?
H111 B4 B9 B12 27.9 . . . . ?
B5 B4 B9 B12 -102.5(7) . . . . ?
B8 B9 B5 C2 -3.9(8) . . . . ?
B4 B9 B5 C2 -39.9(5) . . . . ?
B10 B9 B5 C2 98.6(6) . . . . ?
B12 B9 B5 C2 60.5(6) . . . . ?
B8 B9 B5 B10 -102.5(8) . . . . ?
B4 B9 B5 B10 -138.5(7) . . . . ?
B12 B9 B5 B10 -38.1(6) . . . . ?
B8 B9 B5 B6 -63.0(8) . . . . ?
B4 B9 B5 B6 -99.0(6) . . . . ?
B10 B9 B5 B6 39.5(5) . . . . ?
B12 B9 B5 B6 1.4(7) . . . . ?
B8 B9 B5 B4 36.0(7) . . . . ?
B10 B9 B5 B4 138.5(7) . . . . ?
B12 B9 B5 B4 100.4(7) . . . . ?
C1 B6 B5 C2 -30.2(4) . . . . ?
B11 B6 B5 C2 -92.3(5) . . . . ?
B10 B6 B5 C2 -128.0(5) . . . . ?
Ru2 B6 B5 C2 70.5(4) . . . . ?
C1 B6 B5 B9 58.5(5) . . . . ?
B11 B6 B5 B9 -3.6(6) . . . . ?
C2 B6 B5 B9 88.7(5) . . . . ?
B10 B6 B5 B9 -39.3(5) . . . . ?
Ru2 B6 B5 B9 159.2(4) . . . . ?
C1 B6 B5 B10 97.9(5) . . . . ?
B11 B6 B5 B10 35.7(5) . . . . ?
C2 B6 B5 B10 128.0(5) . . . . ?
Ru2 B6 B5 B10 -161.4(5) . . . . ?
C1 B6 B5 B4 -1.9(6) . . . . ?
B11 B6 B5 B4 -64.1(6) . . . . ?
C2 B6 B5 B4 28.2(5) . . . . ?
B10 B6 B5 B4 -99.8(6) . . . . ?
Ru2 B6 B5 B4 98.8(6) . . . . ?
B9 B4 B5 C2 128.5(7) . . . . ?
B8 B4 B5 C2 96.0(6) . . . . ?
H111 B4 B5 C2 49.9 . . . . ?
C2 B4 B5 B9 -128.5(7) . . . . ?
B8 B4 B5 B9 -32.5(6) . . . . ?
H111 B4 B5 B9 -78.6 . . . . ?
C2 B4 B5 B10 -92.0(6) . . . . ?
B9 B4 B5 B10 36.5(6) . . . . ?
B8 B4 B5 B10 4.0(7) . . . . ?
H111 B4 B5 B10 -42.1 . . . . ?
C2 B4 B5 B6 -29.7(5) . . . . ?
B9 B4 B5 B6 98.8(6) . . . . ?
B8 B4 B5 B6 66.3(6) . . . . ?
H111 B4 B5 B6 20.2 . . . . ?
B8 B9 B10 B11 4.9(9) . . . . ?
B4 B9 B10 B11 -63.0(8) . . . . ?
B5 B9 B10 B11 -102.2(6) . . . . ?
B12 B9 B10 B11 35.7(6) . . . . ?
B8 B9 B10 B5 107.0(7) . . . . ?
B4 B9 B10 B5 39.2(6) . . . . ?
B12 B9 B10 B5 137.9(6) . . . . ?
B8 B9 B10 B6 66.2(9) . . . . ?
B4 B9 B10 B6 -1.6(9) . . . . ?
B5 B9 B10 B6 -40.8(6) . . . . ?
B12 B9 B10 B6 97.1(6) . . . . ?
B8 B9 B10 B12 -30.8(6) . . . . ?
B4 B9 B10 B12 -98.7(7) . . . . ?
B5 B9 B10 B12 -137.9(6) . . . . ?
C2 B5 B10 B9 -91.7(6) . . . . ?
B6 B5 B10 B9 -134.8(6) . . . . ?
B4 B5 B10 B9 -35.8(6) . . . . ?
C2 B5 B10 B11 8.2(7) . . . . ?
B9 B5 B10 B11 99.9(6) . . . . ?
B6 B5 B10 B11 -35.0(5) . . . . ?
B4 B5 B10 B11 64.0(7) . . . . ?
C2 B5 B10 B6 43.1(4) . . . . ?
B9 B5 B10 B6 134.8(6) . . . . ?
B4 B5 B10 B6 99.0(6) . . . . ?
C2 B5 B10 B12 -53.5(7) . . . . ?
B9 B5 B10 B12 38.2(6) . . . . ?
B6 B5 B10 B12 -96.7(6) . . . . ?
B4 B5 B10 B12 2.3(7) . . . . ?
C1 B6 B10 B9 -56.7(7) . . . . ?
B11 B6 B10 B9 -100.2(7) . . . . ?
C2 B6 B10 B9 -3.4(7) . . . . ?
B5 B6 B10 B9 40.2(6) . . . . ?
Ru2 B6 B10 B9 135.8(16) . . . . ?
C1 B6 B10 B11 43.5(5) . . . . ?
C2 B6 B10 B11 96.8(6) . . . . ?
B5 B6 B10 B11 140.4(6) . . . . ?
Ru2 B6 B10 B11 -124.1(18) . . . . ?
C1 B6 B10 B5 -96.9(5) . . . . ?
B11 B6 B10 B5 -140.4(6) . . . . ?
C2 B6 B10 B5 -43.6(5) . . . . ?
Ru2 B6 B10 B5 95.6(18) . . . . ?
C1 B6 B10 B12 6.7(7) . . . . ?
B11 B6 B10 B12 -36.8(6) . . . . ?
C2 B6 B10 B12 60.0(6) . . . . ?
B5 B6 B10 B12 103.6(6) . . . . ?
Ru2 B6 B10 B12 -160.8(16) . . . . ?
C2 B6 B11 C1 33.1(4) . . . . ?
B10 B6 B11 C1 129.2(5) . . . . ?
B5 B6 B11 C1 94.1(5) . . . . ?
Ru2 B6 B11 C1 -67.4(5) . . . . ?
C1 B6 B11 B12 -89.5(6) . . . . ?
C2 B6 B11 B12 -56.4(6) . . . . ?
B10 B6 B11 B12 39.8(5) . . . . ?
B5 B6 B11 B12 4.7(7) . . . . ?
Ru2 B6 B11 B12 -156.8(5) . . . . ?
C1 B6 B11 B10 -129.2(5) . . . . ?
C2 B6 B11 B10 -96.2(5) . . . . ?
B5 B6 B11 B10 -35.1(5) . . . . ?
Ru2 B6 B11 B10 163.4(6) . . . . ?
C1 B6 B11 B7 -27.2(5) . . . . ?
C2 B6 B11 B7 5.9(7) . . . . ?
B10 B6 B11 B7 102.1(7) . . . . ?
B5 B6 B11 B7 67.0(7) . . . . ?
Ru2 B6 B11 B7 -94.5(7) . . . . ?
B9 B10 B11 C1 56.4(7) . . . . ?
B5 B10 B11 C1 -7.3(7) . . . . ?
B6 B10 B11 C1 -43.6(4) . . . . ?
B12 B10 B11 C1 93.3(6) . . . . ?
B9 B10 B11 B12 -36.9(6) . . . . ?
B5 B10 B11 B12 -100.6(6) . . . . ?
B6 B10 B11 B12 -136.9(6) . . . . ?
B9 B10 B11 B6 100.1(6) . . . . ?
B5 B10 B11 B6 36.3(5) . . . . ?
B12 B10 B11 B6 136.9(6) . . . . ?
B9 B10 B11 B7 0.0(8) . . . . ?
B5 B10 B11 B7 -63.8(7) . . . . ?
B6 B10 B11 B7 -100.1(6) . . . . ?
B12 B10 B11 B7 36.9(5) . . . . ?
B12 B7 B11 C1 -132.4(7) . . . . ?
B8 B7 B11 C1 -98.5(6) . . . . ?
H111 B7 B11 C1 -55.9 . . . . ?
C1 B7 B11 B12 132.4(7) . . . . ?
B8 B7 B11 B12 33.9(6) . . . . ?
H111 B7 B11 B12 76.5 . . . . ?
C1 B7 B11 B6 29.1(6) . . . . ?
B12 B7 B11 B6 -103.2(7) . . . . ?
B8 B7 B11 B6 -69.4(7) . . . . ?
H111 B7 B11 B6 -26.7 . . . . ?
C1 B7 B11 B10 94.2(6) . . . . ?
B12 B7 B11 B10 -38.2(6) . . . . ?
B8 B7 B11 B10 -4.3(8) . . . . ?
H111 B7 B11 B10 38.3 . . . . ?
C1 B11 B12 B7 37.4(5) . . . . ?
B6 B11 B12 B7 98.6(6) . . . . ?
B10 B11 B12 B7 138.3(6) . . . . ?
C1 B11 B12 B8 -2.2(8) . . . . ?
B6 B11 B12 B8 59.1(8) . . . . ?
B10 B11 B12 B8 98.7(7) . . . . ?
B7 B11 B12 B8 -39.6(7) . . . . ?
C1 B11 B12 B10 -100.9(6) . . . . ?
B6 B11 B12 B10 -39.7(5) . . . . ?
B7 B11 B12 B10 -138.3(6) . . . . ?
C1 B11 B12 B9 -65.0(6) . . . . ?
B6 B11 B12 B9 -3.8(7) . . . . ?
B10 B11 B12 B9 35.9(5) . . . . ?
B7 B11 B12 B9 -102.4(6) . . . . ?
C1 B7 B12 B11 -41.2(6) . . . . ?
B8 B7 B12 B11 -140.8(6) . . . . ?
H111 B7 B12 B11 -128.6 . . . . ?
C1 B7 B12 B8 99.6(7) . . . . ?
B11 B7 B12 B8 140.8(6) . . . . ?
H111 B7 B12 B8 12.2 . . . . ?
C1 B7 B12 B10 -3.1(9) . . . . ?
B11 B7 B12 B10 38.0(6) . . . . ?
B8 B7 B12 B10 -102.7(7) . . . . ?
H111 B7 B12 B10 -90.6 . . . . ?
C1 B7 B12 B9 59.4(8) . . . . ?
B11 B7 B12 B9 100.6(6) . . . . ?
B8 B7 B12 B9 -40.2(6) . . . . ?
H111 B7 B12 B9 -28.0 . . . . ?
B9 B8 B12 B11 -95.4(7) . . . . ?
B4 B8 B12 B11 -55.1(9) . . . . ?
B7 B8 B12 B11 38.8(6) . . . . ?
B9 B8 B12 B7 -134.1(6) . . . . ?
B4 B8 B12 B7 -93.9(6) . . . . ?
B9 B8 B12 B10 -29.9(6) . . . . ?
B4 B8 B12 B10 10.4(8) . . . . ?
B7 B8 B12 B10 104.3(6) . . . . ?
B4 B8 B12 B9 40.2(6) . . . . ?
B7 B8 B12 B9 134.1(6) . . . . ?
B9 B10 B12 B11 139.0(6) . . . . ?
B5 B10 B12 B11 101.1(6) . . . . ?
B6 B10 B12 B11 36.8(5) . . . . ?
B9 B10 B12 B7 99.7(7) . . . . ?
B11 B10 B12 B7 -39.3(6) . . . . ?
B5 B10 B12 B7 61.8(8) . . . . ?
B6 B10 B12 B7 -2.5(8) . . . . ?
B9 B10 B12 B8 29.8(6) . . . . ?
B11 B10 B12 B8 -109.2(7) . . . . ?
B5 B10 B12 B8 -8.1(8) . . . . ?
B6 B10 B12 B8 -72.4(7) . . . . ?
B11 B10 B12 B9 -139.0(6) . . . . ?
B5 B10 B12 B9 -37.9(6) . . . . ?
B6 B10 B12 B9 -102.2(6) . . . . ?
B8 B9 B12 B11 110.1(7) . . . . ?
B4 B9 B12 B11 68.0(7) . . . . ?
B10 B9 B12 B11 -36.6(5) . . . . ?
B5 B9 B12 B11 1.4(8) . . . . ?
B8 B9 B12 B7 43.3(6) . . . . ?
B4 B9 B12 B7 1.3(8) . . . . ?
B10 B9 B12 B7 -103.3(6) . . . . ?
B5 B9 B12 B7 -65.4(7) . . . . ?
B4 B9 B12 B8 -42.1(5) . . . . ?
B10 B9 B12 B8 -146.6(7) . . . . ?
B5 B9 B12 B8 -108.7(7) . . . . ?
B8 B9 B12 B10 146.6(7) . . . . ?
B4 B9 B12 B10 104.6(6) . . . . ?
B5 B9 B12 B10 37.9(5) . . . . ?
C3 B13 B14 C4 36.2(5) . . . . ?
B18 B13 B14 C4 135.4(6) . . . . ?
B17 B13 B14 C4 97.6(6) . . . . ?
C3 B13 B14 B18 -99.2(6) . . . . ?
C4 B13 B14 B18 -135.4(6) . . . . ?
B17 B13 B14 B18 -37.8(5) . . . . ?
C3 B13 B14 B19 -59.0(7) . . . . ?
C4 B13 B14 B19 -95.2(6) . . . . ?
B18 B13 B14 B19 40.2(6) . . . . ?
B17 B13 B14 B19 2.4(7) . . . . ?
C3 B13 B14 B15 3.4(8) . . . . ?
C4 B13 B14 B15 -32.8(5) . . . . ?
B18 B13 B14 B15 102.6(7) . . . . ?
B17 B13 B14 B15 64.8(7) . . . . ?
B18 B14 B15 C4 99.3(6) . . . . ?
B13 B14 B15 C4 34.3(5) . . . . ?
B19 B14 B15 C4 136.4(6) . . . . ?
C4 B14 B15 B19 -136.4(6) . . . . ?
B18 B14 B15 B19 -37.1(5) . . . . ?
B13 B14 B15 B19 -102.1(7) . . . . ?
C4 B14 B15 B16 -36.0(5) . . . . ?
B18 B14 B15 B16 63.3(7) . . . . ?
B13 B14 B15 B16 -1.7(8) . . . . ?
B19 B14 B15 B16 100.4(7) . . . . ?
C4 B14 B15 B20 -99.7(6) . . . . ?
B18 B14 B15 B20 -0.4(7) . . . . ?
B13 B14 B15 B20 -65.4(7) . . . . ?
B19 B14 B15 B20 36.7(6) . . . . ?
B19 B15 B16 C4 98.3(5) . . . . ?
B14 B15 B16 C4 35.7(5) . . . . ?
B20 B15 B16 C4 136.7(5) . . . . ?
C4 B15 B16 C3 -36.4(4) . . . . ?
B19 B15 B16 C3 62.0(6) . . . . ?
B14 B15 B16 C3 -0.7(7) . . . . ?
B20 B15 B16 C3 100.3(5) . . . . ?
C4 B15 B16 B20 -136.7(5) . . . . ?
B19 B15 B16 B20 -38.4(6) . . . . ?
B14 B15 B16 B20 -101.0(7) . . . . ?
C4 B15 B16 B21 -97.5(5) . . . . ?
B19 B15 B16 B21 0.8(7) . . . . ?
B14 B15 B16 B21 -61.9(7) . . . . ?
B20 B15 B16 B21 39.2(5) . . . . ?
B14 B13 B17 C3 -97.2(5) . . . . ?
C4 B13 B17 C3 -34.9(4) . . . . ?
B18 B13 B17 C3 -133.8(5) . . . . ?
C3 B13 B17 B22 97.5(5) . . . . ?
B14 B13 B17 B22 0.2(7) . . . . ?
C4 B13 B17 B22 62.5(6) . . . . ?
B18 B13 B17 B22 -36.4(5) . . . . ?
C3 B13 B17 B21 34.1(5) . . . . ?
B14 B13 B17 B21 -63.2(7) . . . . ?
C4 B13 B17 B21 -0.9(7) . . . . ?
B18 B13 B17 B21 -99.8(6) . . . . ?
C3 B13 B17 B18 133.8(5) . . . . ?
B14 B13 B17 B18 36.6(5) . . . . ?
C4 B13 B17 B18 98.9(6) . . . . ?
C4 B14 B18 B13 -40.1(5) . . . . ?
B19 B14 B18 B13 -136.4(6) . . . . ?
B15 B14 B18 B13 -100.6(6) . . . . ?
C4 B14 B18 B19 96.3(6) . . . . ?
B13 B14 B18 B19 136.4(6) . . . . ?
B15 B14 B18 B19 35.8(5) . . . . ?
C4 B14 B18 B22 59.3(7) . . . . ?
B13 B14 B18 B22 99.4(6) . . . . ?
B19 B14 B18 B22 -36.9(5) . . . . ?
B15 B14 B18 B22 -1.2(7) . . . . ?
C4 B14 B18 B17 -3.5(7) . . . . ?
B13 B14 B18 B17 36.6(5) . . . . ?
B19 B14 B18 B17 -99.8(6) . . . . ?
B15 B14 B18 B17 -64.0(6) . . . . ?
C3 B13 B18 B14 99.3(5) . . . . ?
C4 B13 B18 B14 38.6(5) . . . . ?
B17 B13 B18 B14 139.0(6) . . . . ?
C3 B13 B18 B19 60.8(7) . . . . ?
B14 B13 B18 B19 -38.5(6) . . . . ?
C4 B13 B18 B19 0.1(8) . . . . ?
B17 B13 B18 B19 100.4(6) . . . . ?
C3 B13 B18 B22 -3.2(7) . . . . ?
B14 B13 B18 B22 -102.6(6) . . . . ?
C4 B13 B18 B22 -63.9(7) . . . . ?
B17 B13 B18 B22 36.4(5) . . . . ?
C3 B13 B18 B17 -39.6(5) . . . . ?
B14 B13 B18 B17 -139.0(6) . . . . ?
C4 B13 B18 B17 -100.3(6) . . . . ?
C3 B17 B18 B14 3.2(7) . . . . ?
B13 B17 B18 B14 -36.6(5) . . . . ?
B22 B17 B18 B14 102.2(6) . . . . ?
B21 B17 B18 B14 63.9(6) . . . . ?
C3 B17 B18 B13 39.8(4) . . . . ?
B22 B17 B18 B13 138.8(6) . . . . ?
B21 B17 B18 B13 100.5(5) . . . . ?
C3 B17 B18 B19 -59.9(6) . . . . ?
B13 B17 B18 B19 -99.7(6) . . . . ?
B22 B17 B18 B19 39.1(5) . . . . ?
B21 B17 B18 B19 0.8(7) . . . . ?
C3 B17 B18 B22 -99.0(5) . . . . ?
B13 B17 B18 B22 -138.8(6) . . . . ?
B21 B17 B18 B22 -38.3(5) . . . . ?
C4 B15 B19 B14 -38.0(5) . . . . ?
B16 B15 B19 B14 -100.8(5) . . . . ?
B20 B15 B19 B14 -139.2(6) . . . . ?
C4 B15 B19 B20 101.2(6) . . . . ?
B16 B15 B19 B20 38.3(5) . . . . ?
B14 B15 B19 B20 139.2(6) . . . . ?
C4 B15 B19 B18 -2.5(8) . . . . ?
B16 B15 B19 B18 -65.4(7) . . . . ?
B14 B15 B19 B18 35.5(6) . . . . ?
B20 B15 B19 B18 -103.7(7) . . . . ?
C4 B15 B19 B22 61.2(8) . . . . ?
B16 B15 B19 B22 -1.6(8) . . . . ?
B14 B15 B19 B22 99.2(6) . . . . ?
B20 B15 B19 B22 -40.0(6) . . . . ?
C4 B14 B19 B15 36.5(5) . . . . ?
B18 B14 B19 B15 139.8(6) . . . . ?
B13 B14 B19 B15 100.0(6) . . . . ?
C4 B14 B19 B20 -1.7(8) . . . . ?
B18 B14 B19 B20 101.6(7) . . . . ?
B13 B14 B19 B20 61.8(7) . . . . ?
B15 B14 B19 B20 -38.2(6) . . . . ?
C4 B14 B19 B18 -103.3(6) . . . . ?
B13 B14 B19 B18 -39.9(5) . . . . ?
B15 B14 B19 B18 -139.8(6) . . . . ?
C4 B14 B19 B22 -67.4(7) . . . . ?
B18 B14 B19 B22 35.9(5) . . . . ?
B13 B14 B19 B22 -4.0(7) . . . . ?
B15 B14 B19 B22 -104.0(6) . . . . ?
B14 B18 B19 B15 -37.0(6) . . . . ?
B13 B18 B19 B15 1.5(8) . . . . ?
B22 B18 B19 B15 102.5(7) . . . . ?
B17 B18 B19 B15 64.2(7) . . . . ?
B13 B18 B19 B14 38.5(5) . . . . ?
B22 B18 B19 B14 139.5(6) . . . . ?
B17 B18 B19 B14 101.2(6) . . . . ?
B14 B18 B19 B20 -103.1(7) . . . . ?
B13 B18 B19 B20 -64.6(8) . . . . ?
B22 B18 B19 B20 36.4(6) . . . . ?
B17 B18 B19 B20 -1.9(8) . . . . ?
B14 B18 B19 B22 -139.5(6) . . . . ?
B13 B18 B19 B22 -101.0(6) . . . . ?
B17 B18 B19 B22 -38.3(5) . . . . ?
B15 B19 B20 B16 -37.0(5) . . . . ?
B14 B19 B20 B16 1.4(8) . . . . ?
B18 B19 B20 B16 64.2(7) . . . . ?
B22 B19 B20 B16 99.8(6) . . . . ?
B14 B19 B20 B15 38.3(6) . . . . ?
B18 B19 B20 B15 101.1(6) . . . . ?
B22 B19 B20 B15 136.7(6) . . . . ?
B15 B19 B20 B21 -98.9(6) . . . . ?
B14 B19 B20 B21 -60.6(8) . . . . ?
B18 B19 B20 B21 2.2(8) . . . . ?
B22 B19 B20 B21 37.8(5) . . . . ?
B15 B19 B20 B22 -136.7(6) . . . . ?
B14 B19 B20 B22 -98.4(6) . . . . ?
B18 B19 B20 B22 -35.6(6) . . . . ?
C4 B16 B20 B19 -0.4(7) . . . . ?
C3 B16 B20 B19 -61.9(7) . . . . ?
B15 B16 B20 B19 36.7(5) . . . . ?
B21 B16 B20 B19 -100.5(6) . . . . ?
C4 B16 B20 B15 -37.1(4) . . . . ?
C3 B16 B20 B15 -98.5(5) . . . . ?
B21 B16 B20 B15 -137.1(5) . . . . ?
C4 B16 B20 B21 100.0(5) . . . . ?
C3 B16 B20 B21 38.6(5) . . . . ?
B15 B16 B20 B21 137.1(5) . . . . ?
C4 B16 B20 B22 62.0(7) . . . . ?
C3 B16 B20 B22 0.5(8) . . . . ?
B15 B16 B20 B22 99.1(6) . . . . ?
B21 B16 B20 B22 -38.0(6) . . . . ?
C4 B15 B20 B19 -98.7(6) . . . . ?
B16 B15 B20 B19 -137.1(5) . . . . ?
B14 B15 B20 B19 -36.3(5) . . . . ?
C4 B15 B20 B16 38.4(4) . . . . ?
B19 B15 B20 B16 137.1(5) . . . . ?
B14 B15 B20 B16 100.8(5) . . . . ?
C4 B15 B20 B21 0.9(7) . . . . ?
B19 B15 B20 B21 99.5(6) . . . . ?
B16 B15 B20 B21 -37.6(5) . . . . ?
B14 B15 B20 B21 63.2(7) . . . . ?
C4 B15 B20 B22 -60.6(7) . . . . ?
B19 B15 B20 B22 38.1(5) . . . . ?
B16 B15 B20 B22 -99.0(6) . . . . ?
B14 B15 B20 B22 1.8(7) . . . . ?
C4 B16 B21 C3 35.4(4) . . . . ?
B15 B16 B21 C3 96.1(5) . . . . ?
B20 B16 B21 C3 135.2(6) . . . . ?
C4 B16 B21 B22 -60.4(6) . . . . ?
C3 B16 B21 B22 -95.8(5) . . . . ?
B15 B16 B21 B22 0.3(6) . . . . ?
B20 B16 B21 B22 39.4(5) . . . . ?
C4 B16 B21 B17 1.9(7) . . . . ?
C3 B16 B21 B17 -33.5(5) . . . . ?
B15 B16 B21 B17 62.6(6) . . . . ?
B20 B16 B21 B17 101.8(7) . . . . ?
C4 B16 B21 B20 -99.8(6) . . . . ?
C3 B16 B21 B20 -135.2(6) . . . . ?
B15 B16 B21 B20 -39.1(5) . . . . ?
B13 B17 B21 C3 -34.5(5) . . . . ?
B22 B17 B21 C3 -134.0(6) . . . . ?
B18 B17 B21 C3 -96.0(5) . . . . ?
C3 B17 B21 B16 33.9(5) . . . . ?
B13 B17 B21 B16 -0.6(7) . . . . ?
B22 B17 B21 B16 -100.1(6) . . . . ?
B18 B17 B21 B16 -62.1(6) . . . . ?
C3 B17 B21 B22 134.0(6) . . . . ?
B13 B17 B21 B22 99.5(6) . . . . ?
B18 B17 B21 B22 38.0(5) . . . . ?
C3 B17 B21 B20 96.5(5) . . . . ?
B13 B17 B21 B20 62.0(7) . . . . ?
B22 B17 B21 B20 -37.5(6) . . . . ?
B18 B17 B21 B20 0.5(7) . . . . ?
B19 B20 B21 C3 59.1(7) . . . . ?
B16 B20 B21 C3 -38.7(5) . . . . ?
B15 B20 B21 C3 -1.5(7) . . . . ?
B22 B20 B21 C3 97.4(6) . . . . ?
B19 B20 B21 B16 97.9(6) . . . . ?
B15 B20 B21 B16 37.2(5) . . . . ?
B22 B20 B21 B16 136.2(6) . . . . ?
B19 B20 B21 B22 -38.3(6) . . . . ?
B16 B20 B21 B22 -136.2(6) . . . . ?
B15 B20 B21 B22 -98.9(6) . . . . ?
B19 B20 B21 B17 -1.6(7) . . . . ?
B16 B20 B21 B17 -99.5(5) . . . . ?
B15 B20 B21 B17 -62.3(7) . . . . ?
B22 B20 B21 B17 36.7(5) . . . . ?
C3 B17 B22 B18 97.8(6) . . . . ?
B13 B17 B22 B18 35.8(5) . . . . ?
B21 B17 B22 B18 137.0(6) . . . . ?
C3 B17 B22 B21 -39.2(5) . . . . ?
B13 B17 B22 B21 -101.2(5) . . . . ?
B18 B17 B22 B21 -137.0(6) . . . . ?
C3 B17 B22 B19 59.3(7) . . . . ?
B13 B17 B22 B19 -2.6(7) . . . . ?
B21 B17 B22 B19 98.5(6) . . . . ?
B18 B17 B22 B19 -38.5(5) . . . . ?
C3 B17 B22 B20 -2.2(8) . . . . ?
B13 B17 B22 B20 -64.2(7) . . . . ?
B21 B17 B22 B20 37.0(6) . . . . ?
B18 B17 B22 B20 -100.0(7) . . . . ?
B14 B18 B22 B17 -99.9(6) . . . . ?
B13 B18 B22 B17 -36.6(5) . . . . ?
B19 B18 B22 B17 -136.4(6) . . . . ?
B14 B18 B22 B21 -61.1(7) . . . . ?
B13 B18 B22 B21 2.2(8) . . . . ?
B19 B18 B22 B21 -97.6(6) . . . . ?
B17 B18 B22 B21 38.8(5) . . . . ?
B14 B18 B22 B19 36.5(5) . . . . ?
B13 B18 B22 B19 99.8(6) . . . . ?
B17 B18 B22 B19 136.4(6) . . . . ?
B14 B18 B22 B20 2.3(7) . . . . ?
B13 B18 B22 B20 65.6(7) . . . . ?
B19 B18 B22 B20 -34.2(5) . . . . ?
B17 B18 B22 B20 102.2(6) . . . . ?
C3 B21 B22 B17 38.9(5) . . . . ?
B16 B21 B22 B17 100.2(6) . . . . ?
B20 B21 B22 B17 138.8(6) . . . . ?
C3 B21 B22 B18 -0.2(7) . . . . ?
B16 B21 B22 B18 61.1(7) . . . . ?
B17 B21 B22 B18 -39.1(5) . . . . ?
B20 B21 B22 B18 99.7(6) . . . . ?
C3 B21 B22 B19 -62.6(6) . . . . ?
B16 B21 B22 B19 -1.3(7) . . . . ?
B17 B21 B22 B19 -101.5(6) . . . . ?
B20 B21 B22 B19 37.3(5) . . . . ?
C3 B21 B22 B20 -99.9(6) . . . . ?
B16 B21 B22 B20 -38.6(5) . . . . ?
B17 B21 B22 B20 -138.8(6) . . . . ?
B15 B19 B22 B17 -61.6(7) . . . . ?
B14 B19 B22 B17 4.1(7) . . . . ?
B20 B19 B22 B17 -101.6(6) . . . . ?
B18 B19 B22 B17 39.3(5) . . . . ?
B15 B19 B22 B18 -100.9(7) . . . . ?
B14 B19 B22 B18 -35.2(5) . . . . ?
B20 B19 B22 B18 -140.9(6) . . . . ?
B15 B19 B22 B21 1.8(8) . . . . ?
B14 B19 B22 B21 67.5(7) . . . . ?
B20 B19 B22 B21 -38.1(5) . . . . ?
B18 B19 B22 B21 102.7(6) . . . . ?
B15 B19 B22 B20 40.0(6) . . . . ?
B14 B19 B22 B20 105.6(6) . . . . ?
B18 B19 B22 B20 140.9(6) . . . . ?
B19 B20 B22 B17 99.4(7) . . . . ?
B16 B20 B22 B17 1.0(9) . . . . ?
B15 B20 B22 B17 62.2(8) . . . . ?
B21 B20 B22 B17 -37.3(6) . . . . ?
B19 B20 B22 B18 34.7(6) . . . . ?
B16 B20 B22 B18 -63.7(7) . . . . ?
B15 B20 B22 B18 -2.5(7) . . . . ?
B21 B20 B22 B18 -102.0(6) . . . . ?
B19 B20 B22 B21 136.6(6) . . . . ?
B16 B20 B22 B21 38.3(5) . . . . ?
B15 B20 B22 B21 99.5(6) . . . . ?
B16 B20 B22 B19 -98.3(7) . . . . ?
B15 B20 B22 B19 -37.2(5) . . . . ?
B21 B20 B22 B19 -136.6(6) . . . . ?
C6 B23 B24 B29 -98.0(6) . . . . ?
C5 B23 B24 B29 -61.8(6) . . . . ?
B27 B23 B24 B29 -1.6(7) . . . . ?
B28 B23 B24 B29 36.3(5) . . . . ?
C5 B23 B24 C6 36.2(4) . . . . ?
B27 B23 B24 C6 96.4(5) . . . . ?
B28 B23 B24 C6 134.3(6) . . . . ?
C6 B23 B24 B25 -31.4(5) . . . . ?
C5 B23 B24 B25 4.8(7) . . . . ?
B27 B23 B24 B25 65.0(7) . . . . ?
B28 B23 B24 B25 102.9(6) . . . . ?
C6 B23 B24 B28 -134.3(6) . . . . ?
C5 B23 B24 B28 -98.1(6) . . . . ?
B27 B23 B24 B28 -37.9(5) . . . . ?
B29 B24 B25 C6 133.2(6) . . . . ?
B23 B24 B25 C6 30.8(5) . . . . ?
B28 B24 B25 C6 96.3(6) . . . . ?
B29 B24 B25 B30 37.5(6) . . . . ?
C6 B24 B25 B30 -95.7(6) . . . . ?
B23 B24 B25 B30 -64.9(7) . . . . ?
B28 B24 B25 B30 0.6(7) . . . . ?
C6 B24 B25 B29 -133.2(6) . . . . ?
B23 B24 B25 B29 -102.4(6) . . . . ?
B28 B24 B25 B29 -36.9(6) . . . . ?
B29 B24 B25 B26 99.0(6) . . . . ?
C6 B24 B25 B26 -34.2(5) . . . . ?
B23 B24 B25 B26 -3.4(7) . . . . ?
B28 B24 B25 B26 62.1(7) . . . . ?
B24 B25 B26 C6 35.0(5) . . . . ?
B30 B25 B26 C6 133.7(5) . . . . ?
B29 B25 B26 C6 96.0(5) . . . . ?
C6 B25 B26 B31 -96.8(6) . . . . ?
B24 B25 B26 B31 -61.8(7) . . . . ?
B30 B25 B26 B31 36.9(5) . . . . ?
B29 B25 B26 B31 -0.8(7) . . . . ?
C6 B25 B26 C5 -34.4(4) . . . . ?
B24 B25 B26 C5 0.6(6) . . . . ?
B30 B25 B26 C5 99.3(5) . . . . ?
B29 B25 B26 C5 61.6(6) . . . . ?
C6 B25 B26 B30 -133.7(5) . . . . ?
B24 B25 B26 B30 -98.7(6) . . . . ?
B29 B25 B26 B30 -37.7(5) . . . . ?
C6 B23 B27 C5 -35.7(4) . . . . ?
B24 B23 B27 C5 -97.9(5) . . . . ?
B28 B23 B27 C5 -136.4(6) . . . . ?
C6 B23 B27 B32 62.4(7) . . . . ?
C5 B23 B27 B32 98.1(6) . . . . ?
B24 B23 B27 B32 0.3(7) . . . . ?
B28 B23 B27 B32 -38.3(6) . . . . ?
C6 B23 B27 B28 100.7(5) . . . . ?
C5 B23 B27 B28 136.4(6) . . . . ?
B24 B23 B27 B28 38.5(5) . . . . ?
C6 B23 B27 B31 -1.2(7) . . . . ?
C5 B23 B27 B31 34.5(5) . . . . ?
B24 B23 B27 B31 -63.4(7) . . . . ?
B28 B23 B27 B31 -101.9(6) . . . . ?
C5 B27 B28 B32 -98.4(6) . . . . ?
B23 B27 B28 B32 -136.8(6) . . . . ?
B31 B27 B28 B32 -37.7(5) . . . . ?
C5 B27 B28 B29 -59.8(7) . . . . ?
B32 B27 B28 B29 38.5(5) . . . . ?
B23 B27 B28 B29 -98.2(6) . . . . ?
B31 B27 B28 B29 0.8(7) . . . . ?
C5 B27 B28 B24 0.9(8) . . . . ?
B32 B27 B28 B24 99.3(6) . . . . ?
B23 B27 B28 B24 -37.5(5) . . . . ?
B31 B27 B28 B24 61.6(7) . . . . ?
C5 B27 B28 B23 38.4(5) . . . . ?
B32 B27 B28 B23 136.8(6) . . . . ?
B31 B27 B28 B23 99.1(5) . . . . ?
B29 B24 B28 B32 -40.3(6) . . . . ?
C6 B24 B28 B32 60.7(7) . . . . ?
B25 B24 B28 B32 -2.6(8) . . . . ?
B23 B24 B28 B32 99.8(6) . . . . ?
C6 B24 B28 B29 101.0(6) . . . . ?
B25 B24 B28 B29 37.7(6) . . . . ?
B23 B24 B28 B29 140.1(6) . . . . ?
B29 B24 B28 B27 -101.8(6) . . . . ?
C6 B24 B28 B27 -0.9(7) . . . . ?
B25 B24 B28 B27 -64.1(7) . . . . ?
B23 B24 B28 B27 38.3(5) . . . . ?
B29 B24 B28 B23 -140.1(6) . . . . ?
C6 B24 B28 B23 -39.1(5) . . . . ?
B25 B24 B28 B23 -102.4(6) . . . . ?
C6 B23 B28 B32 -59.1(7) . . . . ?
C5 B23 B28 B32 0.7(7) . . . . ?
B24 B23 B28 B32 -99.1(6) . . . . ?
B27 B23 B28 B32 37.7(5) . . . . ?
C6 B23 B28 B29 5.7(8) . . . . ?
C5 B23 B28 B29 65.5(7) . . . . ?
B24 B23 B28 B29 -34.3(6) . . . . ?
B27 B23 B28 B29 102.4(6) . . . . ?
C6 B23 B28 B27 -96.8(6) . . . . ?
C5 B23 B28 B27 -37.0(5) . . . . ?
B24 B23 B28 B27 -136.8(6) . . . . ?
C6 B23 B28 B24 40.0(5) . . . . ?
C5 B23 B28 B24 99.8(5) . . . . ?
B27 B23 B28 B24 136.8(6) . . . . ?
C6 B24 B29 B30 3.4(8) . . . . ?
B25 B24 B29 B30 -37.9(6) . . . . ?
B23 B24 B29 B30 65.1(7) . . . . ?
B28 B24 B29 B30 101.7(7) . . . . ?
C6 B24 B29 B28 -98.3(6) . . . . ?
B25 B24 B29 B28 -139.6(6) . . . . ?
B23 B24 B29 B28 -36.6(5) . . . . ?
C6 B24 B29 B25 41.3(5) . . . . ?
B23 B24 B29 B25 103.0(6) . . . . ?
B28 B24 B29 B25 139.6(6) . . . . ?
C6 B24 B29 B32 -59.5(7) . . . . ?
B25 B24 B29 B32 -100.8(6) . . . . ?
B23 B24 B29 B32 2.2(7) . . . . ?
B28 B24 B29 B32 38.8(6) . . . . ?
B32 B28 B29 B24 135.2(6) . . . . ?
B27 B28 B29 B24 98.0(6) . . . . ?
B23 B28 B29 B24 34.7(5) . . . . ?
B32 B28 B29 B30 35.2(6) . . . . ?
B27 B28 B29 B30 -2.0(7) . . . . ?
B24 B28 B29 B30 -100.0(6) . . . . ?
B23 B28 B29 B30 -65.3(7) . . . . ?
B32 B28 B29 B25 98.7(7) . . . . ?
B27 B28 B29 B25 61.5(8) . . . . ?
B24 B28 B29 B25 -36.5(6) . . . . ?
B23 B28 B29 B25 -1.8(8) . . . . ?
B27 B28 B29 B32 -37.2(5) . . . . ?
B24 B28 B29 B32 -135.2(6) . . . . ?
B23 B28 B29 B32 -100.5(6) . . . . ?
C6 B25 B29 B24 -40.2(5) . . . . ?
B30 B25 B29 B24 -137.1(6) . . . . ?
B26 B25 B29 B24 -99.7(6) . . . . ?
C6 B25 B29 B30 96.9(6) . . . . ?
B24 B25 B29 B30 137.1(6) . . . . ?
B26 B25 B29 B30 37.4(5) . . . . ?
C6 B25 B29 B28 -2.7(8) . . . . ?
B24 B25 B29 B28 37.5(6) . . . . ?
B30 B25 B29 B28 -99.6(7) . . . . ?
B26 B25 B29 B28 -62.2(7) . . . . ?
C6 B25 B29 B32 59.3(6) . . . . ?
B24 B25 B29 B32 99.5(6) . . . . ?
B30 B25 B29 B32 -37.6(5) . . . . ?
B26 B25 B29 B32 -0.2(7) . . . . ?
C6 B26 B30 B29 -1.3(7) . . . . ?
B31 B26 B30 B29 -101.6(6) . . . . ?
C5 B26 B30 B29 -61.2(7) . . . . ?
B25 B26 B30 B29 39.0(5) . . . . ?
C6 B26 B30 B25 -40.3(4) . . . . ?
B31 B26 B30 B25 -140.6(6) . . . . ?
C5 B26 B30 B25 -100.2(5) . . . . ?
C6 B26 B30 B32 63.2(7) . . . . ?
B31 B26 B30 B32 -37.1(6) . . . . ?
C5 B26 B30 B32 3.3(7) . . . . ?
B25 B26 B30 B32 103.5(6) . . . . ?
C6 B26 B30 B31 100.4(6) . . . . ?
C5 B26 B30 B31 40.5(5) . . . . ?
B25 B26 B30 B31 140.6(6) . . . . ?
B24 B29 B30 B26 -1.3(8) . . . . ?
B28 B29 B30 B26 64.0(7) . . . . ?
B25 B29 B30 B26 -39.2(5) . . . . ?
B32 B29 B30 B26 98.6(6) . . . . ?
B24 B29 B30 B25 37.9(5) . . . . ?
B28 B29 B30 B25 103.2(6) . . . . ?
B32 B29 B30 B25 137.8(6) . . . . ?
B24 B29 B30 B32 -99.9(6) . . . . ?
B28 B29 B30 B32 -34.6(5) . . . . ?
B25 B29 B30 B32 -137.8(6) . . . . ?
B24 B29 B30 B31 -62.9(7) . . . . ?
B28 B29 B30 B31 2.5(8) . . . . ?
B25 B29 B30 B31 -100.8(6) . . . . ?
B32 B29 B30 B31 37.0(5) . . . . ?
C6 B25 B30 B26 38.6(4) . . . . ?
B24 B25 B30 B26 100.0(6) . . . . ?
B29 B25 B30 B26 137.0(5) . . . . ?
C6 B25 B30 B29 -98.4(5) . . . . ?
B24 B25 B30 B29 -37.0(5) . . . . ?
B26 B25 B30 B29 -137.0(5) . . . . ?
C6 B25 B30 B32 -59.8(7) . . . . ?
B24 B25 B30 B32 1.6(8) . . . . ?
B29 B25 B30 B32 38.6(6) . . . . ?
B26 B25 B30 B32 -98.4(6) . . . . ?
C6 B25 B30 B31 4.2(7) . . . . ?
B24 B25 B30 B31 65.6(7) . . . . ?
B29 B25 B30 B31 102.6(6) . . . . ?
B26 B25 B30 B31 -34.4(5) . . . . ?
C6 B26 B31 C5 34.2(5) . . . . ?
B30 B26 B31 C5 133.2(6) . . . . ?
B25 B26 B31 C5 97.3(6) . . . . ?
C6 B26 B31 B30 -99.0(6) . . . . ?
C5 B26 B31 B30 -133.2(6) . . . . ?
B25 B26 B31 B30 -35.9(5) . . . . ?
C6 B26 B31 B32 -61.6(6) . . . . ?
C5 B26 B31 B32 -95.9(6) . . . . ?
B30 B26 B31 B32 37.4(5) . . . . ?
B25 B26 B31 B32 1.4(7) . . . . ?
C6 B26 B31 B27 -0.9(7) . . . . ?
C5 B26 B31 B27 -35.2(5) . . . . ?
B30 B26 B31 B27 98.1(7) . . . . ?
B25 B26 B31 B27 62.1(7) . . . . ?
B26 B30 B31 C5 -41.9(5) . . . . ?
B29 B30 B31 C5 58.7(7) . . . . ?
B25 B30 B31 C5 -6.0(8) . . . . ?
B32 B30 B31 C5 96.2(6) . . . . ?
B29 B30 B31 B26 100.6(6) . . . . ?
B25 B30 B31 B26 35.9(5) . . . . ?
B32 B30 B31 B26 138.1(6) . . . . ?
B26 B30 B31 B32 -138.1(6) . . . . ?
B29 B30 B31 B32 -37.5(5) . . . . ?
B25 B30 B31 B32 -102.2(6) . . . . ?
B26 B30 B31 B27 -102.5(6) . . . . ?
B29 B30 B31 B27 -1.9(7) . . . . ?
B25 B30 B31 B27 -66.6(7) . . . . ?
B32 B30 B31 B27 35.6(5) . . . . ?
B32 B27 B31 C5 -136.4(6) . . . . ?
B28 B27 B31 C5 -99.1(6) . . . . ?
B23 B27 B31 C5 -35.3(5) . . . . ?
C5 B27 B31 B26 36.7(5) . . . . ?
B32 B27 B31 B26 -99.8(6) . . . . ?
B28 B27 B31 B26 -62.5(7) . . . . ?
B23 B27 B31 B26 1.4(8) . . . . ?
C5 B27 B31 B30 99.8(6) . . . . ?
B32 B27 B31 B30 -36.6(5) . . . . ?
B28 B27 B31 B30 0.7(7) . . . . ?
B23 B27 B31 B30 64.5(7) . . . . ?
C5 B27 B31 B32 136.4(6) . . . . ?
B28 B27 B31 B32 37.3(5) . . . . ?
B23 B27 B31 B32 101.1(7) . . . . ?
C5 B27 B32 B28 101.0(6) . . . . ?
B23 B27 B32 B28 38.8(5) . . . . ?
B31 B27 B32 B28 138.1(6) . . . . ?
C5 B27 B32 B30 0.5(9) . . . . ?
B28 B27 B32 B30 -100.5(7) . . . . ?
B23 B27 B32 B30 -61.7(8) . . . . ?
B31 B27 B32 B30 37.7(6) . . . . ?
C5 B27 B32 B31 -37.2(5) . . . . ?
B28 B27 B32 B31 -138.1(6) . . . . ?
B23 B27 B32 B31 -99.4(6) . . . . ?
C5 B27 B32 B29 63.3(8) . . . . ?
B28 B27 B32 B29 -37.7(6) . . . . ?
B23 B27 B32 B29 1.1(8) . . . . ?
B31 B27 B32 B29 100.4(6) . . . . ?
B29 B28 B32 B27 -137.9(6) . . . . ?
B24 B28 B32 B27 -99.6(6) . . . . ?
B23 B28 B32 B27 -38.3(5) . . . . ?
B29 B28 B32 B30 -34.8(6) . . . . ?
B27 B28 B32 B30 103.1(7) . . . . ?
B24 B28 B32 B30 3.5(8) . . . . ?
B23 B28 B32 B30 64.8(8) . . . . ?
B29 B28 B32 B31 -98.8(6) . . . . ?
B27 B28 B32 B31 39.1(5) . . . . ?
B24 B28 B32 B31 -60.5(7) . . . . ?
B23 B28 B32 B31 0.7(8) . . . . ?
B27 B28 B32 B29 137.9(6) . . . . ?
B24 B28 B32 B29 38.3(5) . . . . ?
B23 B28 B32 B29 99.6(6) . . . . ?
B26 B30 B32 B27 -2.5(9) . . . . ?
B29 B30 B32 B27 100.6(7) . . . . ?
B25 B30 B32 B27 62.2(8) . . . . ?
B31 B30 B32 B27 -38.5(6) . . . . ?
B26 B30 B32 B28 -67.9(8) . . . . ?
B29 B30 B32 B28 35.1(6) . . . . ?
B25 B30 B32 B28 -3.3(8) . . . . ?
B31 B30 B32 B28 -104.0(6) . . . . ?
B26 B30 B32 B31 36.1(5) . . . . ?
B29 B30 B32 B31 139.1(6) . . . . ?
B25 B30 B32 B31 100.7(6) . . . . ?
B26 B30 B32 B29 -103.1(6) . . . . ?
B25 B30 B32 B29 -38.4(5) . . . . ?
B31 B30 B32 B29 -139.1(6) . . . . ?
C5 B31 B32 B27 36.9(5) . . . . ?
B26 B31 B32 B27 100.9(6) . . . . ?
B30 B31 B32 B27 138.4(6) . . . . ?
C5 B31 B32 B28 -1.9(7) . . . . ?
B26 B31 B32 B28 62.1(7) . . . . ?
B30 B31 B32 B28 99.5(7) . . . . ?
B27 B31 B32 B28 -38.9(6) . . . . ?
C5 B31 B32 B30 -101.5(5) . . . . ?
B26 B31 B32 B30 -37.5(5) . . . . ?
B27 B31 B32 B30 -138.4(6) . . . . ?
C5 B31 B32 B29 -65.5(6) . . . . ?
B26 B31 B32 B29 -1.5(7) . . . . ?
B30 B31 B32 B29 36.0(5) . . . . ?
B27 B31 B32 B29 -102.4(6) . . . . ?
B24 B29 B32 B27 -2.0(8) . . . . ?
B30 B29 B32 B27 -102.2(7) . . . . ?
B28 B29 B32 B27 38.5(6) . . . . ?
B25 B29 B32 B27 -64.7(7) . . . . ?
B24 B29 B32 B28 -40.5(5) . . . . ?
B30 B29 B32 B28 -140.7(6) . . . . ?
B25 B29 B32 B28 -103.2(6) . . . . ?
B24 B29 B32 B30 100.2(6) . . . . ?
B28 B29 B32 B30 140.7(6) . . . . ?
B25 B29 B32 B30 37.5(5) . . . . ?
B24 B29 B32 B31 63.7(7) . . . . ?
B30 B29 B32 B31 -36.5(5) . . . . ?
B28 B29 B32 B31 104.2(6) . . . . ?
B25 B29 B32 B31 1.0(7) . . . . ?
B37 B33 B34 C8 92.6(5) . . . . ?
B38 B33 B34 C8 129.8(5) . . . . ?
C7 B33 B34 C8 33.4(4) . . . . ?
B37 B33 B34 B38 -37.2(5) . . . . ?
C8 B33 B34 B38 -129.8(5) . . . . ?
C7 B33 B34 B38 -96.4(5) . . . . ?
B37 B33 B34 B39 -1.7(7) . . . . ?
C8 B33 B34 B39 -94.3(5) . . . . ?
B38 B33 B34 B39 35.6(5) . . . . ?
C7 B33 B34 B39 -60.9(6) . . . . ?
B37 B33 B34 B35 61.4(6) . . . . ?
C8 B33 B34 B35 -31.2(4) . . . . ?
B38 B33 B34 B35 98.6(6) . . . . ?
C7 B33 B34 B35 2.2(6) . . . . ?
B38 B34 B35 C8 97.9(6) . . . . ?
B33 B34 B35 C8 33.5(5) . . . . ?
B39 B34 B35 C8 135.4(6) . . . . ?
C8 B34 B35 B36 -34.6(4) . . . . ?
B38 B34 B35 B36 63.3(6) . . . . ?
B33 B34 B35 B36 -1.0(7) . . . . ?
B39 B34 B35 B36 100.9(6) . . . . ?
C8 B34 B35 B40 -97.4(5) . . . . ?
B38 B34 B35 B40 0.5(6) . . . . ?
B33 B34 B35 B40 -63.9(6) . . . . ?
B39 B34 B35 B40 38.0(5) . . . . ?
C8 B34 B35 B39 -135.4(6) . . . . ?
B38 B34 B35 B39 -37.5(5) . . . . ?
B33 B34 B35 B39 -101.9(6) . . . . ?
B40 B35 B36 C8 137.9(6) . . . . ?
B39 B35 B36 C8 98.3(6) . . . . ?
B34 B35 B36 C8 34.7(5) . . . . ?
C8 B35 B36 C7 -35.4(4) . . . . ?
B40 B35 B36 C7 102.5(5) . . . . ?
B39 B35 B36 C7 62.9(6) . . . . ?
B34 B35 B36 C7 -0.7(6) . . . . ?
C8 B35 B36 B41 -97.9(6) . . . . ?
B40 B35 B36 B41 40.0(5) . . . . ?
B39 B35 B36 B41 0.4(6) . . . . ?
B34 B35 B36 B41 -63.1(6) . . . . ?
C8 B35 B36 B40 -137.9(6) . . . . ?
B39 B35 B36 B40 -39.6(5) . . . . ?
B34 B35 B36 B40 -103.2(6) . . . . ?
B34 B33 B37 C7 -96.0(6) . . . . ?
C8 B33 B37 C7 -35.9(4) . . . . ?
B38 B33 B37 C7 -132.8(6) . . . . ?
B34 B33 B37 B38 36.8(5) . . . . ?
C8 B33 B37 B38 96.9(5) . . . . ?
C7 B33 B37 B38 132.8(6) . . . . ?
B34 B33 B37 B41 -61.6(7) . . . . ?
C8 B33 B37 B41 -1.5(6) . . . . ?
B38 B33 B37 B41 -98.4(6) . . . . ?
C7 B33 B37 B41 34.4(5) . . . . ?
B34 B33 B37 B42 1.4(7) . . . . ?
C8 B33 B37 B42 61.5(6) . . . . ?
B38 B33 B37 B42 -35.4(5) . . . . ?
C7 B33 B37 B42 97.3(6) . . . . ?
C8 B34 B38 B39 95.6(6) . . . . ?
B33 B34 B38 B39 140.0(5) . . . . ?
B35 B34 B38 B39 37.8(5) . . . . ?
C8 B34 B38 B37 -7.6(7) . . . . ?
B33 B34 B38 B37 36.8(6) . . . . ?
B39 B34 B38 B37 -103.2(6) . . . . ?
B35 B34 B38 B37 -65.4(7) . . . . ?
C8 B34 B38 B42 58.2(7) . . . . ?
B33 B34 B38 B42 102.6(6) . . . . ?
B39 B34 B38 B42 -37.4(5) . . . . ?
B35 B34 B38 B42 0.4(7) . . . . ?
C8 B34 B38 B33 -44.4(5) . . . . ?
B39 B34 B38 B33 -140.0(5) . . . . ?
B35 B34 B38 B33 -102.2(5) . . . . ?
C7 B37 B38 B39 -59.9(7) . . . . ?
B33 B37 B38 B39 -103.0(6) . . . . ?
B41 B37 B38 B39 1.9(7) . . . . ?
B42 B37 B38 B39 37.5(5) . . . . ?
C7 B37 B38 B34 6.0(8) . . . . ?
B33 B37 B38 B34 -37.1(6) . . . . ?
B41 B37 B38 B34 67.8(7) . . . . ?
B42 B37 B38 B34 103.4(6) . . . . ?
C7 B37 B38 B42 -97.4(6) . . . . ?
B33 B37 B38 B42 -140.6(6) . . . . ?
B41 B37 B38 B42 -35.6(5) . . . . ?
C7 B37 B38 B33 43.2(5) . . . . ?
B41 B37 B38 B33 104.9(6) . . . . ?
B42 B37 B38 B33 140.6(6) . . . . ?
B37 B33 B38 B39 100.7(6) . . . . ?
B34 B33 B38 B39 -37.4(5) . . . . ?
C8 B33 B38 B39 4.5(7) . . . . ?
C7 B33 B38 B39 61.6(7) . . . . ?
B37 B33 B38 B34 138.1(6) . . . . ?
C8 B33 B38 B34 41.9(5) . . . . ?
C7 B33 B38 B34 99.1(6) . . . . ?
B34 B33 B38 B37 -138.1(6) . . . . ?
C8 B33 B38 B37 -96.2(5) . . . . ?
C7 B33 B38 B37 -39.0(5) . . . . ?
B37 B33 B38 B42 36.8(6) . . . . ?
B34 B33 B38 B42 -101.3(6) . . . . ?
C8 B33 B38 B42 -59.5(7) . . . . ?
C7 B33 B38 B42 -2.3(7) . . . . ?
B34 B38 B39 B42 -138.3(5) . . . . ?
B37 B38 B39 B42 -38.7(5) . . . . ?
B33 B38 B39 B42 -102.0(6) . . . . ?
B34 B38 B39 B35 -38.5(5) . . . . ?
B37 B38 B39 B35 61.1(7) . . . . ?
B42 B38 B39 B35 99.8(5) . . . . ?
B33 B38 B39 B35 -2.2(7) . . . . ?
B37 B38 B39 B34 99.6(6) . . . . ?
B42 B38 B39 B34 138.3(5) . . . . ?
B33 B38 B39 B34 36.4(5) . . . . ?
B34 B38 B39 B40 -99.9(5) . . . . ?
B37 B38 B39 B40 -0.3(7) . . . . ?
B42 B38 B39 B40 38.4(5) . . . . ?
B33 B38 B39 B40 -63.6(7) . . . . ?
C8 B35 B39 B38 -1.3(7) . . . . ?
B36 B35 B39 B38 -63.6(6) . . . . ?
B40 B35 B39 B38 -101.6(6) . . . . ?
B34 B35 B39 B38 37.8(5) . . . . ?
C8 B35 B39 B42 63.1(6) . . . . ?
B36 B35 B39 B42 0.8(7) . . . . ?
B40 B35 B39 B42 -37.2(5) . . . . ?
B34 B35 B39 B42 102.2(6) . . . . ?
C8 B35 B39 B34 -39.1(5) . . . . ?
B36 B35 B39 B34 -101.4(5) . . . . ?
B40 B35 B39 B34 -139.4(5) . . . . ?
C8 B35 B39 B40 100.3(5) . . . . ?
B36 B35 B39 B40 38.0(5) . . . . ?
B34 B35 B39 B40 139.4(5) . . . . ?
C8 B34 B39 B38 -100.5(5) . . . . ?
B33 B34 B39 B38 -36.6(5) . . . . ?
B35 B34 B39 B38 -136.8(5) . . . . ?
C8 B34 B39 B42 -62.5(6) . . . . ?
B38 B34 B39 B42 38.0(5) . . . . ?
B33 B34 B39 B42 1.4(7) . . . . ?
B35 B34 B39 B42 -98.8(5) . . . . ?
C8 B34 B39 B35 36.3(5) . . . . ?
B38 B34 B39 B35 136.8(5) . . . . ?
B33 B34 B39 B35 100.2(5) . . . . ?
C8 B34 B39 B40 0.8(7) . . . . ?
B38 B34 B39 B40 101.3(6) . . . . ?
B33 B34 B39 B40 64.7(7) . . . . ?
B35 B34 B39 B40 -35.5(5) . . . . ?
C8 B36 B40 B41 99.9(5) . . . . ?
C7 B36 B40 B41 37.8(4) . . . . ?
B35 B36 B40 B41 135.8(5) . . . . ?
C8 B36 B40 B35 -35.9(5) . . . . ?
C7 B36 B40 B35 -98.0(5) . . . . ?
B41 B36 B40 B35 -135.8(5) . . . . ?
C8 B36 B40 B42 62.3(6) . . . . ?
C7 B36 B40 B42 0.2(7) . . . . ?
B41 B36 B40 B42 -37.6(5) . . . . ?
B35 B36 B40 B42 98.2(6) . . . . ?
C8 B36 B40 B39 2.0(7) . . . . ?
C7 B36 B40 B39 -60.1(6) . . . . ?
B41 B36 B40 B39 -97.9(6) . . . . ?
B35 B36 B40 B39 37.9(5) . . . . ?
C8 B35 B40 B36 36.9(5) . . . . ?
B39 B35 B40 B36 136.9(6) . . . . ?
B34 B35 B40 B36 100.0(5) . . . . ?
C8 B35 B40 B41 -1.7(6) . . . . ?
B36 B35 B40 B41 -38.6(5) . . . . ?
B39 B35 B40 B41 98.3(5) . . . . ?
B34 B35 B40 B41 61.3(6) . . . . ?
C8 B35 B40 B42 -64.2(6) . . . . ?
B36 B35 B40 B42 -101.1(6) . . . . ?
B39 B35 B40 B42 35.9(5) . . . . ?
B34 B35 B40 B42 -1.1(6) . . . . ?
C8 B35 B40 B39 -100.0(6) . . . . ?
B36 B35 B40 B39 -136.9(6) . . . . ?
B34 B35 B40 B39 -37.0(5) . . . . ?
B38 B39 B40 B36 60.5(7) . . . . ?
B42 B39 B40 B36 99.6(6) . . . . ?
B35 B39 B40 B36 -38.3(5) . . . . ?
B34 B39 B40 B36 -1.8(7) . . . . ?
B38 B39 B40 B41 -1.4(7) . . . . ?
B42 B39 B40 B41 37.7(5) . . . . ?
B35 B39 B40 B41 -100.2(5) . . . . ?
B34 B39 B40 B41 -63.7(6) . . . . ?
B38 B39 B40 B35 98.8(6) . . . . ?
B42 B39 B40 B35 137.9(6) . . . . ?
B34 B39 B40 B35 36.5(5) . . . . ?
B38 B39 B40 B42 -39.1(5) . . . . ?
B35 B39 B40 B42 -137.9(6) . . . . ?
B34 B39 B40 B42 -101.4(6) . . . . ?
C8 B36 B41 C7 37.5(4) . . . . ?
B40 B36 B41 C7 137.5(5) . . . . ?
B35 B36 B41 C7 97.6(5) . . . . ?
C8 B36 B41 B40 -100.0(5) . . . . ?
C7 B36 B41 B40 -137.5(5) . . . . ?
B35 B36 B41 B40 -39.9(5) . . . . ?
C8 B36 B41 B42 -61.6(7) . . . . ?
C7 B36 B41 B42 -99.1(5) . . . . ?
B40 B36 B41 B42 38.4(5) . . . . ?
B35 B36 B41 B42 -1.5(7) . . . . ?
C8 B36 B41 B37 3.7(7) . . . . ?
C7 B36 B41 B37 -33.8(5) . . . . ?
B40 B36 B41 B37 103.6(5) . . . . ?
B35 B36 B41 B37 63.7(6) . . . . ?
B36 B40 B41 C7 -37.5(4) . . . . ?
B35 B40 B41 C7 1.6(6) . . . . ?
B42 B40 B41 C7 100.1(5) . . . . ?
B39 B40 B41 C7 63.6(6) . . . . ?
B35 B40 B41 B36 39.1(5) . . . . ?
B42 B40 B41 B36 137.6(5) . . . . ?
B39 B40 B41 B36 101.0(5) . . . . ?
B36 B40 B41 B42 -137.6(5) . . . . ?
B35 B40 B41 B42 -98.5(5) . . . . ?
B39 B40 B41 B42 -36.5(5) . . . . ?
B36 B40 B41 B37 -98.4(5) . . . . ?
B35 B40 B41 B37 -59.3(6) . . . . ?
B42 B40 B41 B37 39.2(5) . . . . ?
B39 B40 B41 B37 2.6(6) . . . . ?
B33 B37 B41 C7 -35.9(5) . . . . ?
B38 B37 B41 C7 -100.7(6) . . . . ?
B42 B37 B41 C7 -136.5(6) . . . . ?
C7 B37 B41 B36 34.6(5) . . . . ?
B33 B37 B41 B36 -1.3(7) . . . . ?
B38 B37 B41 B36 -66.0(6) . . . . ?
B42 B37 B41 B36 -101.9(6) . . . . ?
C7 B37 B41 B40 97.8(5) . . . . ?
B33 B37 B41 B40 61.8(6) . . . . ?
B38 B37 B41 B40 -2.9(7) . . . . ?
B42 B37 B41 B40 -38.8(5) . . . . ?
C7 B37 B41 B42 136.5(6) . . . . ?
B33 B37 B41 B42 100.6(6) . . . . ?
B38 B37 B41 B42 35.9(5) . . . . ?
B38 B39 B42 B41 98.9(6) . . . . ?
B35 B39 B42 B41 -1.8(7) . . . . ?
B34 B39 B42 B41 62.0(7) . . . . ?
B40 B39 B42 B41 -38.2(5) . . . . ?
B35 B39 B42 B38 -100.6(5) . . . . ?
B34 B39 B42 B38 -36.9(5) . . . . ?
B40 B39 B42 B38 -137.1(5) . . . . ?
B38 B39 B42 B40 137.1(5) . . . . ?
B35 B39 B42 B40 36.5(5) . . . . ?
B34 B39 B42 B40 100.2(5) . . . . ?
B38 B39 B42 B37 36.3(5) . . . . ?
B35 B39 B42 B37 -64.3(6) . . . . ?
B34 B39 B42 B37 -0.5(7) . . . . ?
B40 B39 B42 B37 -100.7(5) . . . . ?
C7 B41 B42 B39 -60.6(7) . . . . ?
B36 B41 B42 B39 2.1(8) . . . . ?
B40 B41 B42 B39 39.8(5) . . . . ?
B37 B41 B42 B39 -97.9(6) . . . . ?
C7 B41 B42 B38 1.8(8) . . . . ?
B36 B41 B42 B38 64.4(7) . . . . ?
B40 B41 B42 B38 102.2(6) . . . . ?
B37 B41 B42 B38 -35.5(6) . . . . ?
C7 B41 B42 B40 -100.4(5) . . . . ?
B36 B41 B42 B40 -37.8(5) . . . . ?
B37 B41 B42 B40 -137.7(6) . . . . ?
C7 B41 B42 B37 37.3(5) . . . . ?
B36 B41 B42 B37 99.9(6) . . . . ?
B40 B41 B42 B37 137.7(6) . . . . ?
B34 B38 B42 B39 38.6(5) . . . . ?
B37 B38 B42 B39 138.1(5) . . . . ?
B33 B38 B42 B39 102.6(6) . . . . ?
B39 B38 B42 B41 -102.2(6) . . . . ?
B34 B38 B42 B41 -63.5(8) . . . . ?
B37 B38 B42 B41 35.9(5) . . . . ?
B33 B38 B42 B41 0.4(8) . . . . ?
B39 B38 B42 B40 -39.8(5) . . . . ?
B34 B38 B42 B40 -1.1(8) . . . . ?
B37 B38 B42 B40 98.4(6) . . . . ?
B33 B38 B42 B40 62.8(8) . . . . ?
B39 B38 B42 B37 -138.1(5) . . . . ?
B34 B38 B42 B37 -99.5(6) . . . . ?
B33 B38 B42 B37 -35.5(6) . . . . ?
B36 B40 B42 B39 -99.7(5) . . . . ?
B41 B40 B42 B39 -137.0(5) . . . . ?
B35 B40 B42 B39 -36.8(5) . . . . ?
B36 B40 B42 B41 37.3(5) . . . . ?
B35 B40 B42 B41 100.3(5) . . . . ?
B39 B40 B42 B41 137.0(5) . . . . ?
B36 B40 B42 B38 -61.6(7) . . . . ?
B41 B40 B42 B38 -98.9(6) . . . . ?
B35 B40 B42 B38 1.3(7) . . . . ?
B39 B40 B42 B38 38.1(5) . . . . ?
B36 B40 B42 B37 0.1(7) . . . . ?
B41 B40 B42 B37 -37.2(5) . . . . ?
B35 B40 B42 B37 63.0(6) . . . . ?
B39 B40 B42 B37 99.8(6) . . . . ?
C7 B37 B42 B39 65.3(6) . . . . ?
B33 B37 B42 B39 -0.5(7) . . . . ?
B38 B37 B42 B39 -36.6(5) . . . . ?
B41 B37 B42 B39 102.8(6) . . . . ?
C7 B37 B42 B41 -37.5(5) . . . . ?
B33 B37 B42 B41 -103.3(6) . . . . ?
B38 B37 B42 B41 -139.3(6) . . . . ?
C7 B37 B42 B38 101.8(6) . . . . ?
B33 B37 B42 B38 36.1(5) . . . . ?
B41 B37 B42 B38 139.3(6) . . . . ?
C7 B37 B42 B40 -0.4(7) . . . . ?
B33 B37 B42 B40 -66.2(7) . . . . ?
B38 B37 B42 B40 -102.3(6) . . . . ?
B41 B37 B42 B40 37.1(5) . . . . ?
B12 B7 C1 C2 -64.1(7) . . . . ?
B11 B7 C1 C2 -104.3(6) . . . . ?
B8 B7 C1 C2 -4.2(8) . . . . ?
H111 B7 C1 C2 34.6 . . . . ?
B12 B7 C1 B6 8.4(9) . . . . ?
B11 B7 C1 B6 -31.8(6) . . . . ?
B8 B7 C1 B6 68.3(8) . . . . ?
H111 B7 C1 B6 107.1 . . . . ?
B12 B7 C1 B11 40.2(6) . . . . ?
B8 B7 C1 B11 100.1(6) . . . . ?
H111 B7 C1 B11 138.8 . . . . ?
B12 B7 C1 Se1 146.5(5) . . . . ?
B11 B7 C1 Se1 106.3(6) . . . . ?
B8 B7 C1 Se1 -153.6(5) . . . . ?
H111 B7 C1 Se1 -114.8 . . . . ?
B11 B6 C1 C2 137.3(6) . . . . ?
B10 B6 C1 C2 93.7(5) . . . . ?
B5 B6 C1 C2 33.2(4) . . . . ?
Ru2 B6 C1 C2 -89.7(4) . . . . ?
B11 B6 C1 B7 33.6(7) . . . . ?
C2 B6 C1 B7 -103.7(7) . . . . ?
B10 B6 C1 B7 -10.1(8) . . . . ?
B5 B6 C1 B7 -70.6(7) . . . . ?
Ru2 B6 C1 B7 166.6(6) . . . . ?
C2 B6 C1 B11 -137.3(6) . . . . ?
B10 B6 C1 B11 -43.6(5) . . . . ?
B5 B6 C1 B11 -104.1(6) . . . . ?
Ru2 B6 C1 B11 133.0(5) . . . . ?
B11 B6 C1 Se1 -112.8(5) . . . . ?
C2 B6 C1 Se1 109.9(4) . . . . ?
B10 B6 C1 Se1 -156.5(4) . . . . ?
B5 B6 C1 Se1 143.0(4) . . . . ?
Ru2 B6 C1 Se1 20.2(4) . . . . ?
B12 B11 C1 C2 66.4(6) . . . . ?
B6 B11 C1 C2 -41.3(5) . . . . ?
B10 B11 C1 C2 3.3(7) . . . . ?
B7 B11 C1 C2 106.2(6) . . . . ?
B12 B11 C1 B7 -39.8(6) . . . . ?
B6 B11 C1 B7 -147.5(6) . . . . ?
B10 B11 C1 B7 -102.9(7) . . . . ?
B12 B11 C1 B6 107.6(6) . . . . ?
B10 B11 C1 B6 44.6(5) . . . . ?
B7 B11 C1 B6 147.5(6) . . . . ?
B12 B11 C1 Se1 -160.3(5) . . . . ?
B6 B11 C1 Se1 92.1(5) . . . . ?
B10 B11 C1 Se1 136.6(5) . . . . ?
B7 B11 C1 Se1 -120.4(6) . . . . ?
B7 C1 C2 B4 1.0(8) . . . . ?
B6 C1 C2 B4 -109.9(5) . . . . ?
B11 C1 C2 B4 -70.7(6) . . . . ?
Se1 C1 C2 B4 154.5(4) . . . . ?
B7 C1 C2 B6 110.9(6) . . . . ?
B11 C1 C2 B6 39.2(5) . . . . ?
Se1 C1 C2 B6 -95.6(4) . . . . ?
B7 C1 C2 B5 73.9(7) . . . . ?
B6 C1 C2 B5 -37.1(5) . . . . ?
B11 C1 C2 B5 2.2(7) . . . . ?
Se1 C1 C2 B5 -132.6(4) . . . . ?
B7 C1 C2 Se2 -153.4(5) . . . . ?
B6 C1 C2 Se2 95.7(4) . . . . ?
B11 C1 C2 Se2 134.9(4) . . . . ?
Se1 C1 C2 Se2 0.1(5) . . . . ?
B9 B4 C2 C1 62.7(7) . . . . ?
B8 B4 C2 C1 2.8(7) . . . . ?
H111 B4 C2 C1 -38.2 . . . . ?
B5 B4 C2 C1 106.0(6) . . . . ?
B9 B4 C2 B6 -9.1(8) . . . . ?
B8 B4 C2 B6 -69.0(7) . . . . ?
H111 B4 C2 B6 -110.0 . . . . ?
B5 B4 C2 B6 34.2(6) . . . . ?
B9 B4 C2 B5 -43.3(6) . . . . ?
B8 B4 C2 B5 -103.2(6) . . . . ?
H111 B4 C2 B5 -144.2 . . . . ?
B9 B4 C2 Se2 -145.6(5) . . . . ?
B8 B4 C2 Se2 154.5(4) . . . . ?
H111 B4 C2 Se2 113.5 . . . . ?
B5 B4 C2 Se2 -102.3(5) . . . . ?
B11 B6 C2 C1 -36.8(5) . . . . ?
B10 B6 C2 C1 -98.2(5) . . . . ?
B5 B6 C2 C1 -141.6(5) . . . . ?
Ru2 B6 C2 C1 92.1(4) . . . . ?
C1 B6 C2 B4 106.4(7) . . . . ?
B11 B6 C2 B4 69.7(7) . . . . ?
B10 B6 C2 B4 8.2(8) . . . . ?
B5 B6 C2 B4 -35.2(6) . . . . ?
Ru2 B6 C2 B4 -161.5(5) . . . . ?
C1 B6 C2 B5 141.6(5) . . . . ?
B11 B6 C2 B5 104.8(5) . . . . ?
B10 B6 C2 B5 43.4(5) . . . . ?
Ru2 B6 C2 B5 -126.3(4) . . . . ?
C1 B6 C2 Se2 -110.0(4) . . . . ?
B11 B6 C2 Se2 -146.8(4) . . . . ?
B10 B6 C2 Se2 151.8(4) . . . . ?
B5 B6 C2 Se2 108.4(4) . . . . ?
Ru2 B6 C2 Se2 -17.9(4) . . . . ?
B9 B5 C2 C1 -66.6(6) . . . . ?
B10 B5 C2 C1 -6.5(7) . . . . ?
B6 B5 C2 C1 37.3(5) . . . . ?
B4 B5 C2 C1 -108.6(6) . . . . ?
B9 B5 C2 B4 42.0(6) . . . . ?
B10 B5 C2 B4 102.1(6) . . . . ?
B6 B5 C2 B4 146.0(6) . . . . ?
B9 B5 C2 B6 -104.0(6) . . . . ?
B10 B5 C2 B6 -43.9(5) . . . . ?
B4 B5 C2 B6 -146.0(6) . . . . ?
B9 B5 C2 Se2 160.0(5) . . . . ?
B10 B5 C2 Se2 -139.9(5) . . . . ?
B6 B5 C2 Se2 -96.0(5) . . . . ?
B4 B5 C2 Se2 118.0(6) . . . . ?
B13 B17 C3 C4 37.6(5) . . . . ?
B22 B17 C3 C4 -63.4(6) . . . . ?
B21 B17 C3 C4 -103.6(5) . . . . ?
B18 B17 C3 C4 -1.7(6) . . . . ?
B13 B17 C3 B21 141.2(6) . . . . ?
B22 B17 C3 B21 40.2(6) . . . . ?
B18 B17 C3 B21 101.9(6) . . . . ?
B13 B17 C3 B16 103.7(5) . . . . ?
B22 B17 C3 B16 2.7(7) . . . . ?
B21 B17 C3 B16 -37.4(6) . . . . ?
B18 B17 C3 B16 64.5(6) . . . . ?
B22 B17 C3 B13 -101.0(6) . . . . ?
B21 B17 C3 B13 -141.2(6) . . . . ?
B18 B17 C3 B13 -39.3(5) . . . . ?
B13 B17 C3 Se3 -114.1(5) . . . . ?
B22 B17 C3 Se3 144.9(5) . . . . ?
B21 B17 C3 Se3 104.7(6) . . . . ?
B18 B17 C3 Se3 -153.4(4) . . . . ?
B16 B21 C3 C4 -37.2(5) . . . . ?
B22 B21 C3 C4 65.0(6) . . . . ?
B17 B21 C3 C4 104.4(5) . . . . ?
B20 B21 C3 C4 1.6(7) . . . . ?
B16 B21 C3 B17 -141.6(6) . . . . ?
B22 B21 C3 B17 -39.4(5) . . . . ?
B20 B21 C3 B17 -102.8(6) . . . . ?
B22 B21 C3 B16 102.2(6) . . . . ?
B17 B21 C3 B16 141.6(6) . . . . ?
B20 B21 C3 B16 38.8(5) . . . . ?
B16 B21 C3 B13 -104.1(5) . . . . ?
B22 B21 C3 B13 -1.9(7) . . . . ?
B17 B21 C3 B13 37.5(5) . . . . ?
B20 B21 C3 B13 -65.2(6) . . . . ?
B16 B21 C3 Se3 97.8(5) . . . . ?
B22 B21 C3 Se3 -160.1(4) . . . . ?
B17 B21 C3 Se3 -120.6(5) . . . . ?
B20 B21 C3 Se3 136.6(5) . . . . ?
B15 B16 C3 C4 35.9(5) . . . . ?
B20 B16 C3 C4 99.5(6) . . . . ?
B21 B16 C3 C4 139.5(5) . . . . ?
C4 B16 C3 B17 -101.6(5) . . . . ?
B15 B16 C3 B17 -65.8(7) . . . . ?
B20 B16 C3 B17 -2.1(7) . . . . ?
B21 B16 C3 B17 37.8(6) . . . . ?
C4 B16 C3 B21 -139.5(5) . . . . ?
B15 B16 C3 B21 -103.6(6) . . . . ?
B20 B16 C3 B21 -40.0(6) . . . . ?
C4 B16 C3 B13 -32.9(5) . . . . ?
B15 B16 C3 B13 3.0(7) . . . . ?
B20 B16 C3 B13 66.7(7) . . . . ?
B21 B16 C3 B13 106.6(6) . . . . ?
C4 B16 C3 Se3 109.3(4) . . . . ?
B15 B16 C3 Se3 145.1(4) . . . . ?
B20 B16 C3 Se3 -151.2(5) . . . . ?
B21 B16 C3 Se3 -111.3(5) . . . . ?
B14 B13 C3 C4 -36.6(5) . . . . ?
B18 B13 C3 C4 -98.3(5) . . . . ?
B17 B13 C3 C4 -139.7(5) . . . . ?
B14 B13 C3 B17 103.1(6) . . . . ?
C4 B13 C3 B17 139.7(5) . . . . ?
B18 B13 C3 B17 41.4(5) . . . . ?
B14 B13 C3 B21 65.0(7) . . . . ?
C4 B13 C3 B21 101.6(5) . . . . ?
B18 B13 C3 B21 3.3(7) . . . . ?
B17 B13 C3 B21 -38.1(5) . . . . ?
B14 B13 C3 B16 -4.1(7) . . . . ?
C4 B13 C3 B16 32.5(5) . . . . ?
B18 B13 C3 B16 -65.7(6) . . . . ?
B17 B13 C3 B16 -107.1(5) . . . . ?
B14 B13 C3 Se3 -138.9(5) . . . . ?
C4 B13 C3 Se3 -102.3(5) . . . . ?
B18 B13 C3 Se3 159.5(4) . . . . ?
B17 B13 C3 Se3 118.0(5) . . . . ?
B19 B15 C4 C3 -63.0(6) . . . . ?
B16 B15 C4 C3 38.7(4) . . . . ?
B14 B15 C4 C3 -101.1(5) . . . . ?
B20 B15 C4 C3 0.1(6) . . . . ?
B19 B15 C4 B14 38.0(6) . . . . ?
B16 B15 C4 B14 139.8(6) . . . . ?
B20 B15 C4 B14 101.2(6) . . . . ?
B19 B15 C4 B16 -101.7(6) . . . . ?
B14 B15 C4 B16 -139.8(6) . . . . ?
B20 B15 C4 B16 -38.6(5) . . . . ?
B19 B15 C4 B13 2.7(8) . . . . ?
B16 B15 C4 B13 104.4(5) . . . . ?
B14 B15 C4 B13 -35.4(6) . . . . ?
B20 B15 C4 B13 65.8(7) . . . . ?
B19 B15 C4 Se4 142.4(5) . . . . ?
B16 B15 C4 Se4 -115.8(5) . . . . ?
B14 B15 C4 Se4 104.4(5) . . . . ?
B20 B15 C4 Se4 -154.4(5) . . . . ?
B17 C3 C4 B15 67.8(6) . . . . ?
B21 C3 C4 B15 -1.2(6) . . . . ?
B16 C3 C4 B15 -39.4(5) . . . . ?
B13 C3 C4 B15 105.8(5) . . . . ?
Se3 C3 C4 B15 -136.8(4) . . . . ?
B17 C3 C4 B14 -0.4(6) . . . . ?
B21 C3 C4 B14 -69.4(6) . . . . ?
B16 C3 C4 B14 -107.6(5) . . . . ?
B13 C3 C4 B14 37.6(5) . . . . ?
Se3 C3 C4 B14 154.9(4) . . . . ?
B17 C3 C4 B16 107.2(5) . . . . ?
B21 C3 C4 B16 38.2(5) . . . . ?
B13 C3 C4 B16 145.2(5) . . . . ?
Se3 C3 C4 B16 -97.5(4) . . . . ?
B17 C3 C4 B13 -38.0(5) . . . . ?
B21 C3 C4 B13 -107.0(6) . . . . ?
B16 C3 C4 B13 -145.2(5) . . . . ?
Se3 C3 C4 B13 117.4(5) . . . . ?
B17 C3 C4 Se4 -135.9(4) . . . . ?
B21 C3 C4 Se4 155.2(4) . . . . ?
B16 C3 C4 Se4 117.0(4) . . . . ?
B13 C3 C4 Se4 -97.8(5) . . . . ?
Se3 C3 C4 Se4 19.5(5) . . . . ?
B18 B14 C4 B15 -101.9(6) . . . . ?
B13 B14 C4 B15 -142.2(6) . . . . ?
B19 B14 C4 B15 -37.3(6) . . . . ?
B18 B14 C4 C3 2.5(6) . . . . ?
B13 B14 C4 C3 -37.8(5) . . . . ?
B19 B14 C4 C3 67.1(6) . . . . ?
B15 B14 C4 C3 104.4(5) . . . . ?
B18 B14 C4 B16 -63.1(6) . . . . ?
B13 B14 C4 B16 -103.4(5) . . . . ?
B19 B14 C4 B16 1.4(7) . . . . ?
B15 B14 C4 B16 38.8(5) . . . . ?
B18 B14 C4 B13 40.3(5) . . . . ?
B19 B14 C4 B13 104.8(7) . . . . ?
B15 B14 C4 B13 142.2(6) . . . . ?
B18 B14 C4 Se4 139.5(4) . . . . ?
B13 B14 C4 Se4 99.2(5) . . . . ?
B19 B14 C4 Se4 -155.9(4) . . . . ?
B15 B14 C4 Se4 -118.6(5) . . . . ?
C3 B16 C4 B15 137.9(5) . . . . ?
B20 B16 C4 B15 38.7(5) . . . . ?
B21 B16 C4 B15 102.7(6) . . . . ?
B15 B16 C4 C3 -137.9(5) . . . . ?
B20 B16 C4 C3 -99.2(5) . . . . ?
B21 B16 C4 C3 -35.2(5) . . . . ?
C3 B16 C4 B14 98.6(5) . . . . ?
B15 B16 C4 B14 -39.3(5) . . . . ?
B20 B16 C4 B14 -0.6(7) . . . . ?
B21 B16 C4 B14 63.4(7) . . . . ?
C3 B16 C4 B13 32.6(5) . . . . ?
B15 B16 C4 B13 -105.3(6) . . . . ?
B20 B16 C4 B13 -66.7(6) . . . . ?
B21 B16 C4 B13 -2.6(7) . . . . ?
C3 B16 C4 Se4 -106.6(5) . . . . ?
B15 B16 C4 Se4 115.4(6) . . . . ?
B20 B16 C4 Se4 154.1(4) . . . . ?
B21 B16 C4 Se4 -141.8(5) . . . . ?
C3 B13 C4 B15 -101.3(5) . . . . ?
B14 B13 C4 B15 36.8(6) . . . . ?
B18 B13 C4 B15 -1.8(7) . . . . ?
B17 B13 C4 B15 -66.3(7) . . . . ?
B14 B13 C4 C3 138.1(5) . . . . ?
B18 B13 C4 C3 99.5(6) . . . . ?
B17 B13 C4 C3 35.0(5) . . . . ?
C3 B13 C4 B14 -138.1(5) . . . . ?
B18 B13 C4 B14 -38.6(5) . . . . ?
B17 B13 C4 B14 -103.2(6) . . . . ?
C3 B13 C4 B16 -32.7(5) . . . . ?
B14 B13 C4 B16 105.4(6) . . . . ?
B18 B13 C4 B16 66.8(7) . . . . ?
B17 B13 C4 B16 2.2(7) . . . . ?
C3 B13 C4 Se4 112.8(4) . . . . ?
B14 B13 C4 Se4 -109.1(5) . . . . ?
B18 B13 C4 Se4 -147.7(5) . . . . ?
B17 B13 C4 Se4 147.8(4) . . . . ?
B26 B31 C5 C6 -35.8(5) . . . . ?
B30 B31 C5 C6 5.4(7) . . . . ?
B32 B31 C5 C6 67.4(6) . . . . ?
B27 B31 C5 C6 104.1(6) . . . . ?
B26 B31 C5 B27 -139.9(6) . . . . ?
B30 B31 C5 B27 -98.7(7) . . . . ?
B32 B31 C5 B27 -36.7(5) . . . . ?
B26 B31 C5 B23 -100.7(6) . . . . ?
B30 B31 C5 B23 -59.5(7) . . . . ?
B32 B31 C5 B23 2.5(7) . . . . ?
B27 B31 C5 B23 39.2(5) . . . . ?
B30 B31 C5 B26 41.2(5) . . . . ?
B32 B31 C5 B26 103.2(6) . . . . ?
B27 B31 C5 B26 139.9(6) . . . . ?
B26 B31 C5 Se5 103.0(5) . . . . ?
B30 B31 C5 Se5 144.2(5) . . . . ?
B32 B31 C5 Se5 -153.8(4) . . . . ?
B27 B31 C5 Se5 -117.1(5) . . . . ?
B32 B27 C5 C6 -63.0(7) . . . . ?
B28 B27 C5 C6 -0.6(7) . . . . ?
B23 B27 C5 C6 38.4(5) . . . . ?
B31 B27 C5 C6 -101.5(6) . . . . ?
B32 B27 C5 B31 38.6(6) . . . . ?
B28 B27 C5 B31 101.0(6) . . . . ?
B23 B27 C5 B31 139.9(6) . . . . ?
B32 B27 C5 B23 -101.4(7) . . . . ?
B28 B27 C5 B23 -39.0(5) . . . . ?
B31 B27 C5 B23 -139.9(6) . . . . ?
B32 B27 C5 B26 1.7(8) . . . . ?
B28 B27 C5 B26 64.1(7) . . . . ?
B23 B27 C5 B26 103.1(5) . . . . ?
B31 B27 C5 B26 -36.9(5) . . . . ?
B32 B27 C5 Se5 146.0(6) . . . . ?
B28 B27 C5 Se5 -151.6(5) . . . . ?
B23 B27 C5 Se5 -112.7(6) . . . . ?
B31 B27 C5 Se5 107.4(6) . . . . ?
B24 B23 C5 C6 -37.2(5) . . . . ?
B27 B23 C5 C6 -137.8(5) . . . . ?
B28 B23 C5 C6 -100.1(5) . . . . ?
C6 B23 C5 B31 98.0(5) . . . . ?
B24 B23 C5 B31 60.8(6) . . . . ?
B27 B23 C5 B31 -39.8(5) . . . . ?
B28 B23 C5 B31 -2.1(7) . . . . ?
C6 B23 C5 B27 137.8(5) . . . . ?
B24 B23 C5 B27 100.5(6) . . . . ?
B28 B23 C5 B27 37.7(5) . . . . ?
C6 B23 C5 B26 32.8(4) . . . . ?
B24 B23 C5 B26 -4.4(6) . . . . ?
B27 B23 C5 B26 -104.9(6) . . . . ?
B28 B23 C5 B26 -67.3(6) . . . . ?
C6 B23 C5 Se5 -107.0(5) . . . . ?
B24 B23 C5 Se5 -144.3(4) . . . . ?
B27 B23 C5 Se5 115.2(5) . . . . ?
B28 B23 C5 Se5 152.9(4) . . . . ?
B31 B26 C5 C6 140.1(6) . . . . ?
B30 B26 C5 C6 98.0(5) . . . . ?
B25 B26 C5 C6 35.3(4) . . . . ?
C6 B26 C5 B31 -140.1(6) . . . . ?
B30 B26 C5 B31 -42.1(6) . . . . ?
B25 B26 C5 B31 -104.8(6) . . . . ?
C6 B26 C5 B27 -101.2(6) . . . . ?
B31 B26 C5 B27 38.9(6) . . . . ?
B30 B26 C5 B27 -3.3(7) . . . . ?
B25 B26 C5 B27 -65.9(7) . . . . ?
C6 B26 C5 B23 -32.9(5) . . . . ?
B31 B26 C5 B23 107.2(6) . . . . ?
B30 B26 C5 B23 65.1(6) . . . . ?
B25 B26 C5 B23 2.4(6) . . . . ?
C6 B26 C5 Se5 110.6(5) . . . . ?
B31 B26 C5 Se5 -109.3(5) . . . . ?
B30 B26 C5 Se5 -151.4(4) . . . . ?
B25 B26 C5 Se5 145.9(4) . . . . ?
B31 C5 C6 B26 35.7(5) . . . . ?
B27 C5 C6 B26 104.5(6) . . . . ?
B23 C5 C6 B26 144.2(5) . . . . ?
Se5 C5 C6 B26 -102.6(5) . . . . ?
B31 C5 C6 B23 -108.5(6) . . . . ?
B27 C5 C6 B23 -39.7(5) . . . . ?
B26 C5 C6 B23 -144.2(5) . . . . ?
Se5 C5 C6 B23 113.2(5) . . . . ?
B31 C5 C6 B24 -68.8(6) . . . . ?
B27 C5 C6 B24 0.0(7) . . . . ?
B23 C5 C6 B24 39.7(5) . . . . ?
B26 C5 C6 B24 -104.5(5) . . . . ?
Se5 C5 C6 B24 152.9(4) . . . . ?
B31 C5 C6 B25 -2.9(7) . . . . ?
B27 C5 C6 B25 66.0(6) . . . . ?
B23 C5 C6 B25 105.6(5) . . . . ?
B26 C5 C6 B25 -38.6(5) . . . . ?
Se5 C5 C6 B25 -141.2(4) . . . . ?
B31 C5 C6 Se6 150.4(5) . . . . ?
B27 C5 C6 Se6 -140.7(5) . . . . ?
B23 C5 C6 Se6 -101.1(5) . . . . ?
B26 C5 C6 Se6 114.7(5) . . . . ?
Se5 C5 C6 Se6 12.1(6) . . . . ?
B31 B26 C6 C5 -34.8(5) . . . . ?
B30 B26 C6 C5 -99.7(5) . . . . ?
B25 B26 C6 C5 -140.1(5) . . . . ?
B31 B26 C6 B23 0.1(7) . . . . ?
C5 B26 C6 B23 35.0(5) . . . . ?
B30 B26 C6 B23 -64.7(6) . . . . ?
B25 B26 C6 B23 -105.1(5) . . . . ?
B31 B26 C6 B24 68.3(6) . . . . ?
C5 B26 C6 B24 103.2(5) . . . . ?
B30 B26 C6 B24 3.5(6) . . . . ?
B25 B26 C6 B24 -36.9(5) . . . . ?
B31 B26 C6 B25 105.2(6) . . . . ?
C5 B26 C6 B25 140.1(5) . . . . ?
B30 B26 C6 B25 40.4(5) . . . . ?
B31 B26 C6 Se6 -142.7(5) . . . . ?
C5 B26 C6 Se6 -107.8(5) . . . . ?
B30 B26 C6 Se6 152.5(4) . . . . ?
B25 B26 C6 Se6 112.1(5) . . . . ?
B24 B23 C6 C5 137.5(5) . . . . ?
B27 B23 C6 C5 35.8(5) . . . . ?
B28 B23 C6 C5 97.2(6) . . . . ?
C5 B23 C6 B26 -35.1(5) . . . . ?
B24 B23 C6 B26 102.5(6) . . . . ?
B27 B23 C6 B26 0.7(7) . . . . ?
B28 B23 C6 B26 62.1(7) . . . . ?
C5 B23 C6 B24 -137.5(5) . . . . ?
B27 B23 C6 B24 -101.8(6) . . . . ?
B28 B23 C6 B24 -40.4(5) . . . . ?
C5 B23 C6 B25 -105.1(6) . . . . ?
B24 B23 C6 B25 32.5(5) . . . . ?
B27 B23 C6 B25 -69.3(7) . . . . ?
B28 B23 C6 B25 -7.9(7) . . . . ?
C5 B23 C6 Se6 111.9(4) . . . . ?
B24 B23 C6 Se6 -110.6(5) . . . . ?
B27 B23 C6 Se6 147.7(4) . . . . ?
B28 B23 C6 Se6 -151.0(5) . . . . ?
B29 B24 C6 C5 63.5(7) . . . . ?
B25 B24 C6 C5 105.8(6) . . . . ?
B23 B24 C6 C5 -39.9(5) . . . . ?
B28 B24 C6 C5 0.5(7) . . . . ?
B29 B24 C6 B26 -4.4(7) . . . . ?
B25 B24 C6 B26 37.9(5) . . . . ?
B23 B24 C6 B26 -107.8(5) . . . . ?
B28 B24 C6 B26 -67.4(6) . . . . ?
B29 B24 C6 B23 103.4(6) . . . . ?
B25 B24 C6 B23 145.7(6) . . . . ?
B28 B24 C6 B23 40.4(5) . . . . ?
B29 B24 C6 B25 -42.3(5) . . . . ?
B23 B24 C6 B25 -145.7(6) . . . . ?
B28 B24 C6 B25 -105.3(6) . . . . ?
B29 B24 C6 Se6 -155.3(5) . . . . ?
B25 B24 C6 Se6 -113.0(5) . . . . ?
B23 B24 C6 Se6 101.3(5) . . . . ?
B28 B24 C6 Se6 141.8(5) . . . . ?
B24 B25 C6 C5 -101.8(6) . . . . ?
B30 B25 C6 C5 -0.9(7) . . . . ?
B29 B25 C6 C5 -62.2(6) . . . . ?
B26 B25 C6 C5 38.4(5) . . . . ?
B24 B25 C6 B26 -140.3(5) . . . . ?
B30 B25 C6 B26 -39.4(5) . . . . ?
B29 B25 C6 B26 -100.6(6) . . . . ?
B24 B25 C6 B23 -32.9(6) . . . . ?
B30 B25 C6 B23 67.9(6) . . . . ?
B29 B25 C6 B23 6.7(7) . . . . ?
B26 B25 C6 B23 107.3(6) . . . . ?
B30 B25 C6 B24 100.9(6) . . . . ?
B29 B25 C6 B24 39.6(5) . . . . ?
B26 B25 C6 B24 140.3(5) . . . . ?
B24 B25 C6 Se6 105.9(5) . . . . ?
B30 B25 C6 Se6 -153.2(4) . . . . ?
B29 B25 C6 Se6 145.5(5) . . . . ?
B26 B25 C6 Se6 -113.9(5) . . . . ?
B33 B37 C7 C8 40.4(5) . . . . ?
B38 B37 C7 C8 -1.9(7) . . . . ?
B41 B37 C7 C8 -101.5(5) . . . . ?
B42 B37 C7 C8 -64.0(6) . . . . ?
B33 B37 C7 B36 105.0(6) . . . . ?
B38 B37 C7 B36 62.6(7) . . . . ?
B41 B37 C7 B36 -36.9(5) . . . . ?
B42 B37 C7 B36 0.6(7) . . . . ?
B33 B37 C7 B41 141.9(6) . . . . ?
B38 B37 C7 B41 99.6(6) . . . . ?
B42 B37 C7 B41 37.5(5) . . . . ?
B38 B37 C7 B33 -42.3(6) . . . . ?
B41 B37 C7 B33 -141.9(6) . . . . ?
B42 B37 C7 B33 -104.4(6) . . . . ?
B33 B37 C7 Se7 -105.6(5) . . . . ?
B38 B37 C7 Se7 -147.9(5) . . . . ?
B41 B37 C7 Se7 112.5(5) . . . . ?
B42 B37 C7 Se7 150.0(5) . . . . ?
B41 B36 C7 C8 137.0(5) . . . . ?
B40 B36 C7 C8 98.5(5) . . . . ?
B35 B36 C7 C8 34.6(4) . . . . ?
C8 B36 C7 B37 -99.0(5) . . . . ?
B41 B36 C7 B37 38.0(5) . . . . ?
B40 B36 C7 B37 -0.5(7) . . . . ?
B35 B36 C7 B37 -64.4(6) . . . . ?
C8 B36 C7 B41 -137.0(5) . . . . ?
B40 B36 C7 B41 -38.5(5) . . . . ?
B35 B36 C7 B41 -102.4(5) . . . . ?
C8 B36 C7 B33 -32.4(5) . . . . ?
B41 B36 C7 B33 104.6(5) . . . . ?
B40 B36 C7 B33 66.1(6) . . . . ?
B35 B36 C7 B33 2.2(6) . . . . ?
C8 B36 C7 Se7 111.5(4) . . . . ?
B41 B36 C7 Se7 -111.5(5) . . . . ?
B40 B36 C7 Se7 -150.0(4) . . . . ?
B35 B36 C7 Se7 146.1(4) . . . . ?
B36 B41 C7 C8 -38.4(5) . . . . ?
B40 B41 C7 C8 -0.9(6) . . . . ?
B42 B41 C7 C8 63.1(6) . . . . ?
B37 B41 C7 C8 102.4(5) . . . . ?
B36 B41 C7 B37 -140.9(6) . . . . ?
B40 B41 C7 B37 -103.3(6) . . . . ?
B42 B41 C7 B37 -39.3(6) . . . . ?
B40 B41 C7 B36 37.5(5) . . . . ?
B42 B41 C7 B36 101.6(6) . . . . ?
B37 B41 C7 B36 140.9(6) . . . . ?
B36 B41 C7 B33 -105.0(6) . . . . ?
B40 B41 C7 B33 -67.5(6) . . . . ?
B42 B41 C7 B33 -3.4(7) . . . . ?
B37 B41 C7 B33 35.9(6) . . . . ?
B36 B41 C7 Se7 108.8(5) . . . . ?
B40 B41 C7 Se7 146.4(4) . . . . ?
B42 B41 C7 Se7 -149.6(5) . . . . ?
B37 B41 C7 Se7 -110.3(6) . . . . ?
B37 B33 C7 C8 -136.0(5) . . . . ?
B34 B33 C7 C8 -34.5(4) . . . . ?
B38 B33 C7 C8 -95.3(5) . . . . ?
B34 B33 C7 B37 101.4(6) . . . . ?
C8 B33 C7 B37 136.0(5) . . . . ?
B38 B33 C7 B37 40.7(5) . . . . ?
B37 B33 C7 B36 -104.3(5) . . . . ?
B34 B33 C7 B36 -2.9(6) . . . . ?
C8 B33 C7 B36 31.7(4) . . . . ?
B38 B33 C7 B36 -63.6(6) . . . . ?
B37 B33 C7 B41 -37.1(6) . . . . ?
B34 B33 C7 B41 64.3(6) . . . . ?
C8 B33 C7 B41 98.9(5) . . . . ?
B38 B33 C7 B41 3.6(7) . . . . ?
B37 B33 C7 Se7 110.7(5) . . . . ?
B34 B33 C7 Se7 -147.9(4) . . . . ?
C8 B33 C7 Se7 -113.3(4) . . . . ?
B38 B33 C7 Se7 151.4(4) . . . . ?
B36 B35 C8 C7 38.0(5) . . . . ?
B40 B35 C8 C7 1.2(7) . . . . ?
B39 B35 C8 C7 -64.0(6) . . . . ?
B34 B35 C8 C7 -103.3(5) . . . . ?
B40 B35 C8 B36 -36.7(5) . . . . ?
B39 B35 C8 B36 -102.0(5) . . . . ?
B34 B35 C8 B36 -141.3(5) . . . . ?
B36 B35 C8 B34 141.3(5) . . . . ?
B40 B35 C8 B34 104.5(6) . . . . ?
B39 B35 C8 B34 39.2(5) . . . . ?
B36 B35 C8 B33 106.5(6) . . . . ?
B40 B35 C8 B33 69.8(6) . . . . ?
B39 B35 C8 B33 4.5(7) . . . . ?
B34 B35 C8 B33 -34.7(5) . . . . ?
B36 B35 C8 Se8 -102.1(5) . . . . ?
B40 B35 C8 Se8 -138.9(4) . . . . ?
B39 B35 C8 Se8 155.8(4) . . . . ?
B34 B35 C8 Se8 116.6(5) . . . . ?
B37 C7 C8 B35 67.4(6) . . . . ?
B36 C7 C8 B35 -39.1(5) . . . . ?
B41 C7 C8 B35 -0.2(6) . . . . ?
B33 C7 C8 B35 107.1(5) . . . . ?
Se7 C7 C8 B35 -147.3(4) . . . . ?
B37 C7 C8 B36 106.5(5) . . . . ?
B41 C7 C8 B36 38.9(5) . . . . ?
B33 C7 C8 B36 146.2(5) . . . . ?
Se7 C7 C8 B36 -108.2(5) . . . . ?
B37 C7 C8 B34 -3.0(7) . . . . ?
B36 C7 C8 B34 -109.5(5) . . . . ?
B41 C7 C8 B34 -70.7(6) . . . . ?
B33 C7 C8 B34 36.7(5) . . . . ?
Se7 C7 C8 B34 142.2(4) . . . . ?
B37 C7 C8 B33 -39.7(5) . . . . ?
B36 C7 C8 B33 -146.2(5) . . . . ?
B41 C7 C8 B33 -107.4(5) . . . . ?
Se7 C7 C8 B33 105.5(5) . . . . ?
B37 C7 C8 Se8 -152.6(4) . . . . ?
B36 C7 C8 Se8 100.9(5) . . . . ?
B41 C7 C8 Se8 139.8(4) . . . . ?
B33 C7 C8 Se8 -112.8(5) . . . . ?
Se7 C7 C8 Se8 -7.3(6) . . . . ?
C7 B36 C8 B35 139.4(5) . . . . ?
B41 B36 C8 B35 101.6(6) . . . . ?
B40 B36 C8 B35 37.6(5) . . . . ?
B41 B36 C8 C7 -37.8(4) . . . . ?
B40 B36 C8 C7 -101.8(5) . . . . ?
B35 B36 C8 C7 -139.4(5) . . . . ?
C7 B36 C8 B34 100.1(6) . . . . ?
B41 B36 C8 B34 62.3(7) . . . . ?
B40 B36 C8 B34 -1.6(8) . . . . ?
B35 B36 C8 B34 -39.2(6) . . . . ?
C7 B36 C8 B33 32.7(5) . . . . ?
B41 B36 C8 B33 -5.0(7) . . . . ?
B40 B36 C8 B33 -69.0(7) . . . . ?
B35 B36 C8 B33 -106.6(6) . . . . ?
C7 B36 C8 Se8 -110.1(4) . . . . ?
B41 B36 C8 Se8 -147.9(4) . . . . ?
B40 B36 C8 Se8 148.2(5) . . . . ?
B35 B36 C8 Se8 110.6(5) . . . . ?
B38 B34 C8 B35 -99.0(6) . . . . ?
B33 B34 C8 B35 -143.3(5) . . . . ?
B39 B34 C8 B35 -38.3(5) . . . . ?
B38 B34 C8 C7 6.7(7) . . . . ?
B33 B34 C8 C7 -37.6(5) . . . . ?
B39 B34 C8 C7 67.4(6) . . . . ?
B35 B34 C8 C7 105.7(5) . . . . ?
B38 B34 C8 B36 -60.2(7) . . . . ?
B33 B34 C8 B36 -104.6(6) . . . . ?
B39 B34 C8 B36 0.5(8) . . . . ?
B35 B34 C8 B36 38.8(5) . . . . ?
B38 B34 C8 B33 44.3(5) . . . . ?
B39 B34 C8 B33 105.1(6) . . . . ?
B35 B34 C8 B33 143.3(5) . . . . ?
B38 B34 C8 Se8 153.9(5) . . . . ?
B33 B34 C8 Se8 109.6(5) . . . . ?
B39 B34 C8 Se8 -145.3(5) . . . . ?
B35 B34 C8 Se8 -107.1(6) . . . . ?
B37 B33 C8 B35 -66.9(6) . . . . ?
B34 B33 C8 B35 36.5(5) . . . . ?
B38 B33 C8 B35 -5.6(7) . . . . ?
C7 B33 C8 B35 -103.3(5) . . . . ?
B37 B33 C8 C7 36.4(4) . . . . ?
B34 B33 C8 C7 139.8(5) . . . . ?
B38 B33 C8 C7 97.6(5) . . . . ?
B37 B33 C8 B36 4.0(7) . . . . ?
B34 B33 C8 B36 107.5(6) . . . . ?
B38 B33 C8 B36 65.3(6) . . . . ?
C7 B33 C8 B36 -32.3(5) . . . . ?
B37 B33 C8 B34 -103.4(5) . . . . ?
B38 B33 C8 B34 -42.2(5) . . . . ?
C7 B33 C8 B34 -139.8(5) . . . . ?
B37 B33 C8 Se8 143.0(4) . . . . ?
B34 B33 C8 Se8 -113.5(5) . . . . ?
B38 B33 C8 Se8 -155.7(4) . . . . ?
C7 B33 C8 Se8 106.7(5) . . . . ?
C14 C9 C10 C11 -0.1(9) . . . . ?
C18 C9 C10 C11 -179.2(6) . . . . ?
Ru1 C9 C10 C11 -54.4(5) . . . . ?
C14 C9 C10 Ru1 54.4(5) . . . . ?
C18 C9 C10 Ru1 -124.8(6) . . . . ?
C9 C10 C11 C12 -1.5(9) . . . . ?
Ru1 C10 C11 C12 -56.6(6) . . . . ?
C9 C10 C11 Ru1 55.0(5) . . . . ?
C10 C11 C12 C13 3.9(10) . . . . ?
Ru1 C11 C12 C13 -51.9(6) . . . . ?
C10 C11 C12 C15 -175.2(6) . . . . ?
Ru1 C11 C12 C15 129.1(6) . . . . ?
C10 C11 C12 Ru1 55.8(6) . . . . ?
C11 C12 C13 C14 -4.5(10) . . . . ?
C15 C12 C13 C14 174.6(6) . . . . ?
Ru1 C12 C13 C14 -56.7(5) . . . . ?
C11 C12 C13 Ru1 52.2(6) . . . . ?
C15 C12 C13 Ru1 -128.7(6) . . . . ?
C12 C13 C14 C9 3.0(10) . . . . ?
Ru1 C13 C14 C9 -54.3(6) . . . . ?
C12 C13 C14 Ru1 57.3(5) . . . . ?
C10 C9 C14 C13 -0.9(10) . . . . ?
C18 C9 C14 C13 178.2(7) . . . . ?
Ru1 C9 C14 C13 53.8(6) . . . . ?
C10 C9 C14 Ru1 -54.7(5) . . . . ?
C18 C9 C14 Ru1 124.4(7) . . . . ?
C11 C12 C15 C16 -153.7(6) . . . . ?
C13 C12 C15 C16 27.2(9) . . . . ?
Ru1 C12 C15 C16 -62.8(8) . . . . ?
C11 C12 C15 C17 84.6(8) . . . . ?
C13 C12 C15 C17 -94.5(7) . . . . ?
Ru1 C12 C15 C17 175.5(5) . . . . ?
C24 C19 C20 C21 0.7(9) . . . . ?
C28 C19 C20 C21 -175.9(6) . . . . ?
Ru4 C19 C20 C21 -54.1(5) . . . . ?
C24 C19 C20 Ru4 54.8(5) . . . . ?
C28 C19 C20 Ru4 -121.8(5) . . . . ?
C19 C20 C21 C22 1.3(10) . . . . ?
Ru4 C20 C21 C22 -53.6(6) . . . . ?
C19 C20 C21 Ru4 54.9(5) . . . . ?
C20 C21 C22 C23 -0.8(10) . . . . ?
Ru4 C21 C22 C23 -54.2(5) . . . . ?
C20 C21 C22 C25 -176.1(6) . . . . ?
Ru4 C21 C22 C25 130.5(6) . . . . ?
C20 C21 C22 Ru4 53.4(6) . . . . ?
C21 C22 C23 C24 -1.6(9) . . . . ?
C25 C22 C23 C24 173.7(6) . . . . ?
Ru4 C22 C23 C24 -56.3(5) . . . . ?
C21 C22 C23 Ru4 54.7(6) . . . . ?
C25 C22 C23 Ru4 -129.9(6) . . . . ?
C20 C19 C24 C23 -3.1(8) . . . . ?
C28 C19 C24 C23 173.3(5) . . . . ?
Ru4 C19 C24 C23 51.1(5) . . . . ?
C20 C19 C24 Ru4 -54.2(5) . . . . ?
C28 C19 C24 Ru4 122.2(6) . . . . ?
C22 C23 C24 C19 3.7(9) . . . . ?
Ru4 C23 C24 C19 -52.5(5) . . . . ?
C22 C23 C24 Ru4 56.2(5) . . . . ?
C21 C22 C25 C27 -138.9(7) . . . . ?
C23 C22 C25 C27 45.9(8) . . . . ?
Ru4 C22 C25 C27 -45.2(9) . . . . ?
C21 C22 C25 C26 -10.5(10) . . . . ?
C23 C22 C25 C26 174.3(6) . . . . ?
Ru4 C22 C25 C26 83.2(9) . . . . ?
Ru3 O1 Ru4 C23 -122.3(3) . . . . ?
Ru3 O1 Ru4 C21 124.3(3) . . . . ?
Ru3 O1 Ru4 C20 146.2(2) . . . . ?
Ru3 O1 Ru4 C22 169.0(15) . . . . ?
Ru3 O1 Ru4 C24 -145.2(2) . . . . ?
Ru3 O1 Ru4 C19 -178.9(2) . . . . ?
Ru3 O1 Ru4 Se8 -37.74(14) . . . . ?
Ru3 O1 Ru4 Se6 40.77(14) . . . . ?
C22 C23 Ru4 O1 -167.6(4) . . . . ?
C24 C23 Ru4 O1 -36.9(5) . . . . ?
C22 C23 Ru4 C21 -29.7(5) . . . . ?
C24 C23 Ru4 C21 100.9(4) . . . . ?
C22 C23 Ru4 C20 -66.6(5) . . . . ?
C24 C23 Ru4 C20 64.1(4) . . . . ?
C24 C23 Ru4 C22 130.7(6) . . . . ?
C22 C23 Ru4 C24 -130.7(6) . . . . ?
C22 C23 Ru4 C19 -103.6(5) . . . . ?
C24 C23 Ru4 C19 27.0(4) . . . . ?
C22 C23 Ru4 Se8 113.7(4) . . . . ?
C24 C23 Ru4 Se8 -115.6(3) . . . . ?
C22 C23 Ru4 Se6 38.4(6) . . . . ?
C24 C23 Ru4 Se6 169.1(3) . . . . ?
C22 C21 Ru4 O1 170.4(4) . . . . ?
C20 C21 Ru4 O1 36.5(6) . . . . ?
C22 C21 Ru4 C23 30.4(4) . . . . ?
C20 C21 Ru4 C23 -103.6(5) . . . . ?
C22 C21 Ru4 C20 134.0(6) . . . . ?
C20 C21 Ru4 C22 -134.0(6) . . . . ?
C22 C21 Ru4 C24 68.9(4) . . . . ?
C20 C21 Ru4 C24 -65.0(4) . . . . ?
C22 C21 Ru4 C19 105.5(5) . . . . ?
C20 C21 Ru4 C19 -28.5(4) . . . . ?
C22 C21 Ru4 Se8 -37.8(6) . . . . ?
C20 C21 Ru4 Se8 -171.8(3) . . . . ?
C22 C21 Ru4 Se6 -112.3(4) . . . . ?
C20 C21 Ru4 Se6 113.8(4) . . . . ?
C21 C20 Ru4 O1 -155.6(4) . . . . ?
C19 C20 Ru4 O1 71.3(4) . . . . ?
C21 C20 Ru4 C23 65.2(4) . . . . ?
C19 C20 Ru4 C23 -67.9(4) . . . . ?
C19 C20 Ru4 C21 -133.1(6) . . . . ?
C21 C20 Ru4 C22 27.8(4) . . . . ?
C19 C20 Ru4 C22 -105.3(4) . . . . ?
C21 C20 Ru4 C24 103.1(4) . . . . ?
C19 C20 Ru4 C24 -30.0(4) . . . . ?
C21 C20 Ru4 C19 133.1(6) . . . . ?
C21 C20 Ru4 Se8 69(2) . . . . ?
C19 C20 Ru4 Se8 -64.5(19) . . . . ?
C21 C20 Ru4 Se6 -73.4(4) . . . . ?
C19 C20 Ru4 Se6 153.5(3) . . . . ?
C21 C22 Ru4 O1 -52.1(17) . . . . ?
C23 C22 Ru4 O1 78.4(17) . . . . ?
C25 C22 Ru4 O1 -168.0(13) . . . . ?
C21 C22 Ru4 C23 -130.5(7) . . . . ?
C25 C22 Ru4 C23 113.5(9) . . . . ?
C23 C22 Ru4 C21 130.5(7) . . . . ?
C25 C22 Ru4 C21 -115.9(9) . . . . ?
C21 C22 Ru4 C20 -28.2(4) . . . . ?
C23 C22 Ru4 C20 102.3(5) . . . . ?
C25 C22 Ru4 C20 -144.1(8) . . . . ?
C21 C22 Ru4 C24 -100.0(5) . . . . ?
C23 C22 Ru4 C24 30.5(4) . . . . ?
C25 C22 Ru4 C24 144.1(8) . . . . ?
C21 C22 Ru4 C19 -64.4(4) . . . . ?
C23 C22 Ru4 C19 66.1(4) . . . . ?
C25 C22 Ru4 C19 179.7(7) . . . . ?
C21 C22 Ru4 Se8 155.6(4) . . . . ?
C23 C22 Ru4 Se8 -73.8(4) . . . . ?
C25 C22 Ru4 Se8 39.7(7) . . . . ?
C21 C22 Ru4 Se6 74.5(4) . . . . ?
C23 C22 Ru4 Se6 -155.0(4) . . . . ?
C25 C22 Ru4 Se6 -41.4(7) . . . . ?
C19 C24 Ru4 O1 -69.0(4) . . . . ?
C23 C24 Ru4 O1 156.3(4) . . . . ?
C19 C24 Ru4 C23 134.7(6) . . . . ?
C19 C24 Ru4 C21 67.7(4) . . . . ?
C23 C24 Ru4 C21 -67.0(4) . . . . ?
C19 C24 Ru4 C20 30.6(4) . . . . ?
C23 C24 Ru4 C20 -104.2(4) . . . . ?
C19 C24 Ru4 C22 104.8(4) . . . . ?
C23 C24 Ru4 C22 -30.0(4) . . . . ?
C23 C24 Ru4 C19 -134.7(6) . . . . ?
C19 C24 Ru4 Se8 -152.8(3) . . . . ?
C23 C24 Ru4 Se8 72.5(4) . . . . ?
C19 C24 Ru4 Se6 58.4(15) . . . . ?
C23 C24 Ru4 Se6 -76.4(15) . . . . ?
C24 C19 Ru4 O1 116.4(4) . . . . ?
C20 C19 Ru4 O1 -113.8(4) . . . . ?
C28 C19 Ru4 O1 -0.6(6) . . . . ?
C24 C19 Ru4 C23 -28.4(4) . . . . ?
C20 C19 Ru4 C23 101.5(4) . . . . ?
C28 C19 Ru4 C23 -145.3(7) . . . . ?
C24 C19 Ru4 C21 -101.2(4) . . . . ?
C20 C19 Ru4 C21 28.7(4) . . . . ?
C28 C19 Ru4 C21 141.9(7) . . . . ?
C24 C19 Ru4 C20 -129.9(5) . . . . ?
C28 C19 Ru4 C20 113.2(7) . . . . ?
C24 C19 Ru4 C22 -65.4(4) . . . . ?
C20 C19 Ru4 C22 64.5(4) . . . . ?
C28 C19 Ru4 C22 177.7(6) . . . . ?
C20 C19 Ru4 C24 129.9(5) . . . . ?
C28 C19 Ru4 C24 -116.9(8) . . . . ?
C24 C19 Ru4 Se8 42.2(5) . . . . ?
C20 C19 Ru4 Se8 172.1(3) . . . . ?
C28 C19 Ru4 Se8 -74.7(7) . . . . ?
C24 C19 Ru4 Se6 -170.5(3) . . . . ?
C20 C19 Ru4 Se6 -40.6(5) . . . . ?
C28 C19 Ru4 Se6 72.6(7) . . . . ?
C2 C1 Se1 Ru1 -36.4(4) . . . . ?
B7 C1 Se1 Ru1 112.7(6) . . . . ?
B6 C1 Se1 Ru1 -105.0(4) . . . . ?
B11 C1 Se1 Ru1 -168.6(4) . . . . ?
C2 C1 Se1 Ru2 48.5(4) . . . . ?
B7 C1 Se1 Ru2 -162.4(6) . . . . ?
B6 C1 Se1 Ru2 -20.1(4) . . . . ?
B11 C1 Se1 Ru2 -83.8(4) . . . . ?
C1 C2 Se2 Ru1 35.8(4) . . . . ?
B4 C2 Se2 Ru1 -116.3(5) . . . . ?
B6 C2 Se2 Ru1 102.9(4) . . . . ?
B5 C2 Se2 Ru1 169.0(4) . . . . ?
C1 C2 Se2 Ru2 -49.0(4) . . . . ?
B4 C2 Se2 Ru2 158.9(5) . . . . ?
B6 C2 Se2 Ru2 18.0(4) . . . . ?
B5 C2 Se2 Ru2 84.1(4) . . . . ?
C13 C14 Ru1 C11 -67.3(5) . . . . ?
C9 C14 Ru1 C11 69.2(4) . . . . ?
C9 C14 Ru1 C13 136.5(7) . . . . ?
C13 C14 Ru1 C10 -104.6(5) . . . . ?
C9 C14 Ru1 C10 31.9(4) . . . . ?
C13 C14 Ru1 C12 -32.3(4) . . . . ?
C9 C14 Ru1 C12 104.1(5) . . . . ?
C13 C14 Ru1 C9 -136.5(7) . . . . ?
C13 C14 Ru1 Se1 47.1(5) . . . . ?
C9 C14 Ru1 Se1 -176.4(3) . . . . ?
C13 C14 Ru1 Se2 -149.3(4) . . . . ?
C9 C14 Ru1 Se2 -12.8(6) . . . . ?
C13 C14 Ru1 Se3 132.7(4) . . . . ?
C9 C14 Ru1 Se3 -90.9(4) . . . . ?
C12 C11 Ru1 C14 65.9(4) . . . . ?
C10 C11 Ru1 C14 -67.3(4) . . . . ?
C12 C11 Ru1 C13 28.9(4) . . . . ?
C10 C11 Ru1 C13 -104.3(5) . . . . ?
C12 C11 Ru1 C10 133.2(6) . . . . ?
C10 C11 Ru1 C12 -133.2(6) . . . . ?
C12 C11 Ru1 C9 103.3(5) . . . . ?
C10 C11 Ru1 C9 -29.8(4) . . . . ?
C12 C11 Ru1 Se1 -63.6(4) . . . . ?
C10 C11 Ru1 Se1 163.3(3) . . . . ?
C12 C11 Ru1 Se2 -143.5(4) . . . . ?
C10 C11 Ru1 Se2 83.4(4) . . . . ?
C12 C11 Ru1 Se3 142.2(4) . . . . ?
C10 C11 Ru1 Se3 9.0(7) . . . . ?
C12 C13 Ru1 C14 -127.4(7) . . . . ?
C14 C13 Ru1 C11 100.6(5) . . . . ?
C12 C13 Ru1 C11 -26.8(4) . . . . ?
C14 C13 Ru1 C10 64.3(5) . . . . ?
C12 C13 Ru1 C10 -63.1(5) . . . . ?
C14 C13 Ru1 C12 127.4(7) . . . . ?
C14 C13 Ru1 C9 26.6(4) . . . . ?
C12 C13 Ru1 C9 -100.8(5) . . . . ?
C14 C13 Ru1 Se1 -145.4(4) . . . . ?
C12 C13 Ru1 Se1 87.2(4) . . . . ?
C14 C13 Ru1 Se2 125.9(6) . . . . ?
C12 C13 Ru1 Se2 -1.5(9) . . . . ?
C14 C13 Ru1 Se3 -57.6(5) . . . . ?
C12 C13 Ru1 Se3 175.0(4) . . . . ?
C11 C10 Ru1 C14 100.5(4) . . . . ?
C9 C10 Ru1 C14 -31.1(4) . . . . ?
C9 C10 Ru1 C11 -131.6(6) . . . . ?
C11 C10 Ru1 C13 64.5(4) . . . . ?
C9 C10 Ru1 C13 -67.1(4) . . . . ?
C11 C10 Ru1 C12 27.4(4) . . . . ?
C9 C10 Ru1 C12 -104.2(4) . . . . ?
C11 C10 Ru1 C9 131.6(6) . . . . ?
C11 C10 Ru1 Se1 -31.9(6) . . . . ?
C9 C10 Ru1 Se1 -163.5(3) . . . . ?
C11 C10 Ru1 Se2 -99.7(4) . . . . ?
C9 C10 Ru1 Se2 128.7(4) . . . . ?
C11 C10 Ru1 Se3 -176.3(3) . . . . ?
C9 C10 Ru1 Se3 52.1(4) . . . . ?
C11 C12 Ru1 C14 -102.6(5) . . . . ?
C13 C12 Ru1 C14 31.4(4) . . . . ?
C15 C12 Ru1 C14 144.2(7) . . . . ?
C13 C12 Ru1 C11 134.0(7) . . . . ?
C15 C12 Ru1 C11 -113.2(8) . . . . ?
C11 C12 Ru1 C13 -134.0(7) . . . . ?
C15 C12 Ru1 C13 112.9(8) . . . . ?
C11 C12 Ru1 C10 -28.9(4) . . . . ?
C13 C12 Ru1 C10 105.1(5) . . . . ?
C15 C12 Ru1 C10 -142.1(7) . . . . ?
C11 C12 Ru1 C9 -66.2(4) . . . . ?
C13 C12 Ru1 C9 67.7(5) . . . . ?
C15 C12 Ru1 C9 -179.4(7) . . . . ?
C11 C12 Ru1 Se1 126.2(4) . . . . ?
C13 C12 Ru1 Se1 -99.9(4) . . . . ?
C15 C12 Ru1 Se1 13.0(6) . . . . ?
C11 C12 Ru1 Se2 45.5(5) . . . . ?
C13 C12 Ru1 Se2 179.4(3) . . . . ?
C15 C12 Ru1 Se2 -67.7(7) . . . . ?
C11 C12 Ru1 Se3 -145.5(4) . . . . ?
C13 C12 Ru1 Se3 -11.5(8) . . . . ?
C15 C12 Ru1 Se3 101.3(7) . . . . ?
C10 C9 Ru1 C14 128.1(6) . . . . ?
C18 C9 Ru1 C14 -118.8(9) . . . . ?
C14 C9 Ru1 C11 -99.0(4) . . . . ?
C10 C9 Ru1 C11 29.2(4) . . . . ?
C18 C9 Ru1 C11 142.3(8) . . . . ?
C14 C9 Ru1 C13 -26.4(4) . . . . ?
C10 C9 Ru1 C13 101.7(4) . . . . ?
C18 C9 Ru1 C13 -145.2(8) . . . . ?
C14 C9 Ru1 C10 -128.1(6) . . . . ?
C18 C9 Ru1 C10 113.1(9) . . . . ?
C14 C9 Ru1 C12 -64.4(4) . . . . ?
C10 C9 Ru1 C12 63.8(4) . . . . ?
C18 C9 Ru1 C12 176.9(7) . . . . ?
C14 C9 Ru1 Se1 12.6(11) . . . . ?
C10 C9 Ru1 Se1 140.7(7) . . . . ?
C18 C9 Ru1 Se1 -106.1(9) . . . . ?
C14 C9 Ru1 Se2 173.1(3) . . . . ?
C10 C9 Ru1 Se2 -58.7(4) . . . . ?
C18 C9 Ru1 Se2 54.4(7) . . . . ?
C14 C9 Ru1 Se3 93.7(4) . . . . ?
C10 C9 Ru1 Se3 -138.1(4) . . . . ?
C18 C9 Ru1 Se3 -25.0(7) . . . . ?
C1 Se1 Ru1 C14 -144.3(3) . . . . ?
Ru2 Se1 Ru1 C14 128.9(2) . . . . ?
C1 Se1 Ru1 C11 -48.2(3) . . . . ?
Ru2 Se1 Ru1 C11 -135.00(19) . . . . ?
C1 Se1 Ru1 C13 -117.7(3) . . . . ?
Ru2 Se1 Ru1 C13 155.5(2) . . . . ?
C1 Se1 Ru1 C10 -27.3(4) . . . . ?
Ru2 Se1 Ru1 C10 -114.1(4) . . . . ?
C1 Se1 Ru1 C12 -79.4(2) . . . . ?
Ru2 Se1 Ru1 C12 -166.18(17) . . . . ?
C1 Se1 Ru1 C9 -154.3(8) . . . . ?
Ru2 Se1 Ru1 C9 118.9(8) . . . . ?
C1 Se1 Ru1 Se2 43.87(18) . . . . ?
Ru2 Se1 Ru1 Se2 -42.93(2) . . . . ?
C1 Se1 Ru1 Se3 123.01(18) . . . . ?
Ru2 Se1 Ru1 Se3 36.21(2) . . . . ?
C2 Se2 Ru1 C14 149.3(4) . . . . ?
Ru2 Se2 Ru1 C14 -124.1(4) . . . . ?
C2 Se2 Ru1 C11 72.5(3) . . . . ?
Ru2 Se2 Ru1 C11 159.14(17) . . . . ?
C2 Se2 Ru1 C13 49.3(7) . . . . ?
Ru2 Se2 Ru1 C13 136.0(6) . . . . ?
C2 Se2 Ru1 C10 109.2(3) . . . . ?
Ru2 Se2 Ru1 C10 -164.16(18) . . . . ?
C2 Se2 Ru1 C12 48.2(3) . . . . ?
Ru2 Se2 Ru1 C12 134.8(3) . . . . ?
C2 Se2 Ru1 C9 140.9(3) . . . . ?
Ru2 Se2 Ru1 C9 -132.5(2) . . . . ?
C2 Se2 Ru1 Se1 -43.39(19) . . . . ?
Ru2 Se2 Ru1 Se1 43.23(2) . . . . ?
C2 Se2 Ru1 Se3 -127.56(19) . . . . ?
Ru2 Se2 Ru1 Se3 -40.94(2) . . . . ?
C4 C3 Se3 Ru2 -17.9(4) . . . . ?
B17 C3 Se3 Ru2 132.9(5) . . . . ?
B21 C3 Se3 Ru2 -151.0(4) . . . . ?
B16 C3 Se3 Ru2 -83.0(4) . . . . ?
B13 C3 Se3 Ru2 53.4(5) . . . . ?
C4 C3 Se3 Ru1 -110.5(3) . . . . ?
B17 C3 Se3 Ru1 40.4(5) . . . . ?
B21 C3 Se3 Ru1 116.5(4) . . . . ?
B16 C3 Se3 Ru1 -175.5(3) . . . . ?
B13 C3 Se3 Ru1 -39.1(5) . . . . ?
C14 Ru1 Se3 C3 -63.0(3) . . . . ?
C11 Ru1 Se3 C3 -135.7(5) . . . . ?
C13 Ru1 Se3 C3 -32.4(3) . . . . ?
C10 Ru1 Se3 C3 -129.3(3) . . . . ?
C12 Ru1 Se3 C3 -24.2(6) . . . . ?
C9 Ru1 Se3 C3 -100.1(3) . . . . ?
Se1 Ru1 Se3 C3 67.34(19) . . . . ?
Se2 Ru1 Se3 C3 146.49(19) . . . . ?
C14 Ru1 Se3 Ru2 -167.6(2) . . . . ?
C11 Ru1 Se3 Ru2 119.7(5) . . . . ?
C13 Ru1 Se3 Ru2 -137.0(2) . . . . ?
C10 Ru1 Se3 Ru2 126.1(2) . . . . ?
C12 Ru1 Se3 Ru2 -128.8(5) . . . . ?
C9 Ru1 Se3 Ru2 155.3(2) . . . . ?
Se1 Ru1 Se3 Ru2 -37.26(2) . . . . ?
Se2 Ru1 Se3 Ru2 41.89(2) . . . . ?
B15 C4 Se4 Ru3 63.8(5) . . . . ?
C3 C4 Se4 Ru3 -88.8(4) . . . . ?
B14 C4 Se4 Ru3 139.0(4) . . . . ?
B16 C4 Se4 Ru3 -15.3(5) . . . . ?
B13 C4 Se4 Ru3 -155.4(3) . . . . ?
B15 C4 Se4 Ru2 142.2(4) . . . . ?
C3 C4 Se4 Ru2 -10.3(4) . . . . ?
B14 C4 Se4 Ru2 -142.6(4) . . . . ?
B16 C4 Se4 Ru2 63.1(5) . . . . ?
B13 C4 Se4 Ru2 -77.0(4) . . . . ?
C4 Se4 Ru2 Se5 -114.62(16) . . . . ?
Ru3 Se4 Ru2 Se5 1.61(3) . . . . ?
C4 Se4 Ru2 Se3 -0.96(16) . . . . ?
Ru3 Se4 Ru2 Se3 115.27(2) . . . . ?
C4 Se4 Ru2 Se2 57.44(19) . . . . ?
Ru3 Se4 Ru2 Se2 173.67(9) . . . . ?
C4 Se4 Ru2 B6 147.8(2) . . . . ?
Ru3 Se4 Ru2 B6 -95.92(18) . . . . ?
C4 Se4 Ru2 Se1 80.24(16) . . . . ?
Ru3 Se4 Ru2 Se1 -163.52(2) . . . . ?
C4 Se4 Ru2 Ru3 -116.23(16) . . . . ?
C3 Se3 Ru2 Se4 9.58(16) . . . . ?
Ru1 Se3 Ru2 Se4 123.73(2) . . . . ?
C3 Se3 Ru2 Se5 118.68(16) . . . . ?
Ru1 Se3 Ru2 Se5 -127.18(3) . . . . ?
C3 Se3 Ru2 Se2 -155.42(16) . . . . ?
Ru1 Se3 Ru2 Se2 -41.28(2) . . . . ?
C3 Se3 Ru2 B6 -118.7(3) . . . . ?
Ru1 Se3 Ru2 B6 -4.6(3) . . . . ?
C3 Se3 Ru2 Se1 -77.83(16) . . . . ?
Ru1 Se3 Ru2 Se1 36.32(2) . . . . ?
C3 Se3 Ru2 Ru3 60.84(16) . . . . ?
Ru1 Se3 Ru2 Ru3 174.99(2) . . . . ?
C2 Se2 Ru2 Se4 83.8(2) . . . . ?
Ru1 Se2 Ru2 Se4 -18.83(10) . . . . ?
C2 Se2 Ru2 Se5 -103.78(17) . . . . ?
Ru1 Se2 Ru2 Se5 153.55(2) . . . . ?
C2 Se2 Ru2 Se3 144.28(17) . . . . ?
Ru1 Se2 Ru2 Se3 41.61(2) . . . . ?
C2 Se2 Ru2 B6 -12.6(3) . . . . ?
Ru1 Se2 Ru2 B6 -115.31(18) . . . . ?
C2 Se2 Ru2 Se1 60.32(17) . . . . ?
Ru1 Se2 Ru2 Se1 -42.34(2) . . . . ?
C2 Se2 Ru2 Ru3 -104.80(18) . . . . ?
Ru1 Se2 Ru2 Ru3 152.54(4) . . . . ?
C1 B6 Ru2 Se4 -95.7(3) . . . . ?
B11 B6 Ru2 Se4 -42.6(6) . . . . ?
C2 B6 Ru2 Se4 -147.8(3) . . . . ?
B10 B6 Ru2 Se4 72.2(18) . . . . ?
B5 B6 Ru2 Se4 158.1(4) . . . . ?
C1 B6 Ru2 Se5 156.3(3) . . . . ?
B11 B6 Ru2 Se5 -150.6(5) . . . . ?
C2 B6 Ru2 Se5 104.2(3) . . . . ?
B10 B6 Ru2 Se5 -35.8(18) . . . . ?
B5 B6 Ru2 Se5 50.1(4) . . . . ?
C1 B6 Ru2 Se3 27.9(5) . . . . ?
B11 B6 Ru2 Se3 81.0(6) . . . . ?
C2 B6 Ru2 Se3 -24.2(5) . . . . ?
B10 B6 Ru2 Se3 -164.2(16) . . . . ?
B5 B6 Ru2 Se3 -78.3(5) . . . . ?
C1 B6 Ru2 Se2 66.0(3) . . . . ?
B11 B6 Ru2 Se2 119.1(5) . . . . ?
C2 B6 Ru2 Se2 13.9(3) . . . . ?
B10 B6 Ru2 Se2 -126.1(18) . . . . ?
B5 B6 Ru2 Se2 -40.2(4) . . . . ?
C1 B6 Ru2 Se1 -15.7(3) . . . . ?
B11 B6 Ru2 Se1 37.4(5) . . . . ?
C2 B6 Ru2 Se1 -67.8(3) . . . . ?
B10 B6 Ru2 Se1 152.2(18) . . . . ?
B5 B6 Ru2 Se1 -121.9(5) . . . . ?
C1 B6 Ru2 Ru3 -151.6(3) . . . . ?
B11 B6 Ru2 Ru3 -98.6(5) . . . . ?
C2 B6 Ru2 Ru3 156.3(3) . . . . ?
B10 B6 Ru2 Ru3 16.2(18) . . . . ?
B5 B6 Ru2 Ru3 102.1(4) . . . . ?
C1 Se1 Ru2 Se4 126.0(2) . . . . ?
Ru1 Se1 Ru2 Se4 -130.54(2) . . . . ?
C1 Se1 Ru2 Se5 -9.3(2) . . . . ?
Ru1 Se1 Ru2 Se5 94.13(8) . . . . ?
C1 Se1 Ru2 Se3 -140.3(2) . . . . ?
Ru1 Se1 Ru2 Se3 -36.85(2) . . . . ?
C1 Se1 Ru2 Se2 -60.8(2) . . . . ?
Ru1 Se1 Ru2 Se2 42.65(2) . . . . ?
C1 Se1 Ru2 B6 14.1(3) . . . . ?
Ru1 Se1 Ru2 B6 117.48(16) . . . . ?
C1 Se1 Ru2 Ru3 106.2(2) . . . . ?
Ru1 Se1 Ru2 Ru3 -150.40(3) . . . . ?
C6 C5 Se5 Ru3 -4.5(5) . . . . ?
B31 C5 Se5 Ru3 -139.1(4) . . . . ?
B27 C5 Se5 Ru3 144.2(5) . . . . ?
B23 C5 Se5 Ru3 66.6(5) . . . . ?
B26 C5 Se5 Ru3 -72.1(4) . . . . ?
C6 C5 Se5 Ru2 -84.2(4) . . . . ?
B31 C5 Se5 Ru2 141.3(4) . . . . ?
B27 C5 Se5 Ru2 64.6(6) . . . . ?
B23 C5 Se5 Ru2 -13.0(5) . . . . ?
B26 C5 Se5 Ru2 -151.7(3) . . . . ?
Se4 Ru2 Se5 C5 98.3(2) . . . . ?
Se3 Ru2 Se5 C5 -2.2(2) . . . . ?
Se2 Ru2 Se5 C5 -79.4(2) . . . . ?
B6 Ru2 Se5 C5 -150.6(2) . . . . ?
Se1 Ru2 Se5 C5 -128.8(2) . . . . ?
Ru3 Ru2 Se5 C5 99.9(2) . . . . ?
Se4 Ru2 Se5 Ru3 -1.61(3) . . . . ?
Se3 Ru2 Se5 Ru3 -102.08(3) . . . . ?
Se2 Ru2 Se5 Ru3 -179.26(2) . . . . ?
B6 Ru2 Se5 Ru3 109.47(15) . . . . ?
Se1 Ru2 Se5 Ru3 131.30(8) . . . . ?
C5 C6 Se6 Ru4 -95.3(4) . . . . ?
B26 C6 Se6 Ru4 -20.9(5) . . . . ?
B23 C6 Se6 Ru4 -164.8(4) . . . . ?
B24 C6 Se6 Ru4 126.5(4) . . . . ?
B25 C6 Se6 Ru4 55.6(5) . . . . ?
C5 C6 Se6 Ru3 -12.5(5) . . . . ?
B26 C6 Se6 Ru3 61.9(5) . . . . ?
B23 C6 Se6 Ru3 -82.0(4) . . . . ?
B24 C6 Se6 Ru3 -150.8(4) . . . . ?
B25 C6 Se6 Ru3 138.4(4) . . . . ?
O1 Ru4 Se6 C6 66.3(2) . . . . ?
C23 Ru4 Se6 C6 -130.4(3) . . . . ?
C21 Ru4 Se6 C6 -71.6(3) . . . . ?
C20 Ru4 Se6 C6 -35.9(2) . . . . ?
C22 Ru4 Se6 C6 -107.0(3) . . . . ?
C24 Ru4 Se6 C6 -62.4(14) . . . . ?
C19 Ru4 Se6 C6 -11.6(3) . . . . ?
Se8 Ru4 Se6 C6 147.62(18) . . . . ?
O1 Ru4 Se6 Ru3 -33.11(13) . . . . ?
C23 Ru4 Se6 Ru3 130.2(3) . . . . ?
C21 Ru4 Se6 Ru3 -171.1(2) . . . . ?
C20 Ru4 Se6 Ru3 -135.36(17) . . . . ?
C22 Ru4 Se6 Ru3 153.5(2) . . . . ?
C24 Ru4 Se6 Ru3 -161.9(14) . . . . ?
C19 Ru4 Se6 Ru3 -111.0(3) . . . . ?
Se8 Ru4 Se6 Ru3 48.19(2) . . . . ?
Ru4 O1 Ru3 Se4 86.1(4) . . . . ?
Ru4 O1 Ru3 Se5 -133.83(17) . . . . ?
Ru4 O1 Ru3 Se8 38.16(14) . . . . ?
Ru4 O1 Ru3 Se7 130.77(17) . . . . ?
Ru4 O1 Ru3 Se6 -40.78(14) . . . . ?
Ru4 O1 Ru3 Ru2 -148.00(8) . . . . ?
C4 Se4 Ru3 O1 -126.3(4) . . . . ?
Ru2 Se4 Ru3 O1 136.3(4) . . . . ?
C4 Se4 Ru3 Se5 95.76(19) . . . . ?
Ru2 Se4 Ru3 Se5 -1.64(3) . . . . ?
C4 Se4 Ru3 Se8 -79.57(19) . . . . ?
Ru2 Se4 Ru3 Se8 -176.97(2) . . . . ?
C4 Se4 Ru3 Se7 -171.48(19) . . . . ?
Ru2 Se4 Ru3 Se7 91.12(2) . . . . ?
C4 Se4 Ru3 Se6 -3.38(19) . . . . ?
Ru2 Se4 Ru3 Se6 -100.79(3) . . . . ?
C4 Se4 Ru3 Ru2 97.40(19) . . . . ?
C5 Se5 Ru3 O1 74.4(2) . . . . ?
Ru2 Se5 Ru3 O1 -167.97(12) . . . . ?
C5 Se5 Ru3 Se4 -116.0(2) . . . . ?
Ru2 Se5 Ru3 Se4 1.63(3) . . . . ?
C5 Se5 Ru3 Se8 49.5(2) . . . . ?
Ru2 Se5 Ru3 Se8 167.11(9) . . . . ?
C5 Se5 Ru3 Se7 161.0(2) . . . . ?
Ru2 Se5 Ru3 Se7 -81.44(2) . . . . ?
C5 Se5 Ru3 Se6 -2.6(2) . . . . ?
Ru2 Se5 Ru3 Se6 114.95(2) . . . . ?
C5 Se5 Ru3 Ru2 -117.6(2) . . . . ?
C6 Se6 Ru3 O1 -75.9(2) . . . . ?
Ru4 Se6 Ru3 O1 32.52(13) . . . . ?
C6 Se6 Ru3 Se4 117.38(18) . . . . ?
Ru4 Se6 Ru3 Se4 -134.16(3) . . . . ?
C6 Se6 Ru3 Se5 7.61(18) . . . . ?
Ru4 Se6 Ru3 Se5 116.08(2) . . . . ?
C6 Se6 Ru3 Se8 -157.16(18) . . . . ?
Ru4 Se6 Ru3 Se8 -48.69(2) . . . . ?
C6 Se6 Ru3 Se7 -104.8(2) . . . . ?
Ru4 Se6 Ru3 Se7 3.65(10) . . . . ?
C6 Se6 Ru3 Ru2 59.32(18) . . . . ?
Ru4 Se6 Ru3 Ru2 167.79(2) . . . . ?
Se4 Ru2 Ru3 O1 -164.40(18) . . . . ?
Se5 Ru2 Ru3 O1 17.53(18) . . . . ?
Se3 Ru2 Ru3 O1 118.66(18) . . . . ?
Se2 Ru2 Ru3 O1 18.80(19) . . . . ?
B6 Ru2 Ru3 O1 -61.6(3) . . . . ?
Se1 Ru2 Ru3 O1 -139.28(18) . . . . ?
Se5 Ru2 Ru3 Se4 -178.07(3) . . . . ?
Se3 Ru2 Ru3 Se4 -76.94(3) . . . . ?
Se2 Ru2 Ru3 Se4 -176.80(5) . . . . ?
B6 Ru2 Ru3 Se4 102.77(18) . . . . ?
Se1 Ru2 Ru3 Se4 25.12(4) . . . . ?
Se4 Ru2 Ru3 Se5 178.07(3) . . . . ?
Se3 Ru2 Ru3 Se5 101.13(3) . . . . ?
Se2 Ru2 Ru3 Se5 1.26(4) . . . . ?
B6 Ru2 Ru3 Se5 -79.16(18) . . . . ?
Se1 Ru2 Ru3 Se5 -156.81(4) . . . . ?
Se4 Ru2 Ru3 Se8 5.19(4) . . . . ?
Se5 Ru2 Ru3 Se8 -172.88(5) . . . . ?
Se3 Ru2 Ru3 Se8 -71.74(5) . . . . ?
Se2 Ru2 Ru3 Se8 -171.61(4) . . . . ?
B6 Ru2 Ru3 Se8 107.97(18) . . . . ?
Se1 Ru2 Ru3 Se8 30.32(6) . . . . ?
Se4 Ru2 Ru3 Se7 -82.78(3) . . . . ?
Se5 Ru2 Ru3 Se7 99.15(3) . . . . ?
Se3 Ru2 Ru3 Se7 -159.72(3) . . . . ?
Se2 Ru2 Ru3 Se7 100.41(4) . . . . ?
B6 Ru2 Ru3 Se7 19.99(18) . . . . ?
Se1 Ru2 Ru3 Se7 -57.66(4) . . . . ?
Se4 Ru2 Ru3 Se6 102.00(3) . . . . ?
Se5 Ru2 Ru3 Se6 -76.07(3) . . . . ?
Se3 Ru2 Ru3 Se6 25.06(3) . . . . ?
Se2 Ru2 Ru3 Se6 -74.81(5) . . . . ?
B6 Ru2 Ru3 Se6 -155.23(18) . . . . ?
Se1 Ru2 Ru3 Se6 127.12(4) . . . . ?
C8 C7 Se7 Ru3 1.6(5) . . . . ?
B37 C7 Se7 Ru3 143.2(4) . . . . ?
B36 C7 Se7 Ru3 -69.3(4) . . . . ?
B41 C7 Se7 Ru3 -141.3(4) . . . . ?
B33 C7 Se7 Ru3 73.5(4) . . . . ?
O1 Ru3 Se7 C7 -75.5(2) . . . . ?
Se4 Ru3 Se7 C7 93.54(18) . . . . ?
Se5 Ru3 Se7 C7 -159.29(18) . . . . ?
Se8 Ru3 Se7 C7 3.14(18) . . . . ?
Se6 Ru3 Se7 C7 -47.4(2) . . . . ?
Ru2 Ru3 Se7 C7 147.47(18) . . . . ?
B35 C8 Se8 Ru3 146.9(4) . . . . ?
C7 C8 Se8 Ru3 8.8(4) . . . . ?
B36 C8 Se8 Ru3 76.3(4) . . . . ?
B34 C8 Se8 Ru3 -136.5(5) . . . . ?
B33 C8 Se8 Ru3 -63.8(4) . . . . ?
B35 C8 Se8 Ru4 -127.9(4) . . . . ?
C7 C8 Se8 Ru4 93.9(4) . . . . ?
B36 C8 Se8 Ru4 161.5(4) . . . . ?
B34 C8 Se8 Ru4 -51.3(6) . . . . ?
B33 C8 Se8 Ru4 21.4(5) . . . . ?
O1 Ru3 Se8 C8 80.4(2) . . . . ?
Se4 Ru3 Se8 C8 -88.13(19) . . . . ?
Se5 Ru3 Se8 C8 105.7(2) . . . . ?
Se7 Ru3 Se8 C8 -6.23(19) . . . . ?
Se6 Ru3 Se8 C8 159.83(19) . . . . ?
Ru2 Ru3 Se8 C8 -92.31(19) . . . . ?
O1 Ru3 Se8 Ru4 -30.63(12) . . . . ?
Se4 Ru3 Se8 Ru4 160.84(2) . . . . ?
Se5 Ru3 Se8 Ru4 -5.33(9) . . . . ?
Se7 Ru3 Se8 Ru4 -117.26(2) . . . . ?
Se6 Ru3 Se8 Ru4 48.80(2) . . . . ?
Ru2 Ru3 Se8 Ru4 156.65(4) . . . . ?
O1 Ru4 Se8 C8 -70.5(2) . . . . ?
C23 Ru4 Se8 C8 69.6(3) . . . . ?
C21 Ru4 Se8 C8 128.4(4) . . . . ?
C20 Ru4 Se8 C8 66.3(19) . . . . ?
C22 Ru4 Se8 C8 105.7(3) . . . . ?
C24 Ru4 Se8 C8 33.0(3) . . . . ?
C19 Ru4 Se8 C8 7.9(3) . . . . ?
Se6 Ru4 Se8 C8 -150.8(2) . . . . ?
O1 Ru4 Se8 Ru3 31.27(13) . . . . ?
C23 Ru4 Se8 Ru3 171.32(19) . . . . ?
C21 Ru4 Se8 Ru3 -129.8(3) . . . . ?
C20 Ru4 Se8 Ru3 168.0(18) . . . . ?
C22 Ru4 Se8 Ru3 -152.57(19) . . . . ?
C24 Ru4 Se8 Ru3 134.79(17) . . . . ?
C19 Ru4 Se8 Ru3 109.7(2) . . . . ?
Se6 Ru4 Se8 Ru3 -49.08(2) . . . . ?
